data_4330053
loop_
_publ_author_name
'Yun-Peng Xie'
'Thomas C. W. Mak'

_publ_section_title
;
 Silver(I) Ethynide Coordination Networks and Clusters Assembled with
 tert-Butylphosphonic Acid
;
_journal_name_full 'Inorganic Chemistry'
_journal_page_first 8640
_journal_page_last 8642
_journal_paper_doi 10.1021/ic300913u
_journal_volume 51
_journal_year 2012
_chemical_formula_sum 'C227.5 H397 Ag56 F18 N2 O45 P8 S0 Si3'
_chemical_formula_weight 10595.22
_chemical_name_systematic
; 
 ? 
;
_space_group_IT_number 2
_symmetry_cell_setting triclinic
_symmetry_space_group_name_Hall '-P 1'
_symmetry_space_group_name_H-M 'P -1'
_atom_sites_solution_hydrogens geom
_atom_sites_solution_primary direct
_atom_sites_solution_secondary difmap
_audit_creation_method SHELXL-97
_cell_angle_alpha 110.6350(10)
_cell_angle_beta 96.484(2)
_cell_angle_gamma 91.2750(10)
_cell_formula_units_Z 2
_cell_length_a 19.3197(13)
_cell_length_b 28.570(2)
_cell_length_c 34.149(2)
_cell_measurement_temperature 173(2)
_cell_volume 17488(2)
_computing_cell_refinement SAINT(Bruker,2001)
_computing_data_collection APEX2(Bruker,2003)
_computing_data_reduction APEX2(Bruker,2003)
_computing_structure_refinement 'SHELXL-97 (Sheldrick, 1997)'
_computing_structure_solution 'SHELXS-97 (Sheldrick, 1990)'
_diffrn_ambient_temperature 173(2)
_diffrn_measured_fraction_theta_full 0.999
_diffrn_measured_fraction_theta_max 0.987
_diffrn_radiation_monochromator graphite
_diffrn_radiation_source 'fine-focus sealed tube'
_diffrn_radiation_type MoK\a
_diffrn_radiation_wavelength 0.71073
_diffrn_reflns_av_R_equivalents 0.1190
_diffrn_reflns_av_sigmaI/netI 0.1445
_diffrn_reflns_limit_h_max 24
_diffrn_reflns_limit_h_min -25
_diffrn_reflns_limit_k_max 37
_diffrn_reflns_limit_k_min -37
_diffrn_reflns_limit_l_max 44
_diffrn_reflns_limit_l_min -44
_diffrn_reflns_number 304831
_diffrn_reflns_theta_full 25.00
_diffrn_reflns_theta_max 28.02
_diffrn_reflns_theta_min 1.06
_exptl_absorpt_coefficient_mu 3.157
_exptl_absorpt_correction_T_max 0.681
_exptl_absorpt_correction_T_min 0.513
_exptl_absorpt_correction_type multi-scan
_exptl_absorpt_process_details SADABS
_exptl_crystal_colour colorless
_exptl_crystal_density_diffrn 2.012
_exptl_crystal_description block
_exptl_crystal_F_000 10184
_exptl_crystal_size_max 0.24
_exptl_crystal_size_mid 0.18
_exptl_crystal_size_min 0.12
_refine_diff_density_max 3.556
_refine_diff_density_min -4.131
_refine_diff_density_rms 0.253
_refine_ls_extinction_method none
_refine_ls_goodness_of_fit_ref 1.024
_refine_ls_hydrogen_treatment constr
_refine_ls_matrix_type full
_refine_ls_number_parameters 3472
_refine_ls_number_reflns 83568
_refine_ls_number_restraints 3142
_refine_ls_restrained_S_all 1.021
_refine_ls_R_factor_all 0.2279
_refine_ls_R_factor_gt 0.1045
_refine_ls_shift/su_max 0.095
_refine_ls_shift/su_mean 0.001
_refine_ls_structure_factor_coef Fsqd
_refine_ls_weighting_details 'calc w=1/[\s^2^(Fo^2^)+(0.1480P)^2^+218.3260P] where P=(Fo^2^+2Fc^2^)/3'
_refine_ls_weighting_scheme calc
_refine_ls_wR_factor_gt 0.2698
_refine_ls_wR_factor_ref 0.3462
_reflns_number_gt 35171
_reflns_number_total 83568
_reflns_threshold_expression >2sigma(I)
_cod_data_source_file ic300913u_si_003_3.cif
_cod_data_source_block 3
_cod_original_formula_sum 'C227.50 H397 Ag56 F18 N2 O45 P8 S0 Si3'
_cod_database_code 4330053

loop_
_symmetry_equiv_pos_as_xyz
'x, y, z'
'-x, -y, -z'

loop_
_atom_site_label
_atom_site_type_symbol
_atom_site_fract_x
_atom_site_fract_y
_atom_site_fract_z
_atom_site_U_iso_or_equiv
_atom_site_adp_type
_atom_site_occupancy
_atom_site_symmetry_multiplicity
_atom_site_calc_flag
_atom_site_refinement_flags
_atom_site_disorder_assembly
_atom_site_disorder_group
Ag1 Ag -0.83349(19) 0.6833(2) 0.10363(19) 0.0874(16) Uani 0.603(11) 1 d PU A 1
A1 Ag -0.8133(3) 0.7153(5) 0.1210(2) 0.106(3) Uani 0.397(11) 1 d PU A 2
Ag2 Ag -0.67711(7) 0.67291(5) 0.11241(5) 0.0609(4) Uani 1 1 d . . .
Ag3 Ag -0.75890(9) 0.68701(7) 0.18801(6) 0.0825(5) Uani 1 1 d . A .
Ag4 Ag -0.74451(8) 0.79477(6) 0.19904(5) 0.0752(5) Uani 1 1 d . . .
Ag5 Ag -0.68819(8) 0.77479(5) 0.11532(4) 0.0622(4) Uani 1 1 d . A .
Ag6 Ag -0.58978(9) 0.84816(6) 0.27722(5) 0.0698(4) Uani 1 1 d . . .
Ag7 Ag -0.59797(6) 0.74970(4) 0.19578(4) 0.0484(3) Uani 1 1 d . A .
Ag8 Ag -0.59875(9) 0.70654(6) 0.26713(5) 0.0727(4) Uani 1 1 d . . .
Ag9 Ag -0.50634(7) 0.80570(5) 0.15499(5) 0.0560(3) Uani 1 1 d . . .
Ag10 Ag -0.48886(7) 0.66775(5) 0.15682(4) 0.0539(3) Uani 1 1 d . . .
Ag11 Ag -0.47861(10) 0.92712(8) 0.30250(7) 0.0911(6) Uani 1 1 d . A .
Ag12 Ag -0.49633(10) 0.86498(7) 0.35645(5) 0.0833(5) Uani 1 1 d . A .
Ag13 Ag -0.51418(10) 0.75202(7) 0.34903(5) 0.0842(5) Uani 1 1 d . A .
Ag14 Ag -0.47814(9) 0.65432(6) 0.28127(6) 0.0825(5) Uani 1 1 d . A .
Ag15 Ag -0.39895(10) 0.61878(7) 0.20334(5) 0.0798(5) Uani 1 1 d . A .
Ag16 Ag -0.33973(8) 0.68715(6) 0.15975(6) 0.0706(4) Uani 1 1 d . A .
Ag17 Ag -0.35393(8) 0.80051(5) 0.15828(5) 0.0634(4) Uani 1 1 d . A .
Ag18 Ag -0.42407(9) 0.89223(5) 0.21503(5) 0.0769(5) Uani 1 1 d . A .
Ag19 Ag -0.38056(9) 0.81080(6) 0.37731(5) 0.0744(5) Uani 1 1 d . . .
Ag20 Ag -0.3377(4) 0.8947(3) 0.2951(2) 0.0519(11) Uani 0.70 1 d PU . .
A20 Ag -0.3335(11) 0.8966(7) 0.2875(6) 0.097(5) Uani 0.30 1 d PU . .
Ag21 Ag -0.33269(8) 0.68692(5) 0.28663(4) 0.0589(4) Uani 1 1 d . . .
Ag22 Ag -0.25889(8) 0.77876(6) 0.22084(4) 0.0662(4) Uani 1 1 d . . .
Ag23 Ag -0.27596(7) 0.80176(5) 0.31486(4) 0.0510(3) Uani 1 1 d . A .
Ag24 Ag -0.20559(9) 0.84316(6) 0.42253(5) 0.0770(5) Uani 1 1 d . . .
Ag25 Ag -0.16418(8) 0.75016(6) 0.35607(5) 0.0719(4) Uani 1 1 d . A .
Ag26 Ag -0.16473(9) 0.88968(7) 0.35813(6) 0.0812(5) Uani 1 1 d . A .
Ag27 Ag -0.10413(8) 0.80387(6) 0.30385(5) 0.0714(4) Uani 1 1 d . . .
Ag28 Ag -0.05739(14) 0.86529(17) 0.41703(12) 0.1847(18) Uani 1 1 d . A .
Ag29 Ag -1.32478(11) 1.17992(10) 0.08510(8) 0.0754(9) Uani 0.764(6) 1 d PU B 3
A29 Ag -1.3071(3) 1.2147(4) 0.1130(3) 0.093(3) Uani 0.236(6) 1 d PU B 4
Ag30 Ag -1.25825(9) 1.20038(7) 0.17869(6) 0.0794(5) Uani 1 1 d . . .
Ag31 Ag -1.23804(8) 1.30391(6) 0.17869(5) 0.0771(5) Uani 1 1 d . B .
Ag32 Ag -1.17845(8) 1.26987(5) 0.09586(5) 0.0674(4) Uani 1 1 d . . .
Ag33 Ag -1.17237(8) 1.17414(6) 0.10514(5) 0.0670(4) Uani 1 1 d . B .
Ag34 Ag -1.1037(3) 1.2370(3) 0.26320(14) 0.0567(14) Uani 0.69(3) 1 d PU B 5
A34 Ag -1.0880(10) 1.2178(13) 0.2668(3) 0.083(5) Uani 0.31(3) 1 d PU B 6
Ag35 Ag -1.0693(3) 1.36813(19) 0.25595(12) 0.0551(14) Uani 0.73(3) 1 d PU B 7
A35 Ag -1.0912(14) 1.3513(12) 0.2628(6) 0.091(7) Uani 0.27(3) 1 d PU B 8
Ag36 Ag -0.99725(7) 1.30303(5) 0.13916(5) 0.0617(4) Uani 1 1 d . . .
Ag37 Ag -0.99433(7) 1.16720(5) 0.15066(4) 0.0526(3) Uani 1 1 d . . .
Ag38 Ag -1.09168(7) 1.25732(5) 0.18268(4) 0.0564(4) Uani 1 1 d . B .
Ag39 Ag -0.9866(2) 1.18067(15) 0.27978(15) 0.0707(9) Uani 0.70 1 d PU . .
A39 Ag -0.9742(7) 1.1660(5) 0.2900(5) 0.126(4) Uani 0.30 1 d PU B .
Ag40 Ag -1.01063(10) 1.28422(7) 0.34553(6) 0.0904(6) Uani 1 1 d . B .
Ag41 Ag -0.98505(11) 1.39126(7) 0.34078(5) 0.0930(6) Uani 1 1 d . . .
Ag42 Ag -0.9520(3) 1.4450(2) 0.27989(12) 0.0697(13) Uani 0.717(19) 1 d PU B 19
A42 Ag -0.9751(10) 1.4220(10) 0.2714(5) 0.119(4) Uani 0.283(19) 1 d PU B 20
Ag43 Ag -0.90705(10) 1.39329(5) 0.19012(5) 0.0824(5) Uani 1 1 d . B .
Ag44 Ag -0.84950(7) 1.28863(5) 0.14040(5) 0.0604(4) Uani 1 1 d . B .
Ag45 Ag -0.84590(7) 1.17955(5) 0.14836(5) 0.0639(4) Uani 1 1 d . B .
Ag46 Ag -0.90682(10) 1.12715(7) 0.20435(5) 0.0812(5) Uani 1 1 d . B .
Ag47 Ag -0.87003(9) 1.33964(6) 0.36659(5) 0.0749(4) Uani 1 1 d . B .
Ag48 Ag -0.8116(3) 1.40687(18) 0.26413(11) 0.0524(12) Uani 0.79(3) 1 d PU B 9
A48 Ag -0.8309(15) 1.3957(10) 0.2758(13) 0.084(9) Uani 0.21(3) 1 d PU B 10
Ag49 Ag -0.75996(9) 1.26858(15) 0.20509(6) 0.0475(8) Uani 0.893(12) 1 d PU B 11
A49 Ag -0.7576(7) 1.2462(10) 0.2121(5) 0.038(5) Uani 0.107(12) 1 d PU B 12
Ag50 Ag -0.83738(8) 1.20376(6) 0.28295(5) 0.0671(4) Uani 1 1 d . B .
Ag51 Ag -0.77048(7) 1.31332(5) 0.30007(4) 0.0535(3) Uani 1 1 d . . .
Ag52 Ag -0.68900(19) 1.37098(13) 0.40301(10) 0.0574(7) Uani 0.80 1 d PU . .
A52 Ag -0.7051(9) 1.3585(6) 0.4135(5) 0.094(5) Uani 0.20 1 d PU B .
Ag53 Ag -0.6494(2) 1.40296(12) 0.33174(14) 0.0609(9) Uani 0.83(2) 1 d PU B 13
A53 Ag -0.6673(13) 1.3930(9) 0.3467(11) 0.079(9) Uani 0.17(2) 1 d PU B 14
Ag54 Ag -0.5930(3) 1.30257(13) 0.2824(2) 0.0570(10) Uani 0.82(3) 1 d PU B 15
A54 Ag -0.6083(14) 1.2987(8) 0.2973(14) 0.060(8) Uani 0.18(3) 1 d PU B 16
Ag55 Ag -0.66275(8) 1.27301(6) 0.34897(5) 0.0707(4) Uani 1 1 d . B .
Ag56 Ag -0.51471(10) 1.32032(8) 0.37015(6) 0.0903(6) Uani 1 1 d . . .
P1 P -0.6243(3) 0.61862(18) 0.18025(17) 0.0577(12) Uani 1 1 d . . .
P2 P -0.6267(3) 0.87552(16) 0.19434(16) 0.0585(13) Uani 1 1 d . . .
P3 P -0.1868(3) 0.69671(18) 0.25274(16) 0.0574(12) Uani 1 1 d . . .
P4 P -0.3115(3) 0.9190(2) 0.39690(19) 0.0767(17) Uani 1 1 d . . .
P5 P -1.1291(3) 1.13186(19) 0.18329(16) 0.0610(13) Uani 1 1 d . . .
P6 P -0.6805(3) 1.19775(19) 0.24755(17) 0.0676(14) Uani 1 1 d . . .
P7 P -0.7962(3) 1.4410(2) 0.36381(16) 0.0660(14) Uani 1 1 d . . .
P8 P -1.1174(3) 1.37728(17) 0.16839(16) 0.0603(13) Uani 1 1 d . . .
C1 C -0.8338(17) 0.7386(11) 0.1789(11) 0.132(8) Uani 1 1 d DU A .
C2 C -0.8610(16) 0.7711(10) 0.1696(11) 0.173(9) Uani 1 1 d DU A .
C3 C -0.9035(12) 0.8087(9) 0.1582(9) 0.195(10) Uani 1 1 d DU . .
C4 C -0.880(2) 0.8212(15) 0.1226(12) 0.252(14) Uani 1 1 d DU A .
H4A H -0.8783 0.7909 0.0988 0.378 Uiso 1 1 calc R . .
H4B H -0.8340 0.8380 0.1313 0.378 Uiso 1 1 calc R . .
H4C H -0.9118 0.8427 0.1149 0.378 Uiso 1 1 calc R . .
C5 C -0.9069(19) 0.8541(11) 0.1970(11) 0.259(17) Uani 1 1 d DU A .
H5A H -0.9345 0.8780 0.1897 0.389 Uiso 1 1 calc R . .
H5B H -0.8605 0.8688 0.2086 0.389 Uiso 1 1 calc R . .
H5C H -0.9277 0.8444 0.2175 0.389 Uiso 1 1 calc R . .
C6 C -0.9781(12) 0.7866(13) 0.1425(13) 0.250(17) Uani 1 1 d DU A .
H6A H -0.9784 0.7566 0.1182 0.374 Uiso 1 1 calc R . .
H6B H -1.0056 0.8104 0.1350 0.374 Uiso 1 1 calc R . .
H6C H -0.9973 0.7788 0.1644 0.374 Uiso 1 1 calc R . .
C7 C -0.7419(10) 0.7088(8) 0.0733(6) 0.073(5) Uani 1 1 d U A .
C8 C -0.7667(11) 0.6817(7) 0.0407(6) 0.069(4) Uani 1 1 d U . .
C9 C -0.7994(13) 0.6526(8) -0.0023(7) 0.087(5) Uani 1 1 d U A .
C10 C -0.7396(16) 0.6598(12) -0.0330(8) 0.135(9) Uani 1 1 d U . .
H10A H -0.7293 0.6949 -0.0269 0.202 Uiso 1 1 calc R A .
H10B H -0.7580 0.6438 -0.0622 0.202 Uiso 1 1 calc R . .
H10C H -0.6976 0.6448 -0.0271 0.202 Uiso 1 1 calc R . .
C11 C -0.8201(19) 0.6008(10) -0.0094(9) 0.155(10) Uani 1 1 d U . .
H11A H -0.8405 0.5844 -0.0382 0.232 Uiso 1 1 calc R A .
H11B H -0.8536 0.5998 0.0091 0.232 Uiso 1 1 calc R . .
H11C H -0.7798 0.5840 -0.0037 0.232 Uiso 1 1 calc R . .
C12 C -0.8620(15) 0.6796(11) -0.0157(8) 0.125(9) Uani 1 1 d U . .
H12A H -0.8470 0.7135 -0.0112 0.187 Uiso 1 1 calc R A .
H12B H -0.8989 0.6794 0.0008 0.187 Uiso 1 1 calc R . .
H12C H -0.8786 0.6624 -0.0451 0.187 Uiso 1 1 calc R . .
C13 C -0.5550(8) 0.7266(5) 0.1399(5) 0.044(3) Uani 1 1 d U A .
C14 C -0.5323(8) 0.7117(6) 0.1052(5) 0.041(3) Uani 1 1 d U A .
C15 C -0.5161(9) 0.6931(6) 0.0606(5) 0.055(3) Uani 1 1 d U . .
C16 C -0.4370(10) 0.6982(8) 0.0614(6) 0.072(5) Uani 1 1 d U A .
H16A H -0.4258 0.6866 0.0330 0.108 Uiso 1 1 calc R . .
H16B H -0.4150 0.6785 0.0763 0.108 Uiso 1 1 calc R . .
H16C H -0.4207 0.7328 0.0753 0.108 Uiso 1 1 calc R . .
C17 C -0.5554(11) 0.7218(8) 0.0367(6) 0.074(5) Uani 1 1 d U A .
H17A H -0.5451 0.7101 0.0081 0.111 Uiso 1 1 calc R . .
H17B H -0.5415 0.7569 0.0499 0.111 Uiso 1 1 calc R . .
H17C H -0.6047 0.7167 0.0368 0.111 Uiso 1 1 calc R . .
C18 C -0.5429(11) 0.6364(7) 0.0401(6) 0.071(5) Uani 1 1 d U A .
H18A H -0.5333 0.6234 0.0114 0.107 Uiso 1 1 calc R . .
H18B H -0.5923 0.6333 0.0407 0.107 Uiso 1 1 calc R . .
H18C H -0.5195 0.6178 0.0556 0.107 Uiso 1 1 calc R . .
C19 C -0.4034(9) 0.6189(6) 0.1402(5) 0.052(4) Uani 1 1 d U A .
C20 C -0.3921(9) 0.5768(6) 0.1169(6) 0.054(4) Uani 1 1 d U . .
C21 C -0.3794(11) 0.5266(7) 0.0889(7) 0.079(4) Uani 1 1 d U A .
C22 C -0.3018(13) 0.5285(9) 0.0796(9) 0.112(8) Uani 1 1 d U . .
H22A H -0.2917 0.4962 0.0608 0.168 Uiso 1 1 calc R A .
H22B H -0.2708 0.5376 0.1055 0.168 Uiso 1 1 calc R . .
H22C H -0.2956 0.5529 0.0666 0.168 Uiso 1 1 calc R . .
C23 C -0.3857(14) 0.4871(8) 0.1090(9) 0.103(6) Uani 1 1 d U . .
H23A H -0.3771 0.4550 0.0892 0.154 Uiso 1 1 calc R A .
H23B H -0.4318 0.4859 0.1166 0.154 Uiso 1 1 calc R . .
H23C H -0.3521 0.4956 0.1338 0.154 Uiso 1 1 calc R . .
C24 C -0.4298(15) 0.5138(9) 0.0479(8) 0.116(8) Uani 1 1 d U . .
H24A H -0.4220 0.4809 0.0290 0.175 Uiso 1 1 calc R A .
H24B H -0.4218 0.5379 0.0350 0.175 Uiso 1 1 calc R . .
H24C H -0.4770 0.5144 0.0542 0.175 Uiso 1 1 calc R . .
C25 C -0.2759(9) 0.7487(6) 0.1519(5) 0.056(4) Uani 1 1 d DU A .
C26 C -0.2502(7) 0.7302(5) 0.1208(4) 0.045(3) Uani 1 1 d DU . .
C27 C -0.2170(7) 0.7092(5) 0.0813(4) 0.060(3) Uani 1 1 d DU A .
C28 C -0.1401(7) 0.7201(8) 0.0917(7) 0.083(5) Uani 1 1 d DU . .
H28A H -0.1184 0.7066 0.0664 0.124 Uiso 1 1 calc R A .
H28B H -0.1225 0.7050 0.1116 0.124 Uiso 1 1 calc R . .
H28C H -0.1297 0.7557 0.1038 0.124 Uiso 1 1 calc R . .
C29 C -0.2364(11) 0.6539(5) 0.0611(6) 0.082(5) Uani 1 1 d DU . .
H29A H -0.2147 0.6405 0.0359 0.124 Uiso 1 1 calc R A .
H29B H -0.2861 0.6485 0.0542 0.124 Uiso 1 1 calc R . .
H29C H -0.2206 0.6376 0.0804 0.124 Uiso 1 1 calc R . .
C30 C -0.2456(11) 0.7346(7) 0.0514(5) 0.078(5) Uani 1 1 d DU . .
H30A H -0.2249 0.7219 0.0257 0.117 Uiso 1 1 calc R A .
H30B H -0.2348 0.7701 0.0643 0.117 Uiso 1 1 calc R . .
H30C H -0.2953 0.7279 0.0451 0.117 Uiso 1 1 calc R . .
C31 C -0.4215(10) 0.8550(7) 0.1488(7) 0.066(4) Uani 1 1 d U A .
C32 C -0.4095(12) 0.8709(8) 0.1211(7) 0.076(4) Uani 1 1 d U . .
C33 C -0.3977(15) 0.8943(10) 0.0907(9) 0.100(5) Uani 1 1 d U A .
C34 C -0.3279(16) 0.9026(15) 0.0924(12) 0.160(10) Uani 1 1 d U . .
H34A H -0.3190 0.9176 0.0722 0.240 Uiso 1 1 calc R A .
H34B H -0.3061 0.8713 0.0859 0.240 Uiso 1 1 calc R . .
H34C H -0.3090 0.9246 0.1202 0.240 Uiso 1 1 calc R . .
C35 C -0.418(2) 0.8538(14) 0.0448(9) 0.163(11) Uani 1 1 d U . .
H35A H -0.4679 0.8458 0.0400 0.244 Uiso 1 1 calc R A .
H35B H -0.3945 0.8240 0.0425 0.244 Uiso 1 1 calc R . .
H35C H -0.4053 0.8670 0.0243 0.244 Uiso 1 1 calc R . .
C36 C -0.429(2) 0.9399(13) 0.0964(12) 0.175(10) Uani 1 1 d U . .
H36A H -0.4784 0.9349 0.0962 0.263 Uiso 1 1 calc R A .
H36B H -0.4207 0.9513 0.0740 0.263 Uiso 1 1 calc R . .
H36C H -0.4095 0.9645 0.1230 0.263 Uiso 1 1 calc R . .
C37 C -0.5613(10) 0.9158(7) 0.3343(6) 0.072(5) Uani 1 1 d DU A .
C38 C -0.5922(11) 0.9477(7) 0.3554(6) 0.084(5) Uani 1 1 d DU . .
C39 C -0.6325(11) 0.9894(7) 0.3806(6) 0.114(6) Uani 1 1 d DU A .
C40 C -0.6291(18) 0.9920(13) 0.4248(6) 0.199(12) Uani 1 1 d DU . .
H40A H -0.5811 0.9937 0.4365 0.299 Uiso 1 1 calc R A .
H40B H -0.6533 0.9627 0.4255 0.299 Uiso 1 1 calc R . .
H40C H -0.6506 1.0214 0.4409 0.299 Uiso 1 1 calc R . .
C41 C -0.7029(12) 0.9877(12) 0.3577(9) 0.182(13) Uani 1 1 d DU . .
H41A H -0.6986 0.9894 0.3305 0.272 Uiso 1 1 calc R A .
H41B H -0.7274 1.0156 0.3735 0.272 Uiso 1 1 calc R . .
H41C H -0.7284 0.9570 0.3542 0.272 Uiso 1 1 calc R . .
C42 C -0.5953(18) 1.0373(8) 0.3811(11) 0.206(12) Uani 1 1 d DU . .
H42A H -0.5491 1.0413 0.3960 0.309 Uiso 1 1 calc R A .
H42B H -0.6209 1.0656 0.3951 0.309 Uiso 1 1 calc R . .
H42C H -0.5926 1.0353 0.3527 0.309 Uiso 1 1 calc R . .
C43 C -0.2447(9) 0.8471(6) 0.2820(6) 0.056(4) Uani 1 1 d U A .
C44 C -0.2154(10) 0.8697(7) 0.2629(7) 0.068(4) Uani 1 1 d U A .
C45 C -0.1798(11) 0.9010(9) 0.2437(8) 0.083(4) Uani 1 1 d U . .
C46 C -0.2234(12) 0.9105(10) 0.2073(8) 0.099(7) Uani 1 1 d U A .
H46A H -0.1958 0.9308 0.1969 0.149 Uiso 1 1 calc R . .
H46B H -0.2638 0.9276 0.2172 0.149 Uiso 1 1 calc R . .
H46C H -0.2379 0.8791 0.1851 0.149 Uiso 1 1 calc R . .
C47 C -0.1129(14) 0.8769(12) 0.2315(10) 0.129(8) Uani 1 1 d U A .
H47A H -0.0880 0.8959 0.2187 0.194 Uiso 1 1 calc R . .
H47B H -0.1236 0.8433 0.2119 0.194 Uiso 1 1 calc R . .
H47C H -0.0845 0.8763 0.2563 0.194 Uiso 1 1 calc R . .
C48 C -0.1631(14) 0.9564(9) 0.2842(9) 0.117(8) Uani 1 1 d U A .
H48A H -0.1397 0.9799 0.2749 0.176 Uiso 1 1 calc R . .
H48B H -0.1339 0.9517 0.3070 0.176 Uiso 1 1 calc R . .
H48C H -0.2063 0.9692 0.2936 0.176 Uiso 1 1 calc R . .
C49 C -0.3948(10) 0.9505(6) 0.2751(7) 0.071(5) Uani 1 1 d DU A .
C50 C -0.3908(11) 0.9924(5) 0.2772(8) 0.089(5) Uani 1 1 d DU . .
C51 C -0.3797(11) 1.0462(6) 0.2825(7) 0.123(7) Uani 1 1 d DU A .
C52 C -0.4399(14) 1.0648(9) 0.2631(11) 0.177(12) Uani 1 1 d DU . .
H52A H -0.4311 1.0998 0.2685 0.266 Uiso 1 1 calc R A .
H52B H -0.4810 1.0600 0.2751 0.266 Uiso 1 1 calc R . .
H52C H -0.4470 1.0466 0.2333 0.266 Uiso 1 1 calc R . .
C53 C -0.3567(18) 1.0788(9) 0.3278(8) 0.190(12) Uani 1 1 d DU . .
H53A H -0.3506 1.1131 0.3299 0.285 Uiso 1 1 calc R A .
H53B H -0.3133 1.0683 0.3376 0.285 Uiso 1 1 calc R . .
H53C H -0.3916 1.0759 0.3449 0.285 Uiso 1 1 calc R . .
C54 C -0.3163(15) 1.0503(11) 0.2610(12) 0.198(12) Uani 1 1 d DU . .
H54A H -0.3059 1.0848 0.2648 0.297 Uiso 1 1 calc R A .
H54B H -0.3260 1.0309 0.2314 0.297 Uiso 1 1 calc R . .
H54C H -0.2769 1.0379 0.2732 0.297 Uiso 1 1 calc R . .
C55 C -0.4832(11) 0.8223(8) 0.3977(6) 0.077(5) Uani 1 1 d U A .
C56 C -0.5023(13) 0.8313(9) 0.4330(7) 0.090(5) Uani 1 1 d U . .
C57 C -0.5226(18) 0.8425(12) 0.4751(8) 0.119(6) Uani 1 1 d U A .
C58 C -0.547(2) 0.8908(13) 0.4898(11) 0.180(11) Uani 1 1 d U . .
H58A H -0.5610 0.8975 0.5172 0.270 Uiso 1 1 calc R A .
H58B H -0.5859 0.8929 0.4706 0.270 Uiso 1 1 calc R . .
H58C H -0.5102 0.9150 0.4916 0.270 Uiso 1 1 calc R . .
C59 C -0.5737(18) 0.7978(13) 0.4736(10) 0.153(10) Uani 1 1 d U . .
H59A H -0.5501 0.7672 0.4656 0.229 Uiso 1 1 calc R A .
H59B H -0.6139 0.7944 0.4533 0.229 Uiso 1 1 calc R . .
H59C H -0.5882 0.8045 0.5009 0.229 Uiso 1 1 calc R . .
C60 C -0.466(2) 0.8422(15) 0.5058(9) 0.171(11) Uani 1 1 d U . .
H60A H -0.4471 0.8098 0.4975 0.257 Uiso 1 1 calc R A .
H60B H -0.4823 0.8495 0.5327 0.257 Uiso 1 1 calc R . .
H60C H -0.4300 0.8672 0.5080 0.257 Uiso 1 1 calc R . .
C61 C -0.5640(10) 0.6788(8) 0.3177(7) 0.071(5) Uani 1 1 d U A .
C62 C -0.5893(11) 0.6557(9) 0.3371(7) 0.076(4) Uani 1 1 d U . .
C63 C -0.6185(13) 0.6255(10) 0.3584(7) 0.088(5) Uani 1 1 d U A .
C64 C -0.6916(14) 0.6495(11) 0.3694(9) 0.131(9) Uani 1 1 d U . .
H64A H -0.7151 0.6318 0.3839 0.197 Uiso 1 1 calc R A .
H64B H -0.7203 0.6469 0.3438 0.197 Uiso 1 1 calc R . .
H64C H -0.6831 0.6842 0.3871 0.197 Uiso 1 1 calc R . .
C65 C -0.5758(17) 0.6307(12) 0.3972(8) 0.143(9) Uani 1 1 d U . .
H65A H -0.5964 0.6101 0.4104 0.215 Uiso 1 1 calc R A .
H65B H -0.5726 0.6651 0.4158 0.215 Uiso 1 1 calc R . .
H65C H -0.5299 0.6203 0.3914 0.215 Uiso 1 1 calc R . .
C66 C -0.6349(13) 0.5724(8) 0.3327(6) 0.088(6) Uani 1 1 d U . .
H66A H -0.6532 0.5555 0.3496 0.132 Uiso 1 1 calc R A .
H66B H -0.5933 0.5574 0.3227 0.132 Uiso 1 1 calc R . .
H66C H -0.6691 0.5694 0.3091 0.132 Uiso 1 1 calc R . .
C67 C -0.3884(9) 0.6121(6) 0.2634(6) 0.059(4) Uani 1 1 d U A .
C68 C -0.3820(10) 0.5701(7) 0.2636(7) 0.072(4) Uani 1 1 d U . .
C69 C -0.3684(11) 0.5203(7) 0.2642(9) 0.086(5) Uani 1 1 d U A .
C70 C -0.4390(13) 0.4901(9) 0.2518(10) 0.117(8) Uani 1 1 d U . .
H70A H -0.4726 0.5091 0.2685 0.175 Uiso 1 1 calc R A .
H70B H -0.4342 0.4591 0.2566 0.175 Uiso 1 1 calc R . .
H70C H -0.4544 0.4831 0.2224 0.175 Uiso 1 1 calc R . .
C71 C -0.3153(13) 0.4983(8) 0.2425(10) 0.120(7) Uani 1 1 d U . .
H71A H -0.3100 0.4658 0.2444 0.181 Uiso 1 1 calc R A .
H71B H -0.2727 0.5188 0.2545 0.181 Uiso 1 1 calc R . .
H71C H -0.3260 0.4949 0.2135 0.181 Uiso 1 1 calc R . .
C72 C -0.3455(16) 0.5282(10) 0.3125(10) 0.131(8) Uani 1 1 d U . .
H72A H -0.3815 0.5440 0.3288 0.196 Uiso 1 1 calc R A .
H72B H -0.3030 0.5492 0.3225 0.196 Uiso 1 1 calc R . .
H72C H -0.3383 0.4964 0.3153 0.196 Uiso 1 1 calc R . .
C73 C -0.1237(13) 0.7994(9) 0.4215(10) 0.124(9) Uani 1 1 d DU A .
C74 C -0.0773(14) 0.7751(11) 0.4239(12) 0.170(10) Uani 1 1 d DU . .
C75 C -0.0120(13) 0.7478(10) 0.4230(9) 0.216(12) Uani 1 1 d DU A .
C76 C 0.035(2) 0.7607(18) 0.3957(13) 0.288(17) Uani 1 1 d DU . .
H76A H 0.0431 0.7964 0.4049 0.432 Uiso 1 1 calc R A .
H76B H 0.0131 0.7481 0.3669 0.432 Uiso 1 1 calc R . .
H76C H 0.0786 0.7457 0.3976 0.432 Uiso 1 1 calc R . .
C77 C -0.0302(19) 0.6932(10) 0.4119(14) 0.248(16) Uani 1 1 d DU . .
H77A H 0.0117 0.6756 0.4097 0.373 Uiso 1 1 calc R A .
H77B H -0.0599 0.6806 0.3854 0.373 Uiso 1 1 calc R . .
H77C H -0.0542 0.6884 0.4334 0.373 Uiso 1 1 calc R . .
C78 C 0.021(2) 0.7678(15) 0.4689(10) 0.262(17) Uani 1 1 d DU . .
H78A H 0.0639 0.7525 0.4716 0.394 Uiso 1 1 calc R A .
H78B H -0.0105 0.7602 0.4860 0.394 Uiso 1 1 calc R . .
H78C H 0.0298 0.8035 0.4780 0.394 Uiso 1 1 calc R . .
C79 C -0.6465(9) 0.7712(7) 0.2515(5) 0.059(4) Uani 1 1 d U A .
C80 C -0.6783(11) 0.7809(8) 0.2813(6) 0.069(4) Uani 1 1 d U A .
C81 C -0.7279(13) 0.7887(10) 0.3143(7) 0.089(5) Uani 1 1 d U . .
C82 C -0.7724(15) 0.7378(12) 0.3028(10) 0.132(9) Uani 1 1 d U A .
H82A H -0.8021 0.7311 0.2767 0.199 Uiso 1 1 calc R . .
H82B H -0.8006 0.7401 0.3248 0.199 Uiso 1 1 calc R . .
H82C H -0.7418 0.7111 0.3000 0.199 Uiso 1 1 calc R . .
C83 C -0.7715(16) 0.8337(11) 0.3100(10) 0.141(10) Uani 1 1 d U A .
H83A H -0.7993 0.8230 0.2829 0.212 Uiso 1 1 calc R . .
H83B H -0.7400 0.8615 0.3128 0.212 Uiso 1 1 calc R . .
H83C H -0.8013 0.8438 0.3318 0.212 Uiso 1 1 calc R . .
C84 C -0.6840(15) 0.8001(11) 0.3556(7) 0.113(7) Uani 1 1 d U A .
H84A H -0.7135 0.8052 0.3773 0.169 Uiso 1 1 calc R . .
H84B H -0.6544 0.8299 0.3616 0.169 Uiso 1 1 calc R . .
H84C H -0.6557 0.7725 0.3544 0.169 Uiso 1 1 calc R . .
C85 C -0.0559(11) 0.8696(9) 0.3491(8) 0.099(7) Uani 1 1 d DU A .
C86 C -0.0103(11) 0.8997(8) 0.3677(8) 0.115(7) Uani 1 1 d DU . .
C87 C 0.0481(11) 0.9396(8) 0.3819(8) 0.151(8) Uani 1 1 d DU A .
C88 C 0.0168(15) 0.9890(9) 0.3982(13) 0.223(14) Uani 1 1 d DU . .
H88A H -0.0096 0.9897 0.4205 0.335 Uiso 1 1 calc R A .
H88B H -0.0134 0.9937 0.3757 0.335 Uiso 1 1 calc R . .
H88C H 0.0533 1.0153 0.4087 0.335 Uiso 1 1 calc R . .
C89 C 0.0926(13) 0.9348(12) 0.3482(9) 0.161(10) Uani 1 1 d DU . .
H89A H 0.1299 0.9606 0.3585 0.242 Uiso 1 1 calc R A .
H89B H 0.0649 0.9383 0.3243 0.242 Uiso 1 1 calc R . .
H89C H 0.1116 0.9025 0.3398 0.242 Uiso 1 1 calc R . .
C90 C 0.0937(16) 0.9326(14) 0.4182(10) 0.234(14) Uani 1 1 d DU . .
H90A H 0.0663 0.9349 0.4405 0.351 Uiso 1 1 calc R A .
H90B H 0.1312 0.9582 0.4284 0.351 Uiso 1 1 calc R . .
H90C H 0.1125 0.9003 0.4087 0.351 Uiso 1 1 calc R . .
C91 C -0.3023(10) 0.7569(6) 0.3495(5) 0.055(4) Uani 1 1 d U A .
C92 C -0.3090(10) 0.7297(7) 0.3699(5) 0.058(4) Uani 1 1 d U A .
C93 C -0.3099(11) 0.6988(8) 0.3981(6) 0.069(4) Uani 1 1 d U . .
C94 C -0.2580(12) 0.6592(9) 0.3835(8) 0.095(6) Uani 1 1 d U A .
H94A H -0.2123 0.6752 0.3871 0.143 Uiso 1 1 calc R . .
H94B H -0.2715 0.6393 0.3543 0.143 Uiso 1 1 calc R . .
H94C H -0.2574 0.6380 0.4000 0.143 Uiso 1 1 calc R . .
C95 C -0.2933(14) 0.7356(9) 0.4427(6) 0.096(6) Uani 1 1 d U A .
H95A H -0.2473 0.7513 0.4464 0.144 Uiso 1 1 calc R . .
H95B H -0.2951 0.7182 0.4621 0.144 Uiso 1 1 calc R . .
H95C H -0.3268 0.7607 0.4480 0.144 Uiso 1 1 calc R . .
C96 C -0.3804(11) 0.6752(9) 0.3926(7) 0.082(5) Uani 1 1 d U A .
H96A H -0.3811 0.6553 0.4101 0.124 Uiso 1 1 calc R . .
H96B H -0.3930 0.6541 0.3636 0.124 Uiso 1 1 calc R . .
H96C H -0.4130 0.7007 0.4005 0.124 Uiso 1 1 calc R . .
C97 C -0.6233(10) 0.5537(7) 0.1788(6) 0.065(4) Uani 1 1 d U A .
C98 C -0.6961(11) 0.5290(8) 0.1582(7) 0.084(6) Uani 1 1 d U . .
H98A H -0.7307 0.5472 0.1744 0.126 Uiso 1 1 calc R A .
H98B H -0.6987 0.4950 0.1572 0.126 Uiso 1 1 calc R . .
H98C H -0.7044 0.5292 0.1300 0.126 Uiso 1 1 calc R . .
C99 C -0.5651(12) 0.5298(8) 0.1582(8) 0.092(6) Uani 1 1 d U . .
H99A H -0.5222 0.5477 0.1738 0.138 Uiso 1 1 calc R A .
H99B H -0.5693 0.5300 0.1300 0.138 Uiso 1 1 calc R . .
H99C H -0.5653 0.4958 0.1573 0.138 Uiso 1 1 calc R . .
C100 C -0.6136(12) 0.5573(8) 0.2258(7) 0.081(5) Uani 1 1 d U . .
H10D H -0.6524 0.5731 0.2393 0.121 Uiso 1 1 calc R A .
H10E H -0.5711 0.5768 0.2401 0.121 Uiso 1 1 calc R . .
H10F H -0.6115 0.5242 0.2268 0.121 Uiso 1 1 calc R . .
C101 C -0.6339(11) 0.9393(7) 0.1960(7) 0.077(5) Uani 1 1 d U A .
C102 C -0.7038(12) 0.9442(8) 0.1730(7) 0.102(7) Uani 1 1 d U . .
H10G H -0.7408 0.9359 0.1865 0.153 Uiso 1 1 calc R A .
H10H H -0.7080 0.9217 0.1442 0.153 Uiso 1 1 calc R . .
H10I H -0.7069 0.9780 0.1738 0.153 Uiso 1 1 calc R . .
C103 C -0.5737(14) 0.9527(8) 0.1747(9) 0.107(7) Uani 1 1 d U . .
H10J H -0.5297 0.9499 0.1895 0.160 Uiso 1 1 calc R A .
H10K H -0.5769 0.9865 0.1753 0.160 Uiso 1 1 calc R . .
H10L H -0.5774 0.9302 0.1459 0.160 Uiso 1 1 calc R . .
C104 C -0.6278(12) 0.9736(8) 0.2421(7) 0.094(7) Uani 1 1 d U . .
H10M H -0.5831 0.9710 0.2563 0.142 Uiso 1 1 calc R A .
H10N H -0.6641 0.9639 0.2553 0.142 Uiso 1 1 calc R . .
H10O H -0.6324 1.0077 0.2437 0.142 Uiso 1 1 calc R . .
C105 C -0.1581(11) 0.6403(8) 0.2163(7) 0.075(5) Uani 1 1 d U A .
C106 C -0.1641(13) 0.6410(9) 0.1722(7) 0.091(6) Uani 1 1 d U . .
H10P H -0.2118 0.6447 0.1629 0.136 Uiso 1 1 calc R A .
H10Q H -0.1492 0.6101 0.1535 0.136 Uiso 1 1 calc R . .
H10R H -0.1351 0.6686 0.1718 0.136 Uiso 1 1 calc R . .
C107 C -0.0833(11) 0.6328(10) 0.2325(8) 0.101(7) Uani 1 1 d U . .
H10S H -0.0818 0.6323 0.2606 0.152 Uiso 1 1 calc R A .
H10T H -0.0524 0.6597 0.2329 0.152 Uiso 1 1 calc R . .
H10U H -0.0689 0.6015 0.2142 0.152 Uiso 1 1 calc R . .
C108 C -0.2075(12) 0.5940(8) 0.2163(8) 0.088(6) Uani 1 1 d U . .
H10V H -0.2042 0.5932 0.2443 0.132 Uiso 1 1 calc R A .
H10W H -0.1927 0.5632 0.1975 0.132 Uiso 1 1 calc R . .
H10$ H -0.2550 0.5981 0.2069 0.132 Uiso 1 1 calc R . .
C109 C -0.3441(14) 0.9738(8) 0.4345(7) 0.087(5) Uani 1 1 d U A .
C110 C -0.4121(14) 0.9582(10) 0.4509(8) 0.112(7) Uani 1 1 d U . .
H11D H -0.4464 0.9408 0.4272 0.168 Uiso 1 1 calc R A .
H11E H -0.4309 0.9877 0.4690 0.168 Uiso 1 1 calc R . .
H11F H -0.3998 0.9366 0.4664 0.168 Uiso 1 1 calc R . .
C111 C -0.3667(15) 1.0089(8) 0.4120(7) 0.107(7) Uani 1 1 d U . .
H11G H -0.4018 0.9918 0.3887 0.161 Uiso 1 1 calc R A .
H11H H -0.3272 1.0196 0.4018 0.161 Uiso 1 1 calc R . .
H11I H -0.3855 1.0376 0.4312 0.161 Uiso 1 1 calc R . .
C112 C -0.2890(15) 1.0002(10) 0.4707(8) 0.123(8) Uani 1 1 d U . .
H11J H -0.2756 0.9781 0.4855 0.185 Uiso 1 1 calc R A .
H11K H -0.3070 1.0295 0.4896 0.185 Uiso 1 1 calc R . .
H11L H -0.2491 1.0098 0.4602 0.185 Uiso 1 1 calc R . .
C113 C -1.3232(11) 1.2453(8) 0.1548(8) 0.094(6) Uani 1 1 d DU B .
C114 C -1.3545(10) 1.2746(7) 0.1441(7) 0.091(5) Uani 1 1 d DU . .
C115 C -1.4010(9) 1.3075(7) 0.1286(6) 0.104(5) Uani 1 1 d DU B .
C116 C -1.3675(12) 1.3228(10) 0.0973(8) 0.124(7) Uani 1 1 d DU . .
H11M H -1.3976 1.3437 0.0874 0.185 Uiso 1 1 calc R B .
H11N H -1.3598 1.2935 0.0739 0.185 Uiso 1 1 calc R . .
H11O H -1.3237 1.3411 0.1104 0.185 Uiso 1 1 calc R . .
C117 C -1.4728(9) 1.2828(10) 0.1132(8) 0.121(8) Uani 1 1 d DU . .
H11P H -1.5020 1.3044 0.1037 0.182 Uiso 1 1 calc R B .
H11Q H -1.4918 1.2763 0.1357 0.182 Uiso 1 1 calc R . .
H11R H -1.4707 1.2517 0.0902 0.182 Uiso 1 1 calc R . .
C118 C -1.4060(13) 1.3547(8) 0.1667(8) 0.140(10) Uani 1 1 d DU . .
H11S H -1.4362 1.3767 0.1584 0.210 Uiso 1 1 calc R B .
H11T H -1.3604 1.3713 0.1774 0.210 Uiso 1 1 calc R . .
H11U H -1.4246 1.3459 0.1882 0.210 Uiso 1 1 calc R . .
C119 C -1.2288(9) 1.2001(7) 0.0578(6) 0.060(4) Uani 1 1 d U B .
C120 C -1.2579(9) 1.1753(6) 0.0235(6) 0.056(4) Uani 1 1 d U . .
C121 C -1.2851(11) 1.1483(8) -0.0200(7) 0.078(4) Uani 1 1 d U B .
C122 C -1.2292(14) 1.1522(11) -0.0470(7) 0.126(9) Uani 1 1 d U . .
H12D H -1.2459 1.1341 -0.0762 0.189 Uiso 1 1 calc R B .
H12E H -1.1877 1.1381 -0.0391 0.189 Uiso 1 1 calc R . .
H12F H -1.2189 1.1868 -0.0428 0.189 Uiso 1 1 calc R . .
C123 C -1.3050(17) 1.0949(9) -0.0247(8) 0.128(8) Uani 1 1 d U . .
H12G H -1.3236 1.0764 -0.0535 0.192 Uiso 1 1 calc R B .
H12H H -1.3396 1.0949 -0.0067 0.192 Uiso 1 1 calc R . .
H12I H -1.2645 1.0797 -0.0170 0.192 Uiso 1 1 calc R . .
C124 C -1.3513(13) 1.1694(10) -0.0324(7) 0.109(8) Uani 1 1 d U . .
H12J H -1.3688 1.1504 -0.0613 0.163 Uiso 1 1 calc R B .
H12K H -1.3416 1.2038 -0.0293 0.163 Uiso 1 1 calc R . .
H12L H -1.3856 1.1676 -0.0146 0.163 Uiso 1 1 calc R . .
C125 C -1.0468(8) 1.2258(5) 0.1281(5) 0.043(3) Uani 1 1 d U B .
C126 C -1.0263(8) 1.2059(5) 0.0937(5) 0.045(3) Uani 1 1 d U B .
C127 C -1.0108(9) 1.1838(7) 0.0485(6) 0.059(3) Uani 1 1 d U . .
C128 C -1.0429(12) 1.2178(8) 0.0243(7) 0.082(5) Uani 1 1 d U B .
H12M H -1.0925 1.2177 0.0247 0.122 Uiso 1 1 calc R . .
H12N H -1.0332 1.2050 -0.0044 0.122 Uiso 1 1 calc R . .
H12O H -1.0226 1.2515 0.0378 0.122 Uiso 1 1 calc R . .
C129 C -0.9334(10) 1.1835(9) 0.0482(6) 0.076(5) Uani 1 1 d U B .
H12P H -0.9234 1.1696 0.0196 0.114 Uiso 1 1 calc R . .
H12Q H -0.9144 1.1634 0.0637 0.114 Uiso 1 1 calc R . .
H12R H -0.9129 1.2171 0.0610 0.114 Uiso 1 1 calc R . .
C130 C -1.0466(11) 1.1314(7) 0.0304(6) 0.069(5) Uani 1 1 d U B .
H13A H -1.0958 1.1334 0.0317 0.104 Uiso 1 1 calc R . .
H13B H -1.0279 1.1119 0.0464 0.104 Uiso 1 1 calc R . .
H13C H -1.0386 1.1158 0.0015 0.104 Uiso 1 1 calc R . .
C131 C -0.9090(9) 1.3415(6) 0.1255(6) 0.059(4) Uani 1 1 d U B .
C132 C -0.8967(10) 1.3645(7) 0.1015(6) 0.066(4) Uani 1 1 d U . .
C133 C -0.8828(13) 1.3861(10) 0.0722(8) 0.090(5) Uani 1 1 d U B .
C134 C -0.8088(15) 1.3806(13) 0.0621(10) 0.138(9) Uani 1 1 d U . .
H13D H -0.8020 1.3956 0.0415 0.208 Uiso 1 1 calc R B .
H13E H -0.8002 1.3457 0.0509 0.208 Uiso 1 1 calc R . .
H13F H -0.7771 1.3971 0.0873 0.208 Uiso 1 1 calc R . .
C135 C -0.9321(18) 1.3644(15) 0.0320(10) 0.167(11) Uani 1 1 d U . .
H13G H -0.9213 1.3800 0.0125 0.251 Uiso 1 1 calc R B .
H13H H -0.9792 1.3703 0.0380 0.251 Uiso 1 1 calc R . .
H13I H -0.9275 1.3290 0.0198 0.251 Uiso 1 1 calc R . .
C136 C -0.885(2) 1.4421(11) 0.0908(12) 0.163(10) Uani 1 1 d U . .
H13J H -0.8761 1.4565 0.0702 0.244 Uiso 1 1 calc R B .
H13K H -0.8507 1.4554 0.1152 0.244 Uiso 1 1 calc R . .
H13L H -0.9308 1.4503 0.0990 0.244 Uiso 1 1 calc R . .
C137 C -0.7774(9) 1.2322(6) 0.1366(5) 0.055(4) Uani 1 1 d U . .
C138 C -0.7477(9) 1.2162(6) 0.1055(5) 0.048(3) Uani 1 1 d U B .
C139 C -0.7110(10) 1.1982(7) 0.0682(6) 0.064(4) Uani 1 1 d U . .
C140 C -0.6343(10) 1.2070(10) 0.0799(8) 0.095(6) Uani 1 1 d U B .
H14A H -0.6117 1.1946 0.0549 0.142 Uiso 1 1 calc R . .
H14B H -0.6190 1.1898 0.0986 0.142 Uiso 1 1 calc R . .
H14C H -0.6224 1.2423 0.0937 0.142 Uiso 1 1 calc R . .
C141 C -0.7364(12) 1.2221(10) 0.0385(7) 0.093(6) Uani 1 1 d U B .
H14D H -0.7125 1.2102 0.0140 0.139 Uiso 1 1 calc R . .
H14E H -0.7276 1.2578 0.0516 0.139 Uiso 1 1 calc R . .
H14F H -0.7856 1.2141 0.0302 0.139 Uiso 1 1 calc R . .
C142 C -0.7321(13) 1.1424(8) 0.0459(7) 0.099(7) Uani 1 1 d U B .
H14G H -0.7087 1.1294 0.0213 0.148 Uiso 1 1 calc R . .
H14H H -0.7817 1.1379 0.0376 0.148 Uiso 1 1 calc R . .
H14I H -0.7192 1.1249 0.0647 0.148 Uiso 1 1 calc R . .
C143 C -0.9116(9) 1.1137(5) 0.1384(5) 0.057(4) Uani 1 1 d DU B .
C144 C -0.9008(10) 1.0730(5) 0.1163(6) 0.072(5) Uani 1 1 d DU . .
C145 C -0.8843(11) 1.0222(6) 0.0884(6) 0.117(6) Uani 1 1 d DU B .
C146 C -0.8120(13) 1.0244(10) 0.0766(11) 0.198(13) Uani 1 1 d DU . .
H14J H -0.8084 1.0491 0.0636 0.296 Uiso 1 1 calc R B .
H14K H -0.8029 0.9922 0.0572 0.296 Uiso 1 1 calc R . .
H14L H -0.7785 1.0334 0.1015 0.296 Uiso 1 1 calc R . .
C147 C -0.8887(18) 0.9852(8) 0.1093(9) 0.168(10) Uani 1 1 d DU . .
H14M H -0.8777 0.9530 0.0906 0.252 Uiso 1 1 calc R B .
H14N H -0.9351 0.9829 0.1162 0.252 Uiso 1 1 calc R . .
H14O H -0.8561 0.9955 0.1346 0.252 Uiso 1 1 calc R . .
C148 C -0.9345(17) 1.0088(9) 0.0487(8) 0.188(13) Uani 1 1 d DU . .
H14P H -0.9283 1.0331 0.0356 0.282 Uiso 1 1 calc R B .
H14Q H -0.9814 1.0084 0.0553 0.282 Uiso 1 1 calc R . .
H14R H -0.9258 0.9762 0.0296 0.282 Uiso 1 1 calc R . .
C149 C -0.8951(11) 1.1300(7) 0.2678(7) 0.079(5) Uani 1 1 d DU B .
C150 C -0.8914(13) 1.0894(7) 0.2686(8) 0.100(6) Uani 1 1 d DU . .
C151 C -0.8859(11) 1.0394(7) 0.2727(7) 0.124(6) Uani 1 1 d DU B .
C152 C -0.8385(18) 1.0082(11) 0.2431(12) 0.223(13) Uani 1 1 d DU . .
H15A H -0.7943 1.0265 0.2476 0.335 Uiso 1 1 calc R B .
H15B H -0.8593 1.0005 0.2144 0.335 Uiso 1 1 calc R . .
H15C H -0.8316 0.9776 0.2483 0.335 Uiso 1 1 calc R . .
C153 C -0.9550(12) 1.0115(10) 0.2656(11) 0.162(10) Uani 1 1 d DU . .
H15D H -0.9484 0.9797 0.2686 0.243 Uiso 1 1 calc R B .
H15E H -0.9773 1.0063 0.2377 0.243 Uiso 1 1 calc R . .
H15F H -0.9837 1.0305 0.2860 0.243 Uiso 1 1 calc R . .
C154 C -0.8495(17) 1.0454(11) 0.3159(9) 0.178(11) Uani 1 1 d DU . .
H15G H -0.8043 1.0623 0.3201 0.267 Uiso 1 1 calc R B .
H15H H -0.8444 1.0130 0.3179 0.267 Uiso 1 1 calc R . .
H15I H -0.8767 1.0648 0.3370 0.267 Uiso 1 1 calc R . .
C155 C -0.7962(12) 1.2786(7) 0.3399(7) 0.075(5) Uani 1 1 d U B .
C156 C -0.8066(12) 1.2562(9) 0.3617(8) 0.085(5) Uani 1 1 d U . .
C157 C -0.8062(14) 1.2320(10) 0.3953(8) 0.101(5) Uani 1 1 d U B .
C158 C -0.7778(18) 1.2635(11) 0.4351(9) 0.146(10) Uani 1 1 d U . .
H15J H -0.7318 1.2760 0.4341 0.220 Uiso 1 1 calc R B .
H15K H -0.7752 1.2452 0.4540 0.220 Uiso 1 1 calc R . .
H15L H -0.8068 1.2910 0.4450 0.220 Uiso 1 1 calc R . .
C159 C -0.753(2) 1.1819(14) 0.3813(12) 0.171(13) Uani 1 1 d U . .
H15M H -0.7716 1.1584 0.3538 0.257 Uiso 1 1 calc R B .
H15N H -0.7526 1.1655 0.4015 0.257 Uiso 1 1 calc R . .
H15O H -0.7068 1.1938 0.3807 0.257 Uiso 1 1 calc R . .
C160 C -0.8759(15) 1.2098(12) 0.3942(9) 0.132(9) Uani 1 1 d U . .
H16D H -0.8924 1.1878 0.3660 0.199 Uiso 1 1 calc R B .
H16E H -0.9073 1.2360 0.4032 0.199 Uiso 1 1 calc R . .
H16F H -0.8735 1.1912 0.4128 0.199 Uiso 1 1 calc R . .
C161 C -1.1420(10) 1.2888(8) 0.2357(6) 0.073(5) Uani 1 1 d U . .
C162 C -1.1752(11) 1.3117(9) 0.2630(7) 0.084(5) Uani 1 1 d U B .
C163 C -1.2237(15) 1.3304(12) 0.2956(9) 0.119(6) Uani 1 1 d U . .
C164 C -1.1839(19) 1.3410(16) 0.3416(9) 0.175(11) Uani 1 1 d U B .
H16G H -1.1435 1.3634 0.3463 0.263 Uiso 1 1 calc R . .
H16H H -1.1696 1.3100 0.3439 0.263 Uiso 1 1 calc R . .
H16I H -1.2145 1.3559 0.3622 0.263 Uiso 1 1 calc R . .
C165 C -1.2535(17) 1.3806(13) 0.2853(11) 0.171(11) Uani 1 1 d U B .
H16J H -1.2155 1.4052 0.2908 0.256 Uiso 1 1 calc R . .
H16K H -1.2886 1.3948 0.3030 0.256 Uiso 1 1 calc R . .
H16L H -1.2732 1.3703 0.2562 0.256 Uiso 1 1 calc R . .
C166 C -1.2789(18) 1.2972(14) 0.2898(11) 0.188(12) Uani 1 1 d U B .
H16M H -1.3086 1.3111 0.3112 0.283 Uiso 1 1 calc R . .
H16N H -1.2621 1.2666 0.2917 0.283 Uiso 1 1 calc R . .
H16O H -1.3048 1.2905 0.2625 0.283 Uiso 1 1 calc R . .
C167 C -0.9722(11) 1.3554(8) 0.3881(5) 0.076(5) Uani 1 1 d DU B .
C168 C -0.9892(14) 1.3665(10) 0.4218(5) 0.114(7) Uani 1 1 d DU . .
C169 C -1.0092(13) 1.3847(9) 0.4656(6) 0.161(8) Uani 1 1 d DU B .
C170 C -1.0858(13) 1.3780(15) 0.4624(11) 0.250(16) Uani 1 1 d DU . .
H17D H -1.1007 1.3436 0.4462 0.376 Uiso 1 1 calc R B .
H17E H -1.1071 1.3992 0.4488 0.376 Uiso 1 1 calc R . .
H17F H -1.0993 1.3867 0.4902 0.376 Uiso 1 1 calc R . .
C171 C -0.9776(17) 1.4361(9) 0.4901(8) 0.178(12) Uani 1 1 d DU . .
H17G H -0.9278 1.4363 0.4907 0.266 Uiso 1 1 calc R B .
H17H H -0.9892 1.4464 0.5184 0.266 Uiso 1 1 calc R . .
H17I H -0.9955 1.4589 0.4770 0.266 Uiso 1 1 calc R . .
C172 C -0.980(2) 1.3509(12) 0.4884(9) 0.217(12) Uani 1 1 d DU . .
H17J H -0.9296 1.3544 0.4919 0.325 Uiso 1 1 calc R B .
H17K H -0.9952 1.3166 0.4721 0.325 Uiso 1 1 calc R . .
H17L H -0.9957 1.3602 0.5156 0.325 Uiso 1 1 calc R . .
C173 C -0.5474(11) 1.3683(7) 0.3261(6) 0.076(5) Uani 1 1 d DU B .
C174 C -0.5227(12) 1.4073(7) 0.3508(6) 0.091(5) Uani 1 1 d DU . .
C175 C -0.4794(11) 1.4519(7) 0.3811(6) 0.113(6) Uani 1 1 d DU B .
C176 C -0.5089(16) 1.4981(8) 0.3772(9) 0.153(10) Uani 1 1 d DU . .
H17M H -0.4811 1.5271 0.3965 0.230 Uiso 1 1 calc R B .
H17N H -0.5560 1.4998 0.3838 0.230 Uiso 1 1 calc R . .
H17O H -0.5084 1.4973 0.3489 0.230 Uiso 1 1 calc R . .
C177 C -0.4048(11) 1.4449(10) 0.3740(11) 0.163(10) Uani 1 1 d DU . .
H17P H -0.3760 1.4734 0.3932 0.244 Uiso 1 1 calc R B .
H17Q H -0.3999 1.4418 0.3455 0.244 Uiso 1 1 calc R . .
H17R H -0.3904 1.4151 0.3786 0.244 Uiso 1 1 calc R . .
C178 C -0.4854(18) 1.4530(11) 0.4250(6) 0.180(11) Uani 1 1 d DU . .
H17S H -0.4576 1.4813 0.4452 0.270 Uiso 1 1 calc R B .
H17T H -0.4692 1.4227 0.4278 0.270 Uiso 1 1 calc R . .
H17U H -0.5334 1.4558 0.4300 0.270 Uiso 1 1 calc R . .
C17A C -0.5940(19) 1.3302(14) 0.4127(12) 0.055(7) Uiso 0.50 1 d PU B .
C179 C -0.561(2) 1.3465(13) 0.4099(10) 0.062(5) Uani 0.50 1 d PDU B .
C180 C -0.5624(9) 1.3230(8) 0.4315(6) 0.073(4) Uani 1 1 d DU B .
C181 C -0.5161(11) 1.3161(9) 0.4687(6) 0.125(6) Uani 1 1 d DU . .
C182 C -0.4841(19) 1.3677(10) 0.4951(9) 0.215(13) Uani 1 1 d DU B .
H18D H -0.5205 1.3899 0.5040 0.323 Uiso 1 1 calc R . .
H18E H -0.4560 1.3798 0.4787 0.323 Uiso 1 1 calc R . .
H18F H -0.4555 1.3662 0.5194 0.323 Uiso 1 1 calc R . .
C183 C -0.4650(15) 1.2774(12) 0.4538(9) 0.181(11) Uani 1 1 d DU B .
H18G H -0.4897 1.2454 0.4386 0.271 Uiso 1 1 calc R . .
H18H H -0.4353 1.2756 0.4777 0.271 Uiso 1 1 calc R . .
H18I H -0.4372 1.2863 0.4356 0.271 Uiso 1 1 calc R . .
C184 C -0.5626(13) 1.2996(13) 0.4945(8) 0.157(10) Uani 1 1 d DU B .
H18J H -0.5957 1.3242 0.5044 0.236 Uiso 1 1 calc R . .
H18K H -0.5347 1.2959 0.5182 0.236 Uiso 1 1 calc R . .
H18L H -0.5870 1.2681 0.4774 0.236 Uiso 1 1 calc R . .
C185 C -1.0426(11) 1.4368(7) 0.3098(6) 0.080(6) Uani 1 1 d DU B .
C186 C -1.0672(13) 1.4729(8) 0.3311(7) 0.116(7) Uani 1 1 d DU . .
C187 C -1.0963(11) 1.5211(7) 0.3559(6) 0.138(8) Uani 1 1 d DU B .
C188 C -1.0434(13) 1.5538(9) 0.3903(7) 0.156(11) Uani 1 1 d DU . .
H18M H -1.0632 1.5846 0.4052 0.234 Uiso 1 1 calc R B .
H18N H -1.0036 1.5610 0.3784 0.234 Uiso 1 1 calc R . .
H18O H -1.0293 1.5370 0.4094 0.234 Uiso 1 1 calc R . .
C189 C -1.1287(18) 1.5487(11) 0.3290(9) 0.205(13) Uani 1 1 d DU . .
H18P H -1.1459 1.5792 0.3466 0.307 Uiso 1 1 calc R B .
H18Q H -1.1667 1.5280 0.3095 0.307 Uiso 1 1 calc R . .
H18R H -1.0943 1.5564 0.3136 0.307 Uiso 1 1 calc R . .
C190 C -1.1557(16) 1.5064(12) 0.3753(11) 0.236(15) Uani 1 1 d DU . .
H19A H -1.1770 1.5360 0.3913 0.353 Uiso 1 1 calc R B .
H19B H -1.1381 1.4892 0.3936 0.353 Uiso 1 1 calc R . .
H19C H -1.1897 1.4847 0.3534 0.353 Uiso 1 1 calc R . .
C191 C -0.8755(11) 1.4590(7) 0.2458(6) 0.076(5) Uani 1 1 d U . .
C192 C -0.8803(10) 1.5026(8) 0.2474(6) 0.069(4) Uani 1 1 d U B .
C193 C -0.8819(13) 1.5524(9) 0.2500(8) 0.088(5) Uani 1 1 d U . .
C194 C -0.8126(15) 1.5790(11) 0.2655(11) 0.143(9) Uani 1 1 d U B .
H19D H -0.8156 1.6135 0.2680 0.214 Uiso 1 1 calc R . .
H19E H -0.7804 1.5636 0.2460 0.214 Uiso 1 1 calc R . .
H19F H -0.7965 1.5774 0.2926 0.214 Uiso 1 1 calc R . .
C195 C -0.9303(17) 1.5807(10) 0.2821(10) 0.138(9) Uani 1 1 d U B .
H19G H -0.9304 1.6150 0.2839 0.207 Uiso 1 1 calc R . .
H19H H -0.9137 1.5795 0.3093 0.207 Uiso 1 1 calc R . .
H19I H -0.9768 1.5653 0.2732 0.207 Uiso 1 1 calc R . .
C196 C -0.9136(16) 1.5550(10) 0.2103(9) 0.124(8) Uani 1 1 d U B .
H19J H -0.9154 1.5894 0.2127 0.186 Uiso 1 1 calc R . .
H19K H -0.9601 1.5394 0.2036 0.186 Uiso 1 1 calc R . .
H19L H -0.8863 1.5378 0.1884 0.186 Uiso 1 1 calc R . .
C197 C -0.7365(9) 1.3452(6) 0.2569(6) 0.052(4) Uani 1 1 d U B .
C198 C -0.7036(9) 1.3614(5) 0.2372(5) 0.048(3) Uani 1 1 d U . .
C199 C -0.6606(11) 1.3804(7) 0.2083(6) 0.070(4) Uani 1 1 d U B .
C200 C -0.6115(12) 1.3422(10) 0.1905(8) 0.100(6) Uani 1 1 d U . .
H20A H -0.6371 1.3124 0.1709 0.151 Uiso 1 1 calc R B .
H20B H -0.5854 1.3345 0.2128 0.151 Uiso 1 1 calc R . .
H20C H -0.5801 1.3548 0.1761 0.151 Uiso 1 1 calc R . .
C201 C -0.6261(15) 1.4285(9) 0.2381(8) 0.118(8) Uani 1 1 d U . .
H20D H -0.6608 1.4518 0.2481 0.177 Uiso 1 1 calc R B .
H20E H -0.5951 1.4419 0.2240 0.177 Uiso 1 1 calc R . .
H20F H -0.6000 1.4230 0.2616 0.177 Uiso 1 1 calc R . .
C202 C -0.7092(11) 1.3918(9) 0.1751(7) 0.090(6) Uani 1 1 d U . .
H20G H -0.7385 1.4177 0.1887 0.135 Uiso 1 1 calc R B .
H20H H -0.7377 1.3621 0.1580 0.135 Uiso 1 1 calc R . .
H20I H -0.6821 1.4026 0.1576 0.135 Uiso 1 1 calc R . .
C203 C -1.0657(15) 1.2122(11) 0.3181(7) 0.119(8) Uani 1 1 d DU B .
C204 C -1.0880(15) 1.1966(11) 0.3420(7) 0.148(8) Uani 1 1 d DU . .
C205 C -1.1205(13) 1.1758(10) 0.3707(7) 0.190(10) Uani 1 1 d DU B .
C206 C -1.1983(13) 1.1750(16) 0.3629(10) 0.235(14) Uani 1 1 d DU . .
H20J H -1.2139 1.1566 0.3336 0.352 Uiso 1 1 calc R B .
H20K H -1.2123 1.2088 0.3701 0.352 Uiso 1 1 calc R . .
H20L H -1.2186 1.1593 0.3799 0.352 Uiso 1 1 calc R . .
C207 C -1.0884(18) 1.2014(13) 0.4152(7) 0.212(14) Uani 1 1 d DU . .
H20M H -1.1096 1.1873 0.4330 0.317 Uiso 1 1 calc R B .
H20N H -1.0958 1.2366 0.4239 0.317 Uiso 1 1 calc R . .
H20O H -1.0392 1.1969 0.4174 0.317 Uiso 1 1 calc R . .
C208 C -1.105(2) 1.1207(11) 0.3581(11) 0.245(13) Uani 1 1 d DU . .
H20P H -1.1235 1.1031 0.3291 0.367 Uiso 1 1 calc R B .
H20Q H -1.1262 1.1062 0.3757 0.367 Uiso 1 1 calc R . .
H20R H -1.0554 1.1180 0.3616 0.367 Uiso 1 1 calc R . .
C209 C -1.1330(12) 1.0712(8) 0.1897(7) 0.078(5) Uani 1 1 d U B .
C210 C -1.2012(13) 1.0430(9) 0.1668(8) 0.103(7) Uani 1 1 d U . .
H21A H -1.2048 1.0397 0.1376 0.154 Uiso 1 1 calc R B .
H21B H -1.2393 1.0610 0.1793 0.154 Uiso 1 1 calc R . .
H21C H -1.2029 1.0103 0.1687 0.154 Uiso 1 1 calc R . .
C211 C -1.0782(13) 1.0398(8) 0.1676(8) 0.099(6) Uani 1 1 d U . .
H21D H -1.0853 1.0356 0.1383 0.148 Uiso 1 1 calc R B .
H21E H -1.0813 1.0076 0.1705 0.148 Uiso 1 1 calc R . .
H21F H -1.0329 1.0561 0.1800 0.148 Uiso 1 1 calc R . .
C212 C -1.1242(12) 1.0786(8) 0.2349(7) 0.082(5) Uani 1 1 d U . .
H21G H -1.1595 1.0992 0.2483 0.123 Uiso 1 1 calc R B .
H21H H -1.0789 1.0948 0.2477 0.123 Uiso 1 1 calc R . .
H21I H -1.1282 1.0467 0.2382 0.123 Uiso 1 1 calc R . .
C213 C -0.6612(12) 1.1358(8) 0.2164(8) 0.082(5) Uani 1 1 d U B .
C214 C -0.6756(12) 1.1260(9) 0.1689(7) 0.096(6) Uani 1 1 d U . .
H21J H -0.7233 1.1319 0.1618 0.143 Uiso 1 1 calc R B .
H21K H -0.6672 1.0919 0.1532 0.143 Uiso 1 1 calc R . .
H21L H -0.6452 1.1482 0.1619 0.143 Uiso 1 1 calc R . .
C215 C -0.5872(12) 1.1242(9) 0.2252(9) 0.110(8) Uani 1 1 d U . .
H21M H -0.5767 1.1289 0.2546 0.165 Uiso 1 1 calc R B .
H21N H -0.5565 1.1462 0.2184 0.165 Uiso 1 1 calc R . .
H21O H -0.5810 1.0901 0.2084 0.165 Uiso 1 1 calc R . .
C216 C -0.7093(14) 1.0982(9) 0.2267(10) 0.115(7) Uani 1 1 d U . .
H21P H -0.7573 1.1047 0.2211 0.172 Uiso 1 1 calc R B .
H21Q H -0.6986 1.1023 0.2559 0.172 Uiso 1 1 calc R . .
H21R H -0.7017 1.0646 0.2094 0.172 Uiso 1 1 calc R . .
C217 C -0.8052(14) 1.5008(8) 0.4001(6) 0.092(6) Uani 1 1 d U B .
C218 C -0.8339(15) 1.5348(9) 0.3752(8) 0.112(7) Uani 1 1 d U . .
H21S H -0.8772 1.5197 0.3582 0.168 Uiso 1 1 calc R B .
H21T H -0.8006 1.5381 0.3573 0.168 Uiso 1 1 calc R . .
H21U H -0.8412 1.5673 0.3948 0.168 Uiso 1 1 calc R . .
C219 C -0.8624(16) 1.4964(9) 0.4292(7) 0.114(8) Uani 1 1 d U . .
H21V H -0.9061 1.4829 0.4119 0.172 Uiso 1 1 calc R B .
H21W H -0.8683 1.5290 0.4492 0.172 Uiso 1 1 calc R . .
H21$ H -0.8473 1.4746 0.4440 0.172 Uiso 1 1 calc R . .
C220 C -0.7363(15) 1.5220(10) 0.4287(7) 0.128(9) Uani 1 1 d U . .
H22D H -0.7011 1.5251 0.4118 0.192 Uiso 1 1 calc R B .
H22E H -0.7219 1.4998 0.4431 0.192 Uiso 1 1 calc R . .
H22F H -0.7426 1.5543 0.4489 0.192 Uiso 1 1 calc R . .
C221 C -1.1152(11) 1.4384(7) 0.1665(6) 0.074(5) Uani 1 1 d U B .
C222 C -1.1897(13) 1.4488(8) 0.1462(8) 0.113(9) Uani 1 1 d U . .
H22G H -1.2252 1.4445 0.1624 0.170 Uiso 1 1 calc R B .
H22H H -1.2001 1.4257 0.1177 0.170 Uiso 1 1 calc R . .
H22I H -1.1884 1.4825 0.1463 0.170 Uiso 1 1 calc R . .
C223 C -1.1046(11) 1.4774(7) 0.2124(7) 0.095(7) Uani 1 1 d U . .
H22J H -1.1416 1.4722 0.2273 0.143 Uiso 1 1 calc R B .
H22K H -1.1049 1.5107 0.2117 0.143 Uiso 1 1 calc R . .
H22L H -1.0606 1.4734 0.2267 0.143 Uiso 1 1 calc R . .
C224 C -1.0583(13) 1.4453(7) 0.1417(8) 0.093(6) Uani 1 1 d U . .
H22M H -1.0665 1.4210 0.1136 0.139 Uiso 1 1 calc R B .
H22N H -1.0138 1.4410 0.1552 0.139 Uiso 1 1 calc R . .
H22O H -1.0584 1.4784 0.1406 0.139 Uiso 1 1 calc R . .
O1 O -1.1767(7) 1.3724(5) 0.1923(4) 0.071(4) Uani 1 1 d . B .
O2 O -1.1269(7) 1.3396(5) 0.1221(4) 0.074(4) Uani 1 1 d . B .
O3 O -1.0455(6) 1.3713(4) 0.1906(4) 0.056(3) Uani 1 1 d . B .
O4 O -1.1377(8) 1.1219(5) 0.1352(4) 0.076(4) Uani 1 1 d . B .
O5 O -1.0588(7) 1.1592(5) 0.2048(4) 0.065(3) Uani 1 1 d . B .
O6 O -1.1857(7) 1.1618(5) 0.2068(5) 0.079(4) Uani 1 1 d . B .
O7 O -0.7550(7) 1.2053(5) 0.2365(5) 0.069(4) Uani 1 1 d . B .
O8 O -0.6345(8) 1.2348(5) 0.2362(4) 0.083(4) Uani 1 1 d . B .
O9 O -0.6620(9) 1.2041(5) 0.2945(5) 0.093(5) Uani 1 1 d . B .
O10 O -0.7360(7) 1.4477(5) 0.3391(4) 0.080(4) Uani 1 1 d . B .
O11 O -0.8609(8) 1.4204(6) 0.3343(4) 0.085(4) Uani 1 1 d . B .
O12 O -0.7777(9) 1.4074(6) 0.3886(4) 0.088(5) Uani 1 1 d . B .
O13 O -0.2471(9) 0.9365(5) 0.3839(6) 0.109(6) Uani 1 1 d . A .
O14 O -0.2972(9) 0.8816(5) 0.4185(5) 0.103(6) Uani 1 1 d . A .
O15 O -0.3671(7) 0.8958(5) 0.3595(4) 0.078(4) Uani 1 1 d . A .
O16 O -0.2632(7) 0.7016(4) 0.2387(4) 0.060(3) Uani 1 1 d . A .
O17 O -0.1411(7) 0.7396(5) 0.2522(4) 0.077(4) Uani 1 1 d . A .
O18 O -0.1810(8) 0.6914(5) 0.2963(4) 0.081(4) Uani 1 1 d . A .
O19 O -0.5558(6) 0.8705(4) 0.2175(4) 0.058(3) Uani 1 1 d . A .
O20 O -0.6302(6) 0.8425(4) 0.1476(4) 0.063(3) Uani 1 1 d . A .
O21 O -0.6866(7) 0.8649(5) 0.2148(4) 0.077(4) Uani 1 1 d . A .
O22 O -0.6351(7) 0.6153(4) 0.1351(4) 0.073(4) Uani 1 1 d . A .
O23 O -0.5555(6) 0.6465(4) 0.2029(4) 0.058(3) Uani 1 1 d . A .
O24 O -0.6838(7) 0.6430(5) 0.2046(5) 0.079(4) Uani 1 1 d . A .
N1 N -0.4375(6) 0.7734(4) 0.2548(4) 0.038(3) Uani 1 1 d D . .
O01A O -0.466(2) 0.7676(18) 0.2829(12) 0.118(13) Uani 0.50 1 d PD . .
O02A O -0.449(2) 0.8115(12) 0.2479(17) 0.16(2) Uani 0.50 1 d PD . .
O03A O -0.4018(14) 0.7425(15) 0.2337(10) 0.14(2) Uani 0.50 1 d PD . .
O01B O -0.452(2) 0.7302(11) 0.2478(15) 0.118(15) Uani 0.50 1 d PD . .
O02B O -0.436(3) 0.8044(18) 0.2883(13) 0.146(17) Uiso 0.50 1 d PD . .
O03B O -0.4138(16) 0.785(2) 0.2255(14) 0.127(17) Uani 0.50 1 d PD . .
N2 N -0.9311(6) 1.2833(4) 0.2405(4) 0.046(3) Uani 1 1 d D . .
O004 O -0.9541(11) 1.2883(8) 0.2727(6) 0.160(10) Uani 1 1 d D . .
O005 O -0.8987(10) 1.2475(6) 0.2245(5) 0.120(7) Uani 1 1 d D . .
O006 O -0.9356(12) 1.3156(6) 0.2254(6) 0.148(9) Uani 1 1 d D . .
C01 C -0.2781(18) 1.4076(16) 0.4516(14) 0.075(11) Uani 0.50 1 d PU . .
O01 O -0.2985(13) 1.3544(10) 0.4289(9) 0.081(8) Uani 0.50 1 d PU . .
C02 C -0.518(2) 1.2097(17) 0.3256(15) 0.086(13) Uiso 0.50 1 d PDU . .
O02 O -0.547(2) 1.1794(17) 0.3459(15) 0.161(16) Uiso 0.50 1 d PDU . .
C03 C -1.188(3) 0.9993(10) 0.0482(15) 0.092(13) Uani 0.50 1 d PDU . .
O03 O -1.1945(14) 1.0523(8) 0.0597(7) 0.063(6) Uani 0.50 1 d PDU . .
C04 C -0.463(2) 1.246(2) 0.2219(16) 0.097(14) Uani 0.50 1 d PU . .
O04 O -0.5240(12) 1.2258(11) 0.1901(7) 0.069(7) Uani 0.50 1 d PU . .
C06 C -0.702(3) 0.5079(18) 0.0404(15) 0.115(15) Uani 0.50 1 d PU . .
O06 O -0.7180(17) 0.5540(9) 0.0632(9) 0.087(9) Uani 0.50 1 d PU . .
C07 C 0.032(2) 0.756(3) 0.2483(15) 0.14(2) Uani 0.50 1 d PDU . .
O07 O -0.026(2) 0.737(2) 0.2151(14) 0.174(18) Uani 0.50 1 d PDU . .
C08 C -1.582(3) 1.060(3) 0.071(3) 0.27(4) Uani 0.50 1 d PDU . .
O08 O -1.554(3) 1.0208(19) 0.039(3) 0.29(4) Uani 0.50 1 d PDU . .
OW1 O 0.197(4) 0.856(3) 0.488(4) 0.46(9) Uani 0.50 1 d P . .
OW2 O 0.178(3) 0.965(2) 0.5988(17) 0.173(19) Uiso 0.50 1 d P . .
OW3 O -0.1246(18) 0.9611(13) 0.4573(11) 0.105(10) Uiso 0.50 1 d P . .
OW4 O -0.385(2) 1.2092(9) 0.3214(12) 0.117(13) Uani 0.50 1 d P . .
OW5 O -0.0047(18) 0.8971(13) 0.4907(11) 0.230(14) Uiso 1 1 d . . .
OW6 O -0.989(3) 0.6537(19) 0.1448(16) 0.164(18) Uiso 0.50 1 d P . .
OW7 O -0.9530(15) 0.6688(11) 0.0767(10) 0.195(11) Uiso 1 1 d . . .
OW8 O -0.8353(16) 0.5927(12) 0.1018(10) 0.204(12) Uiso 1 1 d . . .
OW9 O -1.3123(15) 1.1615(10) 0.2425(9) 0.079(8) Uiso 0.50 1 d P . .
OW10 O -1.3737(14) 1.1128(10) 0.1638(9) 0.073(7) Uiso 0.50 1 d P . .
OW12 O -1.4923(14) 1.1435(10) 0.1275(8) 0.069(7) Uiso 0.50 1 d P . .
OW13 O -1.4431(12) 1.1545(9) 0.0623(8) 0.151(8) Uiso 1 1 d . . .
OW14 O -1.3199(13) 1.0886(10) 0.0830(8) 0.171(9) Uiso 1 1 d . . .
OW15 O -0.3974(8) 1.3097(6) 0.3651(5) 0.095(5) Uiso 1 1 d . B .
OW16 O 0.104(3) 0.941(2) 0.5276(19) 0.20(2) Uiso 0.50 1 d P . .
OW17 O -0.0214(8) 0.8227(5) 0.3800(5) 0.080(4) Uiso 1 1 d . . .
Si1 Si -1.0956(5) 0.8838(3) 0.0924(3) 0.064(3) Uani 0.50 1 d PD . .
F1 F -1.1514(8) 0.8593(7) 0.0548(5) 0.19(2) Uani 0.50 1 d PD . .
F2 F -1.1215(13) 0.8498(7) 0.1142(6) 0.152(15) Uani 0.50 1 d PD . .
F3 F -1.0450(9) 0.8456(7) 0.0717(6) 0.22(3) Uani 0.50 1 d PD . .
F4 F -1.0701(12) 0.9184(8) 0.0708(6) 0.36(6) Uani 0.50 1 d PD . .
F5 F -1.1463(8) 0.9225(7) 0.1132(6) 0.146(15) Uani 0.50 1 d PD . .
F6 F -1.0400(8) 0.9087(7) 0.1301(5) 0.105(9) Uani 0.50 1 d PD . .
Si2 Si -0.5907(4) 1.3838(3) 0.0675(2) 0.038(2) Uani 0.50 1 d PD . .
F7 F -0.5571(11) 1.4256(8) 0.0569(7) 0.101(9) Uani 0.50 1 d PD . .
F8 F -0.6447(8) 1.4197(6) 0.0891(5) 0.060(5) Uani 0.50 1 d PD . .
F9 F -0.6379(10) 1.3655(8) 0.0259(5) 0.110(11) Uani 0.50 1 d PD . .
F10 F -0.5347(9) 1.3482(8) 0.0474(5) 0.093(9) Uani 0.50 1 d PD . .
F11 F -0.5460(10) 1.3999(6) 0.1117(4) 0.075(7) Uani 0.50 1 d PD . .
F12 F -0.6239(12) 1.3426(6) 0.0797(7) 0.115(10) Uani 0.50 1 d PD . .
Si3 Si -0.2058(6) 0.8982(4) 0.5415(3) 0.061(3) Uani 0.50 1 d PD . .
F13 F -0.2095(15) 0.8415(6) 0.5215(8) 0.125(10) Uiso 0.50 1 d PD . .
F14 F -0.1350(12) 0.8952(13) 0.5644(10) 0.203(19) Uiso 0.50 1 d PD . .
F15 F -0.2460(15) 0.8933(12) 0.5757(8) 0.161(14) Uiso 0.50 1 d PD . .
F16 F -0.2776(13) 0.8995(16) 0.5175(12) 0.38(5) Uiso 0.50 1 d PD . .
F17 F -0.1689(14) 0.9081(10) 0.5075(7) 0.121(10) Uiso 0.50 1 d PD . .
F18 F -0.1990(18) 0.9548(7) 0.5638(10) 0.184(17) Uiso 0.50 1 d PD . .
Si4 Si -0.7246(5) 1.4217(3) 0.5238(3) 0.050(2) Uani 0.50 1 d PD B .
F19 F -0.7865(10) 1.4032(8) 0.5405(7) 0.098(8) Uiso 0.50 1 d PD . .
F20 F -0.6900(15) 1.4438(11) 0.5688(6) 0.162(14) Uiso 0.50 1 d PD . .
F21 F -0.6962(11) 1.3701(6) 0.5167(7) 0.091(7) Uiso 0.50 1 d PD . .
F22 F -0.7630(14) 1.4001(10) 0.4784(6) 0.144(12) Uiso 0.50 1 d PD . .
F23 F -0.7566(16) 1.4721(8) 0.5303(10) 0.182(16) Uiso 0.50 1 d PD . .
F24 F -0.6642(14) 1.4397(12) 0.5078(11) 0.21(2) Uiso 0.50 1 d PD . .
Si5 Si -0.2344(6) 1.2867(6) 0.5094(4) 0.090(5) Uani 0.50 1 d PD . .
F25 F -0.238(2) 1.2967(15) 0.4681(8) 0.204(19) Uiso 0.50 1 d PD . .
F27 F -0.2927(17) 1.3210(15) 0.5217(13) 0.25(3) Uiso 0.50 1 d PD . .
F28 F -0.1796(19) 1.3296(12) 0.5293(13) 0.29(3) Uiso 0.50 1 d PD . .
F30 F -0.1745(16) 1.2525(13) 0.4959(12) 0.195(18) Uiso 0.50 1 d PD . .
F29 F -0.289(2) 1.2420(14) 0.4881(15) 0.46(6) Uiso 0.50 1 d PD . .
F26 F -0.233(2) 1.2744(15) 0.5488(9) 0.21(2) Uiso 0.50 1 d PD . .
Si6 Si -1.0554(10) 0.5462(7) 0.0576(6) 0.138(7) Uani 0.50 1 d PD . .
F31 F -0.9939(14) 0.5603(13) 0.0380(11) 0.150(13) Uiso 0.50 1 d PD . .
F32 F -1.078(2) 0.5990(11) 0.0652(17) 0.29(3) Uiso 0.50 1 d PD . .
F33 F -1.010(2) 0.562(2) 0.0999(10) 0.40(5) Uiso 0.50 1 d PD . .
F34 F -1.030(2) 0.4930(11) 0.0479(17) 0.29(3) Uiso 0.50 1 d PD . .
F35 F -1.103(2) 0.530(2) 0.0149(11) 0.31(4) Uiso 0.50 1 d PD . .
F36 F -1.1176(19) 0.5342(18) 0.0766(15) 0.30(3) Uiso 0.50 1 d PD . .

loop_
_atom_site_aniso_label
_atom_site_aniso_U_11
_atom_site_aniso_U_22
_atom_site_aniso_U_33
_atom_site_aniso_U_23
_atom_site_aniso_U_13
_atom_site_aniso_U_12
Ag1 0.0377(18) 0.091(3) 0.106(3) 0.009(2) -0.0121(18) 0.0030(16)
A1 0.051(3) 0.158(8) 0.071(4) 0.001(4) -0.015(3) 0.012(4)
Ag2 0.0477(8) 0.0677(9) 0.0654(9) 0.0245(7) -0.0031(7) 0.0075(6)
Ag3 0.0603(10) 0.0900(12) 0.0826(12) 0.0104(9) 0.0141(9) 0.0201(9)
Ag4 0.0500(9) 0.0825(11) 0.0695(10) 0.0012(8) -0.0030(8) 0.0066(7)
Ag5 0.0647(9) 0.0541(8) 0.0499(8) 0.0029(6) -0.0145(7) 0.0081(6)
Ag6 0.0829(11) 0.0625(9) 0.0491(8) 0.0051(7) -0.0051(8) 0.0145(8)
Ag7 0.0440(7) 0.0458(7) 0.0473(7) 0.0073(5) 0.0019(6) 0.0105(5)
Ag8 0.0823(11) 0.0730(10) 0.0616(10) 0.0259(8) -0.0019(8) 0.0072(8)
Ag9 0.0588(9) 0.0378(6) 0.0661(9) 0.0129(6) 0.0045(7) 0.0043(6)
Ag10 0.0529(8) 0.0476(7) 0.0656(9) 0.0237(6) 0.0118(7) 0.0174(6)
Ag11 0.0701(12) 0.0982(13) 0.1106(15) 0.0406(11) 0.0212(10) 0.0196(10)
Ag12 0.0944(13) 0.0859(11) 0.0567(10) 0.0141(8) -0.0097(9) 0.0269(10)
Ag13 0.0865(13) 0.0851(12) 0.0646(10) 0.0102(9) -0.0023(9) 0.0068(9)
Ag14 0.0606(10) 0.0746(10) 0.1065(14) 0.0226(10) 0.0204(9) 0.0037(8)
Ag15 0.1056(14) 0.0848(11) 0.0520(9) 0.0327(8) -0.0049(9) 0.0081(10)
Ag16 0.0596(9) 0.0580(8) 0.0986(12) 0.0294(8) 0.0213(9) 0.0117(7)
Ag17 0.0639(9) 0.0580(8) 0.0674(9) 0.0232(7) 0.0001(7) 0.0148(7)
Ag18 0.0978(13) 0.0517(8) 0.0612(10) 0.0040(7) -0.0189(9) 0.0100(8)
Ag19 0.0685(10) 0.0823(11) 0.0611(10) 0.0109(8) 0.0081(8) 0.0181(8)
Ag20 0.064(2) 0.0480(19) 0.0441(16) 0.0187(15) 0.0000(14) 0.0101(15)
A20 0.075(8) 0.072(8) 0.098(10) -0.016(6) -0.036(7) 0.034(6)
Ag21 0.0635(9) 0.0553(8) 0.0549(8) 0.0177(6) 0.0042(7) -0.0031(6)
Ag22 0.0759(10) 0.0765(10) 0.0461(8) 0.0216(7) 0.0046(7) 0.0262(8)
Ag23 0.0562(8) 0.0458(7) 0.0467(7) 0.0131(6) 0.0000(6) 0.0058(6)
Ag24 0.0714(11) 0.0740(10) 0.0734(11) 0.0189(8) -0.0160(8) 0.0040(8)
Ag25 0.0693(10) 0.0891(11) 0.0509(9) 0.0224(8) -0.0078(7) -0.0023(8)
Ag26 0.0646(11) 0.1020(13) 0.0707(11) 0.0258(9) -0.0012(8) 0.0116(9)
Ag27 0.0626(10) 0.0674(9) 0.0743(11) 0.0193(8) -0.0093(8) -0.0033(7)
Ag28 0.0956(18) 0.310(5) 0.228(4) 0.213(4) -0.031(2) -0.036(2)
Ag29 0.0439(13) 0.0989(18) 0.0641(17) 0.0087(13) -0.0032(10) 0.0003(11)
A29 0.037(4) 0.150(8) 0.062(5) 0.007(5) -0.006(3) -0.005(4)
Ag30 0.0591(10) 0.0880(11) 0.0903(12) 0.0255(10) 0.0260(9) 0.0116(8)
Ag31 0.0438(9) 0.0837(11) 0.0763(11) -0.0015(8) -0.0046(8) 0.0025(7)
Ag32 0.0533(9) 0.0633(9) 0.0572(9) -0.0085(7) -0.0093(7) 0.0039(7)
Ag33 0.0500(9) 0.0893(11) 0.0520(8) 0.0161(7) -0.0042(7) 0.0129(7)
Ag34 0.064(2) 0.049(2) 0.0517(16) 0.0120(12) 0.0050(14) 0.0024(14)
A34 0.073(6) 0.104(11) 0.069(4) 0.027(5) 0.018(4) -0.004(7)
Ag35 0.065(2) 0.0481(18) 0.0397(13) 0.0012(10) 0.0054(12) -0.0001(13)
A35 0.091(9) 0.095(11) 0.055(5) -0.010(6) -0.002(5) 0.018(8)
Ag36 0.0546(9) 0.0448(7) 0.0779(10) 0.0094(7) 0.0183(7) 0.0041(6)
Ag37 0.0500(8) 0.0481(7) 0.0593(8) 0.0188(6) 0.0057(6) 0.0097(6)
Ag38 0.0430(8) 0.0599(8) 0.0469(8) -0.0039(6) 0.0014(6) 0.0094(6)
Ag39 0.057(2) 0.0626(18) 0.093(2) 0.0270(14) 0.0141(16) 0.0001(13)
A39 0.075(6) 0.127(10) 0.158(11) 0.027(7) 0.021(6) 0.008(6)
Ag40 0.0863(13) 0.0935(13) 0.0709(11) 0.0075(9) 0.0043(10) -0.0225(10)
Ag41 0.1176(16) 0.0876(12) 0.0562(10) 0.0089(9) -0.0063(10) 0.0170(11)
Ag42 0.061(2) 0.074(2) 0.065(2) 0.0121(15) 0.0157(14) -0.0015(17)
A42 0.061(7) 0.110(11) 0.171(9) 0.031(7) 0.010(6) 0.030(7)
Ag43 0.1185(14) 0.0503(8) 0.0526(9) -0.0047(7) -0.0199(9) 0.0139(8)
Ag44 0.0539(9) 0.0562(8) 0.0687(9) 0.0198(7) 0.0053(7) 0.0071(6)
Ag45 0.0511(9) 0.0532(8) 0.0800(11) 0.0157(7) 0.0064(7) -0.0019(6)
Ag46 0.1045(14) 0.0878(11) 0.0506(9) 0.0301(8) -0.0100(9) 0.0014(10)
Ag47 0.0737(11) 0.0846(11) 0.0620(10) 0.0192(8) 0.0155(8) -0.0050(8)
Ag48 0.069(2) 0.0433(14) 0.0380(15) 0.0089(9) -0.0037(12) 0.0112(13)
A48 0.068(9) 0.059(7) 0.092(12) -0.002(8) -0.030(8) 0.019(6)
Ag49 0.0570(10) 0.0419(17) 0.0384(9) 0.0102(8) -0.0022(7) 0.0054(8)
A49 0.045(7) 0.026(9) 0.042(7) 0.016(6) -0.007(5) -0.010(5)
Ag50 0.0640(10) 0.0714(9) 0.0589(9) 0.0171(7) 0.0025(7) -0.0073(7)
Ag51 0.0558(8) 0.0523(7) 0.0439(7) 0.0094(6) -0.0016(6) 0.0025(6)
Ag52 0.0639(17) 0.0677(14) 0.0404(13) 0.0227(10) -0.0028(10) -0.0033(10)
A52 0.080(9) 0.109(11) 0.062(8) -0.001(6) -0.019(6) 0.024(7)
Ag53 0.0560(15) 0.0815(14) 0.0485(15) 0.0289(12) 0.0023(12) -0.0008(10)
A53 0.060(9) 0.083(9) 0.066(12) 0.002(8) -0.018(8) 0.005(7)
Ag54 0.0532(17) 0.0755(14) 0.046(2) 0.0292(13) -0.0025(15) -0.0036(11)
A54 0.044(7) 0.063(6) 0.059(13) 0.011(6) -0.011(7) 0.003(5)
Ag55 0.0660(10) 0.0877(11) 0.0522(9) 0.0216(8) -0.0053(7) 0.0013(8)
Ag56 0.0731(12) 0.1365(17) 0.0708(11) 0.0543(11) -0.0065(9) -0.0091(11)
P1 0.058(3) 0.051(3) 0.064(3) 0.021(2) 0.007(2) 0.003(2)
P2 0.065(3) 0.038(2) 0.057(3) 0.003(2) -0.010(2) 0.014(2)
P3 0.063(3) 0.052(3) 0.054(3) 0.014(2) 0.006(2) 0.018(2)
P4 0.075(4) 0.063(3) 0.070(4) -0.001(3) 0.003(3) 0.009(3)
P5 0.067(3) 0.060(3) 0.055(3) 0.019(2) 0.009(3) -0.008(2)
P6 0.089(4) 0.054(3) 0.064(3) 0.026(2) 0.011(3) 0.021(3)
P7 0.072(4) 0.065(3) 0.047(3) 0.005(2) 0.001(3) 0.009(3)
P8 0.048(3) 0.049(3) 0.060(3) -0.008(2) -0.003(2) 0.009(2)
C1 0.132(8) 0.132(8) 0.132(8) 0.047(3) 0.0168(14) 0.0088(11)
C2 0.130(13) 0.129(13) 0.204(17) 0.009(11) -0.042(14) 0.039(11)
C3 0.131(15) 0.137(16) 0.25(2) 0.008(12) -0.052(16) 0.050(13)
C4 0.23(3) 0.20(3) 0.31(3) 0.09(2) -0.05(3) 0.05(3)
C5 0.18(3) 0.16(2) 0.32(3) -0.04(2) -0.05(3) 0.08(2)
C6 0.118(16) 0.19(3) 0.33(4) -0.02(2) -0.05(2) 0.060(16)
C7 0.059(11) 0.080(11) 0.060(9) 0.010(8) -0.021(9) -0.010(9)
C8 0.076(11) 0.056(8) 0.059(8) 0.010(7) -0.019(7) 0.000(8)
C9 0.113(12) 0.064(8) 0.062(8) 0.011(8) -0.031(8) -0.013(8)
C10 0.155(18) 0.15(2) 0.062(11) 0.000(14) 0.000(13) -0.018(16)
C11 0.25(3) 0.082(10) 0.104(18) 0.029(11) -0.084(18) -0.065(14)
C12 0.138(16) 0.134(16) 0.069(14) 0.014(14) -0.049(11) 0.018(15)
C13 0.049(9) 0.036(7) 0.046(7) 0.012(6) 0.012(6) 0.012(6)
C14 0.031(7) 0.048(7) 0.039(5) 0.010(5) 0.000(5) 0.007(6)
C15 0.055(7) 0.061(7) 0.036(6) 0.002(6) 0.002(6) 0.016(6)
C16 0.060(7) 0.107(14) 0.046(10) 0.020(10) 0.017(7) 0.007(8)
C17 0.091(12) 0.088(11) 0.048(9) 0.029(9) 0.008(10) 0.024(11)
C18 0.081(12) 0.060(7) 0.057(10) -0.003(6) 0.020(10) 0.010(7)
C19 0.052(9) 0.049(7) 0.052(9) 0.016(6) -0.001(8) 0.009(7)
C20 0.047(8) 0.056(6) 0.057(8) 0.019(5) 0.003(7) 0.019(6)
C21 0.076(9) 0.057(7) 0.088(11) 0.005(6) 0.009(8) 0.010(8)
C22 0.095(10) 0.087(15) 0.123(19) -0.012(13) 0.049(11) 0.024(11)
C23 0.113(17) 0.054(9) 0.134(17) 0.023(11) 0.017(14) 0.025(11)
C24 0.138(15) 0.078(14) 0.090(12) -0.016(9) -0.016(12) 0.027(14)
C25 0.043(9) 0.063(10) 0.061(9) 0.021(8) 0.009(7) 0.004(7)
C26 0.039(7) 0.051(7) 0.049(7) 0.023(6) -0.002(5) 0.006(6)
C27 0.057(7) 0.070(7) 0.050(7) 0.020(6) 0.004(6) 0.009(7)
C28 0.052(7) 0.109(14) 0.094(15) 0.041(12) 0.023(7) 0.013(8)
C29 0.093(13) 0.066(7) 0.078(13) 0.011(7) 0.016(12) 0.014(8)
C30 0.098(13) 0.091(11) 0.053(9) 0.032(10) 0.016(9) 0.027(12)
C31 0.070(11) 0.061(10) 0.077(11) 0.039(8) 0.002(9) 0.003(9)
C32 0.083(11) 0.073(10) 0.083(10) 0.044(8) 0.009(9) 0.004(9)
C33 0.113(12) 0.109(12) 0.106(11) 0.070(9) 0.022(12) 0.000(11)
C34 0.122(13) 0.22(3) 0.19(2) 0.13(2) 0.029(16) -0.031(14)
C35 0.21(3) 0.20(2) 0.091(10) 0.057(13) 0.041(17) -0.03(2)
C36 0.26(3) 0.158(17) 0.19(2) 0.138(15) 0.10(2) 0.080(19)
C37 0.072(12) 0.069(11) 0.059(11) 0.002(8) 0.002(9) 0.019(8)
C38 0.090(11) 0.093(10) 0.063(10) 0.016(8) 0.011(9) 0.044(9)
C39 0.135(14) 0.117(12) 0.074(10) 0.009(10) 0.018(10) 0.072(10)
C40 0.26(3) 0.25(3) 0.081(12) 0.038(17) 0.062(15) 0.17(2)
C41 0.154(16) 0.19(2) 0.139(19) -0.01(2) -0.004(16) 0.129(14)
C42 0.27(3) 0.094(11) 0.21(3) -0.011(18) 0.09(2) 0.052(17)
C43 0.062(10) 0.040(8) 0.067(10) 0.024(7) 0.002(8) 0.000(7)
C44 0.074(10) 0.066(8) 0.079(10) 0.051(7) -0.014(8) -0.005(7)
C45 0.065(10) 0.104(11) 0.099(11) 0.067(8) -0.013(8) -0.022(8)
C46 0.093(14) 0.135(18) 0.103(13) 0.090(12) -0.006(11) -0.015(13)
C47 0.101(14) 0.18(2) 0.17(2) 0.128(16) 0.035(14) 0.026(14)
C48 0.110(18) 0.089(10) 0.152(16) 0.066(10) -0.052(14) -0.042(11)
C49 0.055(11) 0.053(7) 0.101(14) 0.030(10) -0.006(10) 0.006(8)
C50 0.080(11) 0.058(7) 0.132(14) 0.041(9) -0.002(11) 0.003(8)
C51 0.115(14) 0.063(8) 0.195(17) 0.056(11) -0.003(12) -0.006(10)
C52 0.166(19) 0.078(16) 0.29(3) 0.094(19) -0.04(2) 0.009(15)
C53 0.22(3) 0.079(14) 0.23(2) 0.026(14) -0.039(17) -0.05(2)
C54 0.17(2) 0.14(2) 0.33(3) 0.14(2) 0.07(2) -0.012(18)
C55 0.066(12) 0.097(13) 0.057(9) 0.008(10) 0.019(9) 0.020(10)
C56 0.108(13) 0.099(12) 0.065(9) 0.023(9) 0.035(9) 0.037(10)
C57 0.166(16) 0.128(13) 0.071(9) 0.033(11) 0.052(10) 0.049(11)
C58 0.25(3) 0.150(16) 0.14(2) 0.018(17) 0.12(2) 0.086(17)
C59 0.18(2) 0.183(19) 0.12(2) 0.064(18) 0.086(16) 0.034(16)
C60 0.23(2) 0.20(3) 0.064(12) 0.021(18) 0.006(15) 0.031(18)
C61 0.061(11) 0.090(12) 0.077(12) 0.048(9) 0.015(9) 0.001(9)
C62 0.071(10) 0.102(10) 0.068(10) 0.044(8) 0.020(8) -0.005(9)
C63 0.095(11) 0.111(10) 0.065(10) 0.041(8) 0.015(8) -0.028(9)
C64 0.124(14) 0.134(17) 0.111(18) -0.002(15) 0.077(13) -0.026(13)
C65 0.19(2) 0.16(2) 0.088(14) 0.077(13) -0.036(14) -0.092(17)
C66 0.124(18) 0.102(9) 0.054(10) 0.045(8) 0.018(10) -0.008(10)
C67 0.060(10) 0.054(7) 0.077(11) 0.043(9) -0.002(9) 0.007(8)
C68 0.059(9) 0.046(6) 0.116(12) 0.038(8) -0.004(9) 0.002(6)
C69 0.074(10) 0.054(8) 0.145(12) 0.057(10) 0.004(9) 0.005(6)
C70 0.092(11) 0.074(12) 0.20(2) 0.082(15) -0.012(13) -0.019(9)
C71 0.096(13) 0.061(12) 0.21(2) 0.052(15) 0.024(15) 0.028(10)
C72 0.15(2) 0.105(17) 0.164(14) 0.093(14) -0.024(13) -0.017(14)
C73 0.14(2) 0.086(15) 0.135(19) 0.052(14) -0.065(16) -0.017(12)
C74 0.16(2) 0.120(16) 0.21(2) 0.048(16) -0.066(17) 0.010(13)
C75 0.17(2) 0.177(18) 0.26(2) 0.06(2) -0.059(18) 0.037(15)
C76 0.19(3) 0.28(3) 0.34(3) 0.05(3) 0.00(3) 0.00(3)
C77 0.23(3) 0.162(17) 0.32(4) 0.06(2) -0.05(3) 0.075(18)
C78 0.21(3) 0.23(3) 0.30(3) 0.08(3) -0.12(2) 0.03(3)
C79 0.054(10) 0.069(10) 0.042(8) 0.006(8) 0.002(6) 0.017(8)
C80 0.069(10) 0.087(11) 0.042(7) 0.012(8) 0.007(6) 0.015(8)
C81 0.093(12) 0.106(11) 0.061(8) 0.014(10) 0.029(7) 0.021(8)
C82 0.116(19) 0.160(16) 0.121(19) 0.048(16) 0.029(14) -0.024(13)
C83 0.13(2) 0.140(16) 0.13(2) 0.003(16) 0.027(15) 0.071(14)
C84 0.147(19) 0.14(2) 0.048(8) 0.028(12) 0.029(9) 0.002(14)
C85 0.063(13) 0.109(15) 0.120(17) 0.041(13) -0.010(11) 0.001(9)
C86 0.061(12) 0.126(14) 0.131(16) 0.019(13) -0.008(10) -0.003(9)
C87 0.091(15) 0.150(15) 0.178(18) 0.028(15) -0.017(11) -0.030(10)
C88 0.12(2) 0.141(14) 0.32(3) -0.03(2) 0.03(2) -0.045(13)
C89 0.070(17) 0.17(2) 0.23(2) 0.06(2) 0.002(15) -0.015(15)
C90 0.18(3) 0.27(3) 0.21(3) 0.08(2) -0.102(19) -0.12(2)
C91 0.068(11) 0.051(9) 0.038(8) 0.011(6) -0.010(8) 0.004(8)
C92 0.064(9) 0.066(8) 0.042(7) 0.020(6) -0.001(7) 0.003(7)
C93 0.068(8) 0.098(11) 0.054(8) 0.040(6) 0.013(8) 0.010(6)
C94 0.093(12) 0.111(14) 0.117(16) 0.078(11) 0.028(13) 0.033(11)
C95 0.130(18) 0.116(15) 0.051(7) 0.048(7) -0.004(10) -0.014(11)
C96 0.082(9) 0.102(15) 0.077(13) 0.046(11) 0.018(10) -0.002(8)
C97 0.068(9) 0.051(9) 0.077(9) 0.025(9) 0.008(8) -0.014(7)
C98 0.092(10) 0.069(12) 0.086(13) 0.031(11) -0.009(10) -0.040(10)
C99 0.097(12) 0.064(12) 0.107(14) 0.018(12) 0.011(11) 0.023(10)
C100 0.084(14) 0.079(13) 0.090(10) 0.051(11) -0.006(9) -0.025(10)
C101 0.083(11) 0.041(9) 0.088(11) 0.007(7) -0.023(8) 0.032(9)
C102 0.115(12) 0.073(13) 0.093(14) 0.014(11) -0.042(11) 0.046(12)
C103 0.131(14) 0.059(12) 0.130(17) 0.038(13) 0.006(13) 0.026(13)
C104 0.105(16) 0.060(11) 0.088(10) 0.002(9) -0.034(9) 0.023(11)
C105 0.067(10) 0.087(11) 0.072(10) 0.030(10) 0.003(10) 0.023(8)
C106 0.117(17) 0.086(14) 0.066(10) 0.019(10) 0.016(10) 0.044(12)
C107 0.070(10) 0.127(18) 0.103(16) 0.035(15) 0.004(11) 0.042(10)
C108 0.092(13) 0.065(12) 0.104(16) 0.029(11) -0.004(12) 0.024(9)
C109 0.115(14) 0.067(11) 0.067(12) 0.012(8) -0.001(9) 0.023(10)
C110 0.136(17) 0.101(17) 0.086(17) 0.014(12) 0.023(13) 0.018(14)
C111 0.18(2) 0.056(12) 0.075(14) 0.007(9) 0.009(13) 0.039(13)
C112 0.139(18) 0.111(19) 0.084(16) 0.001(13) -0.017(12) 0.011(14)
C113 0.046(11) 0.088(13) 0.119(16) 0.007(11) -0.014(11) 0.005(9)
C114 0.052(10) 0.097(12) 0.107(13) 0.021(9) -0.004(9) 0.003(8)
C115 0.068(10) 0.110(13) 0.117(14) 0.022(8) 0.003(9) 0.023(8)
C116 0.098(16) 0.13(2) 0.143(18) 0.058(14) 0.002(14) 0.025(14)
C117 0.067(10) 0.15(2) 0.13(2) 0.039(15) -0.015(12) 0.020(11)
C118 0.093(17) 0.130(16) 0.155(19) -0.001(13) 0.008(15) 0.043(13)
C119 0.038(9) 0.072(10) 0.055(8) 0.007(7) -0.003(7) 0.001(8)
C120 0.048(9) 0.049(7) 0.061(7) 0.015(6) -0.015(6) -0.002(7)
C121 0.078(10) 0.066(8) 0.062(8) -0.005(8) -0.009(7) 0.009(8)
C122 0.112(14) 0.147(19) 0.063(11) -0.030(13) 0.011(11) -0.024(15)
C123 0.18(2) 0.068(9) 0.089(17) -0.007(9) -0.036(15) -0.023(11)
C124 0.100(13) 0.134(16) 0.061(13) 0.009(13) -0.037(10) 0.023(13)
C125 0.042(8) 0.029(7) 0.049(7) 0.004(6) -0.004(6) 0.001(6)
C126 0.036(7) 0.037(7) 0.048(6) 0.002(5) -0.007(5) 0.003(6)
C127 0.056(7) 0.064(7) 0.047(6) 0.009(6) -0.002(7) 0.012(6)
C128 0.090(13) 0.096(12) 0.065(10) 0.035(10) 0.010(11) 0.026(11)
C129 0.059(7) 0.109(15) 0.052(11) 0.017(10) 0.008(7) 0.013(8)
C130 0.082(11) 0.064(8) 0.042(9) -0.007(6) 0.011(9) 0.009(8)
C131 0.049(10) 0.049(9) 0.065(10) 0.004(7) 0.017(8) -0.006(7)
C132 0.063(10) 0.067(9) 0.069(10) 0.021(7) 0.014(8) 0.016(8)
C133 0.092(11) 0.101(10) 0.088(11) 0.050(9) 0.007(9) 0.010(10)
C134 0.112(12) 0.21(2) 0.12(2) 0.089(19) 0.044(12) 0.013(16)
C135 0.164(19) 0.24(2) 0.115(16) 0.101(16) -0.041(16) -0.05(2)
C136 0.24(3) 0.100(10) 0.18(2) 0.082(12) 0.05(2) 0.027(15)
C137 0.043(9) 0.059(9) 0.049(8) 0.002(8) 0.003(6) 0.008(7)
C138 0.048(8) 0.057(8) 0.041(7) 0.020(6) 0.001(6) 0.012(7)
C139 0.058(7) 0.078(8) 0.053(8) 0.019(7) 0.014(6) 0.014(8)
C140 0.055(7) 0.133(17) 0.089(15) 0.028(13) 0.016(8) 0.015(9)
C141 0.091(14) 0.144(15) 0.065(11) 0.055(12) 0.032(10) 0.037(14)
C142 0.114(15) 0.086(9) 0.083(14) -0.001(8) 0.064(13) -0.004(10)
C143 0.059(10) 0.046(7) 0.061(10) 0.010(6) 0.011(8) 0.017(7)
C144 0.085(11) 0.040(6) 0.079(10) 0.004(6) 0.018(9) 0.003(7)
C145 0.139(14) 0.050(8) 0.124(14) -0.016(8) 0.027(11) 0.014(10)
C146 0.184(17) 0.108(19) 0.22(3) -0.063(18) 0.108(16) 0.018(16)
C147 0.22(3) 0.039(10) 0.21(2) 0.017(13) 0.01(2) 0.015(16)
C148 0.26(2) 0.082(17) 0.140(18) -0.054(11) -0.027(18) 0.052(19)
C149 0.067(12) 0.101(11) 0.080(12) 0.056(11) -0.013(10) -0.014(11)
C150 0.099(13) 0.097(11) 0.112(13) 0.053(11) -0.004(11) -0.008(10)
C151 0.134(15) 0.105(12) 0.151(15) 0.074(12) 0.002(12) -0.005(10)
C152 0.25(3) 0.12(2) 0.30(3) 0.05(2) 0.10(2) 0.04(2)
C153 0.148(17) 0.115(19) 0.23(3) 0.10(2) -0.046(17) -0.032(14)
C154 0.20(3) 0.12(2) 0.211(19) 0.096(17) -0.082(18) -0.014(19)
C155 0.089(13) 0.053(10) 0.072(12) 0.009(7) 0.012(10) 0.009(9)
C156 0.080(11) 0.087(11) 0.080(11) 0.023(8) 0.007(10) -0.018(9)
C157 0.106(12) 0.109(13) 0.081(11) 0.034(8) -0.005(11) -0.031(9)
C158 0.21(2) 0.133(18) 0.088(12) 0.043(11) -0.021(16) -0.092(16)
C159 0.19(3) 0.17(3) 0.17(3) 0.085(19) 0.00(3) 0.04(2)
C160 0.130(15) 0.17(2) 0.099(18) 0.054(16) 0.003(14) -0.063(14)
C161 0.057(11) 0.097(13) 0.055(10) 0.014(9) 0.013(8) 0.005(9)
C162 0.068(11) 0.116(13) 0.057(9) 0.016(9) 0.021(8) 0.007(9)
C163 0.100(14) 0.157(15) 0.083(10) 0.011(12) 0.050(9) -0.003(10)
C164 0.18(2) 0.26(3) 0.068(9) 0.024(17) 0.059(12) 0.02(2)
C165 0.14(2) 0.18(2) 0.16(2) -0.002(18) 0.03(2) 0.069(16)
C166 0.15(2) 0.20(2) 0.15(2) -0.037(19) 0.114(15) -0.048(17)
C167 0.070(12) 0.093(13) 0.058(9) 0.015(10) 0.023(9) -0.004(10)
C168 0.127(14) 0.135(15) 0.058(9) 0.002(9) 0.034(10) -0.033(13)
C169 0.180(16) 0.194(17) 0.076(11) -0.004(11) 0.065(13) -0.044(15)
C170 0.189(17) 0.30(3) 0.19(3) -0.03(3) 0.126(17) -0.05(2)
C171 0.21(3) 0.182(18) 0.086(17) -0.034(13) 0.06(2) -0.015(19)
C172 0.32(3) 0.24(2) 0.086(18) 0.053(18) 0.05(2) -0.09(3)
C173 0.083(13) 0.088(11) 0.060(11) 0.038(9) -0.016(9) 0.013(9)
C174 0.101(12) 0.089(10) 0.090(11) 0.050(9) -0.011(10) -0.016(9)
C175 0.129(13) 0.093(10) 0.128(12) 0.065(10) -0.023(12) -0.043(10)
C176 0.22(2) 0.084(10) 0.13(2) 0.014(14) -0.02(2) 0.017(15)
C177 0.118(12) 0.12(2) 0.23(3) 0.06(2) -0.033(17) -0.040(12)
C178 0.27(3) 0.14(2) 0.104(11) 0.039(13) -0.041(17) -0.10(2)
C179 0.062(5) 0.063(5) 0.062(5) 0.022(2) 0.0082(12) 0.0043(11)
C180 0.066(9) 0.087(9) 0.078(9) 0.038(6) 0.025(7) 0.017(7)
C181 0.138(15) 0.157(15) 0.109(13) 0.085(10) 0.001(9) 0.016(10)
C182 0.26(3) 0.223(19) 0.14(2) 0.078(18) -0.09(2) -0.066(17)
C183 0.18(2) 0.29(2) 0.15(2) 0.165(19) 0.035(16) 0.110(19)
C184 0.14(2) 0.26(3) 0.119(19) 0.128(19) 0.004(14) 0.025(18)
C185 0.085(13) 0.096(13) 0.050(11) 0.010(9) 0.022(10) 0.028(10)
C186 0.120(14) 0.113(13) 0.076(12) -0.017(9) 0.009(10) 0.043(10)
C187 0.140(16) 0.142(15) 0.091(14) -0.015(9) 0.025(10) 0.070(11)
C188 0.19(2) 0.145(19) 0.069(15) -0.045(13) 0.022(13) 0.076(15)
C189 0.23(3) 0.19(2) 0.14(2) -0.001(17) -0.002(18) 0.14(2)
C190 0.25(3) 0.20(3) 0.19(3) -0.051(19) 0.13(2) 0.029(19)
C191 0.080(12) 0.061(7) 0.061(11) -0.003(9) -0.015(10) 0.012(9)
C192 0.063(10) 0.068(7) 0.066(10) 0.012(8) 0.006(8) 0.012(7)
C193 0.086(11) 0.074(8) 0.099(11) 0.030(9) 0.000(9) 0.003(8)
C194 0.110(13) 0.096(15) 0.21(3) 0.057(19) -0.039(14) -0.024(12)
C195 0.165(19) 0.078(14) 0.147(17) 0.004(15) 0.035(17) 0.043(14)
C196 0.16(2) 0.086(15) 0.119(14) 0.038(13) -0.027(13) 0.020(15)
C197 0.054(10) 0.041(8) 0.059(10) 0.011(7) 0.020(7) 0.000(7)
C198 0.055(9) 0.025(6) 0.058(8) 0.008(6) 0.014(6) -0.009(5)
C199 0.083(11) 0.065(8) 0.071(10) 0.038(7) 0.011(6) -0.016(6)
C200 0.083(14) 0.160(16) 0.087(15) 0.068(12) 0.043(11) 0.025(11)
C201 0.15(2) 0.091(11) 0.122(16) 0.060(10) -0.019(12) -0.077(11)
C202 0.080(13) 0.115(16) 0.099(14) 0.069(12) 0.009(10) -0.014(10)
C203 0.111(17) 0.16(2) 0.061(13) 0.011(12) 0.028(12) -0.031(15)
C204 0.143(16) 0.205(19) 0.064(12) 0.011(13) 0.026(12) -0.079(15)
C205 0.203(18) 0.25(2) 0.094(12) 0.031(15) 0.049(14) -0.102(18)
C206 0.197(17) 0.36(3) 0.13(2) 0.07(3) 0.058(17) -0.13(2)
C207 0.26(3) 0.27(3) 0.095(12) 0.070(18) 0.024(18) -0.14(3)
C208 0.35(3) 0.26(2) 0.13(2) 0.069(18) 0.07(3) -0.08(2)
C209 0.084(12) 0.071(11) 0.078(10) 0.033(10) -0.003(9) -0.012(8)
C210 0.114(12) 0.087(15) 0.095(14) 0.030(13) -0.015(12) -0.044(12)
C211 0.124(14) 0.047(11) 0.103(15) 0.004(11) 0.002(12) 0.001(10)
C212 0.091(15) 0.081(13) 0.086(9) 0.050(11) -0.008(9) -0.010(11)
C213 0.076(11) 0.070(11) 0.104(11) 0.034(10) 0.009(11) 0.032(9)
C214 0.092(15) 0.082(14) 0.096(11) 0.012(11) 0.002(11) 0.040(12)
C215 0.081(11) 0.091(15) 0.145(19) 0.035(15) -0.018(13) 0.030(11)
C216 0.107(15) 0.079(15) 0.16(2) 0.056(15) 0.000(16) 0.009(12)
C217 0.127(15) 0.079(12) 0.042(10) -0.012(8) 0.010(8) 0.020(11)
C218 0.16(2) 0.075(15) 0.100(17) 0.017(11) 0.036(13) 0.032(14)
C219 0.170(19) 0.081(15) 0.066(14) -0.012(10) 0.037(13) 0.003(15)
C220 0.162(17) 0.114(18) 0.056(14) -0.023(12) -0.010(11) -0.025(15)
C221 0.087(11) 0.054(10) 0.058(9) 0.001(7) -0.027(8) 0.020(9)
C222 0.115(12) 0.078(14) 0.097(15) -0.011(12) -0.059(11) 0.037(12)
C223 0.092(14) 0.051(10) 0.087(10) -0.028(9) -0.045(9) 0.030(10)
C224 0.130(14) 0.035(9) 0.117(15) 0.037(10) -0.001(12) 0.005(10)
O1 0.065(9) 0.068(8) 0.061(8) -0.001(6) 0.009(7) 0.010(6)
O2 0.067(9) 0.066(8) 0.056(8) -0.013(6) -0.012(7) 0.010(6)
O3 0.049(7) 0.047(6) 0.054(7) -0.004(5) -0.001(6) 0.018(5)
O4 0.096(11) 0.064(8) 0.056(8) 0.015(6) -0.002(7) -0.016(7)
O5 0.068(9) 0.066(8) 0.068(8) 0.030(7) 0.027(7) -0.006(6)
O6 0.073(10) 0.092(10) 0.087(10) 0.047(9) 0.021(8) -0.003(8)
O7 0.070(9) 0.061(8) 0.101(11) 0.048(7) 0.041(8) 0.030(6)
O8 0.120(13) 0.074(9) 0.066(9) 0.035(7) 0.020(9) 0.017(8)
O9 0.136(14) 0.068(9) 0.073(10) 0.026(8) -0.001(9) 0.028(9)
O10 0.084(10) 0.075(9) 0.071(9) 0.013(7) 0.016(8) 0.011(7)
O11 0.087(11) 0.102(11) 0.053(8) 0.015(8) 0.001(8) -0.001(8)
O12 0.124(13) 0.089(10) 0.049(8) 0.022(7) 0.016(8) -0.001(9)
O13 0.117(14) 0.058(9) 0.127(15) -0.006(9) 0.045(12) 0.007(9)
O14 0.109(13) 0.069(9) 0.108(13) 0.015(9) -0.031(10) 0.029(9)
O15 0.075(10) 0.080(9) 0.066(9) 0.010(7) 0.015(7) 0.004(7)
O16 0.081(9) 0.044(6) 0.067(8) 0.028(6) 0.028(7) 0.015(6)
O17 0.070(9) 0.076(9) 0.076(10) 0.016(7) 0.020(8) -0.002(7)
O18 0.124(12) 0.061(8) 0.056(8) 0.021(6) 0.000(8) 0.037(8)
O19 0.052(7) 0.061(7) 0.061(8) 0.023(6) 0.004(6) 0.013(6)
O20 0.061(8) 0.052(7) 0.067(8) 0.015(6) -0.009(6) 0.000(6)
O21 0.062(9) 0.065(8) 0.079(10) -0.001(7) -0.012(7) 0.021(7)
O22 0.077(9) 0.041(7) 0.083(10) 0.004(6) -0.002(7) 0.008(6)
O23 0.058(8) 0.061(7) 0.070(8) 0.036(6) 0.024(6) 0.000(6)
O24 0.072(9) 0.087(10) 0.080(10) 0.030(8) 0.014(8) 0.018(8)
N1 0.036(7) 0.039(7) 0.029(7) 0.000(6) 0.000(6) 0.008(6)
O01A 0.13(3) 0.13(4) 0.11(3) 0.06(3) 0.05(3) -0.02(3)
O02A 0.10(3) 0.06(2) 0.34(8) 0.10(3) 0.08(4) 0.02(2)
O03A 0.04(2) 0.16(4) 0.10(3) -0.09(3) -0.036(19) 0.05(2)
O01B 0.11(3) 0.038(17) 0.19(5) 0.03(2) -0.01(3) -0.006(18)
O03B 0.033(18) 0.23(5) 0.18(4) 0.15(4) 0.01(2) 0.02(2)
N2 0.024(7) 0.050(8) 0.052(9) 0.007(7) -0.009(6) 0.005(6)
O004 0.117(17) 0.21(3) 0.14(2) 0.032(18) 0.063(15) 0.001(16)
O005 0.170(18) 0.083(11) 0.094(13) 0.006(9) 0.044(12) 0.054(12)
O006 0.20(2) 0.104(15) 0.17(2) 0.090(15) -0.015(17) 0.002(14)
C01 0.035(18) 0.09(2) 0.08(2) 0.00(2) 0.002(17) 0.019(17)
O01 0.056(15) 0.079(17) 0.071(17) -0.004(13) -0.034(13) 0.006(13)
C03 0.12(3) 0.06(2) 0.08(3) 0.016(19) -0.01(2) 0.03(2)
O03 0.081(17) 0.057(14) 0.048(14) 0.017(11) -0.003(12) 0.004(12)
C04 0.033(19) 0.13(3) 0.10(3) 0.00(2) -0.001(19) 0.03(2)
O04 0.038(13) 0.12(2) 0.038(13) 0.009(13) 0.008(10) -0.007(13)
C06 0.17(4) 0.07(2) 0.07(3) -0.01(2) 0.00(3) 0.01(3)
O06 0.13(2) 0.047(14) 0.078(18) 0.027(13) -0.022(17) 0.025(15)
C07 0.04(2) 0.21(5) 0.13(4) 0.01(4) 0.03(2) -0.04(3)
O07 0.09(3) 0.23(4) 0.16(4) 0.03(3) -0.01(2) -0.05(3)
C08 0.11(4) 0.10(4) 0.54(12) 0.09(6) -0.16(6) -0.06(4)
O08 0.13(4) 0.11(3) 0.55(12) 0.10(6) -0.15(5) -0.09(3)
OW1 0.25(7) 0.27(8) 1.1(3) 0.47(13) 0.40(12) 0.19(6)
OW4 0.16(3) 0.026(13) 0.15(3) 0.012(16) 0.00(3) 0.004(16)
Si1 0.066(8) 0.049(6) 0.061(7) -0.002(5) 0.021(6) -0.002(5)
F1 0.12(3) 0.18(4) 0.17(4) -0.07(3) 0.05(3) -0.05(2)
F2 0.25(4) 0.078(19) 0.09(2) -0.009(16) 0.04(2) -0.06(2)
F3 0.19(4) 0.35(6) 0.08(2) 0.02(3) 0.01(2) 0.19(4)
F4 0.14(4) 0.54(12) 0.16(5) -0.14(6) -0.08(4) 0.10(6)
F5 0.065(18) 0.12(2) 0.16(3) -0.06(2) 0.002(18) -0.001(16)
F6 0.11(2) 0.091(18) 0.09(2) 0.008(15) -0.006(16) 0.011(15)
Si2 0.025(4) 0.049(5) 0.019(4) -0.011(3) 0.001(3) 0.000(3)
F7 0.078(17) 0.17(3) 0.095(19) 0.09(2) 0.033(15) 0.009(17)
F8 0.077(14) 0.042(10) 0.047(11) -0.006(8) 0.023(10) 0.009(9)
F9 0.079(17) 0.13(2) 0.053(14) -0.049(14) -0.011(12) 0.053(15)
F10 0.067(14) 0.17(2) 0.026(10) 0.008(12) 0.014(10) 0.073(15)
F11 0.128(19) 0.061(12) 0.022(9) 0.000(8) 0.000(11) 0.039(12)
F12 0.11(2) 0.055(14) 0.15(3) -0.014(15) 0.039(19) -0.007(13)
Si3 0.085(8) 0.065(6) 0.035(5) 0.019(5) 0.012(5) 0.012(5)
Si4 0.080(7) 0.036(4) 0.041(5) 0.011(4) 0.046(5) 0.006(4)
Si5 0.049(7) 0.154(13) 0.104(10) 0.082(10) 0.037(7) 0.050(8)
Si6 0.140(17) 0.153(17) 0.154(18) 0.089(15) 0.038(14) 0.041(14)

loop_
_atom_type_symbol
_atom_type_description
_atom_type_scat_dispersion_real
_atom_type_scat_dispersion_imag
_atom_type_scat_source
C C 0.0033 0.0016 'International Tables Vol C Tables 4.2.6.8 and 6.1.1.4'
H H 0.0000 0.0000 'International Tables Vol C Tables 4.2.6.8 and 6.1.1.4'
O O 0.0106 0.0060 'International Tables Vol C Tables 4.2.6.8 and 6.1.1.4'
P P 0.1023 0.0942 'International Tables Vol C Tables 4.2.6.8 and 6.1.1.4'
S S 0.1246 0.1234 'International Tables Vol C Tables 4.2.6.8 and 6.1.1.4'
Ag Ag -0.8971 1.1015 'International Tables Vol C Tables 4.2.6.8 and 6.1.1.4'
N N 0.0061 0.0033 'International Tables Vol C Tables 4.2.6.8 and 6.1.1.4'
F F 0.0171 0.0103 'International Tables Vol C Tables 4.2.6.8 and 6.1.1.4'
Si Si 0.0817 0.0704 'International Tables Vol C Tables 4.2.6.8 and 6.1.1.4'

loop_
_geom_angle_atom_site_label_1
_geom_angle_atom_site_label_2
_geom_angle_atom_site_label_3
_geom_angle
OW7 Ag1 C7 127.2(9)
OW7 Ag1 C1 103.5(10)
C7 Ag1 C1 111.6(9)
OW7 Ag1 OW8 88.0(10)
C7 Ag1 OW8 116.3(9)
C1 Ag1 OW8 106.9(9)
OW7 Ag1 C8 106.2(9)
C7 Ag1 C8 26.1(6)
C1 Ag1 C8 137.1(9)
OW8 Ag1 C8 104.5(8)
OW7 Ag1 Ag2 161.3(8)
C7 Ag1 Ag2 47.2(5)
C1 Ag1 Ag2 94.5(7)
OW8 Ag1 Ag2 81.8(7)
C8 Ag1 Ag2 61.8(4)
OW7 Ag1 Ag3 130.5(8)
C7 Ag1 Ag3 102.0(5)
C1 Ag1 Ag3 44.7(6)
OW8 Ag1 Ag3 73.4(7)
C8 Ag1 Ag3 122.6(4)
Ag2 Ag1 Ag3 61.15(9)
C1 A1 C2 33.3(6)
C1 A1 C7 151.6(12)
C2 A1 C7 141.0(12)
C1 A1 Ag3 50.6(7)
C2 A1 Ag3 83.2(7)
C7 A1 Ag3 114.6(6)
C1 A1 Ag2 112.4(8)
C2 A1 Ag2 136.7(8)
C7 A1 Ag2 49.5(5)
Ag3 A1 Ag2 65.40(13)
C1 A1 Ag4 47.8(10)
C2 A1 Ag4 51.3(8)
C7 A1 Ag4 104.8(6)
Ag3 A1 Ag4 61.94(15)
Ag2 A1 Ag4 86.7(2)
C1 A1 Ag5 109.3(11)
C2 A1 Ag5 101.1(10)
C7 A1 Ag5 44.3(5)
Ag3 A1 Ag5 99.0(2)
Ag2 A1 Ag5 58.55(14)
Ag4 A1 Ag5 61.4(2)
O22 Ag2 C7 160.3(6)
O22 Ag2 C13 89.9(5)
C7 Ag2 C13 107.2(6)
O22 Ag2 Ag5 153.8(3)
C7 Ag2 Ag5 45.9(5)
C13 Ag2 Ag5 68.0(3)
O22 Ag2 A1 128.5(4)
C7 Ag2 A1 48.5(6)
C13 Ag2 A1 124.4(4)
Ag5 Ag2 A1 61.9(3)
O22 Ag2 Ag1 119.4(4)
C7 Ag2 Ag1 50.7(6)
C13 Ag2 Ag1 142.2(3)
Ag5 Ag2 Ag1 76.78(10)
A1 Ag2 Ag1 18.06(17)
O22 Ag2 Ag3 79.1(4)
C7 Ag2 Ag3 103.5(6)
C13 Ag2 Ag3 109.1(3)
Ag5 Ag2 Ag3 94.57(6)
A1 Ag2 Ag3 55.26(13)
Ag1 Ag2 Ag3 59.50(11)
O22 Ag2 Ag7 85.7(3)
C7 Ag2 Ag7 113.6(5)
C13 Ag2 Ag7 40.9(3)
Ag5 Ag2 Ag7 68.47(5)
A1 Ag2 Ag7 96.9(2)
Ag1 Ag2 Ag7 113.19(13)
Ag3 Ag2 Ag7 68.41(5)
O24 Ag3 C1 173.0(10)
O24 Ag3 A1 142.1(4)
C1 Ag3 A1 43.9(9)
O24 Ag3 Ag4 128.4(4)
C1 Ag3 Ag4 47.7(9)
A1 Ag3 Ag4 62.0(3)
O24 Ag3 Ag1 132.6(4)
C1 Ag3 Ag1 54.3(9)
A1 Ag3 Ag1 17.9(2)
Ag4 Ag3 Ag1 79.89(11)
O24 Ag3 Ag2 84.2(4)
C1 Ag3 Ag2 100.4(9)
A1 Ag3 Ag2 59.34(12)
Ag4 Ag3 Ag2 83.81(7)
Ag1 Ag3 Ag2 59.35(8)
O21 Ag4 C1 159.9(7)
O21 Ag4 C2 129.8(7)
C1 Ag4 C2 30.3(5)
O21 Ag4 Ag3 153.6(3)
C1 Ag4 Ag3 46.6(6)
C2 Ag4 Ag3 76.5(6)
O21 Ag4 A1 136.8(4)
C1 Ag4 A1 40.8(9)
C2 Ag4 A1 46.3(8)
Ag3 Ag4 A1 56.1(2)
O21 Ag4 Ag5 81.9(4)
C1 Ag4 Ag5 100.3(9)
C2 Ag4 Ag5 95.5(9)
Ag3 Ag4 Ag5 93.93(6)
A1 Ag4 Ag5 59.56(16)
O21 Ag4 Ag7 84.9(3)
C1 Ag4 Ag7 114.5(7)
C2 Ag4 Ag7 139.8(7)
Ag3 Ag4 Ag7 69.69(5)
A1 Ag4 Ag7 95.55(12)
Ag5 Ag4 Ag7 66.46(5)
O20 Ag5 C7 169.8(7)
O20 Ag5 Ag2 134.9(3)
C7 Ag5 Ag2 50.5(6)
O20 Ag5 A1 141.0(4)
C7 Ag5 A1 47.7(6)
Ag2 Ag5 A1 59.59(17)
O20 Ag5 Ag4 83.9(4)
C7 Ag5 Ag4 105.8(6)
Ag2 Ag5 Ag4 85.96(6)
A1 Ag5 Ag4 59.02(15)
C37 Ag6 C79 144.7(8)
C37 Ag6 O19 105.7(7)
C79 Ag6 O19 109.2(5)
C37 Ag6 C80 118.0(7)
C79 Ag6 C80 27.5(6)
O19 Ag6 C80 132.9(5)
C37 Ag6 Ag11 46.3(6)
C79 Ag6 Ag11 161.2(4)
O19 Ag6 Ag11 66.5(3)
C80 Ag6 Ag11 160.5(4)
C37 Ag6 Ag12 48.0(5)
C79 Ag6 Ag12 112.4(5)
O19 Ag6 Ag12 123.9(3)
C80 Ag6 Ag12 99.3(4)
Ag11 Ag6 Ag12 61.85(7)
C37 Ag6 Ag7 168.5(5)
C79 Ag6 Ag7 41.9(5)
O19 Ag6 Ag7 70.8(3)
C80 Ag6 Ag7 69.4(4)
Ag11 Ag6 Ag7 124.30(7)
Ag12 Ag6 Ag7 124.27(6)
C13 Ag7 C79 177.2(7)
C13 Ag7 Ag8 132.5(4)
C79 Ag7 Ag8 47.5(5)
C13 Ag7 Ag9 47.5(4)
C79 Ag7 Ag9 134.6(5)
Ag8 Ag7 Ag9 144.40(6)
C13 Ag7 Ag2 57.8(5)
C79 Ag7 Ag2 119.4(5)
Ag8 Ag7 Ag2 109.29(6)
Ag9 Ag7 Ag2 97.44(5)
C13 Ag7 Ag4 119.7(4)
C79 Ag7 Ag4 58.6(5)
Ag8 Ag7 Ag4 99.67(6)
Ag9 Ag7 Ag4 107.69(6)
Ag2 Ag7 Ag4 80.70(5)
C13 Ag7 Ag6 136.8(4)
C79 Ag7 Ag6 45.5(5)
Ag8 Ag7 Ag6 77.85(5)
Ag9 Ag7 Ag6 89.58(5)
Ag2 Ag7 Ag6 152.02(6)
Ag4 Ag7 Ag6 71.37(5)
C13 Ag7 Ag10 46.1(4)
C79 Ag7 Ag10 134.3(5)
Ag8 Ag7 Ag10 87.00(5)
Ag9 Ag7 Ag10 78.13(4)
Ag2 Ag7 Ag10 73.82(4)
Ag4 Ag7 Ag10 154.43(6)
Ag6 Ag7 Ag10 134.15(6)
C61 Ag8 C79 145.2(7)
C61 Ag8 O23 104.7(6)
C79 Ag8 O23 109.5(5)
C61 Ag8 C80 120.1(7)
C79 Ag8 C80 27.6(6)
O23 Ag8 C80 134.9(5)
C61 Ag8 Ag14 48.2(5)
C79 Ag8 Ag14 150.0(5)
O23 Ag8 Ag14 63.4(3)
C80 Ag8 Ag14 156.4(4)
C61 Ag8 Ag13 46.8(6)
C79 Ag8 Ag13 105.9(4)
O23 Ag8 Ag13 124.4(3)
C80 Ag8 Ag13 92.7(4)
Ag14 Ag8 Ag13 64.37(6)
C61 Ag8 Ag7 162.0(5)
C79 Ag8 Ag7 43.2(5)
O23 Ag8 Ag7 67.7(3)
C80 Ag8 Ag7 70.7(4)
Ag14 Ag8 Ag7 115.91(7)
Ag13 Ag8 Ag7 122.81(7)
C31 Ag9 C13 149.1(6)
C31 Ag9 O19 97.9(6)
C13 Ag9 O19 111.7(5)
C31 Ag9 C14 123.3(6)
C13 Ag9 C14 28.3(5)
O19 Ag9 C14 138.8(4)
C31 Ag9 Ag18 47.3(5)
C13 Ag9 Ag18 148.1(4)
O19 Ag9 Ag18 57.0(3)
C14 Ag9 Ag18 156.5(3)
C31 Ag9 Ag17 46.5(5)
C13 Ag9 Ag17 108.2(4)
O19 Ag9 Ag17 118.6(3)
C14 Ag9 Ag17 93.8(3)
Ag18 Ag9 Ag17 64.27(5)
C31 Ag9 Ag7 159.7(5)
C13 Ag9 Ag7 41.7(4)
O19 Ag9 Ag7 70.9(3)
C14 Ag9 Ag7 70.0(4)
Ag18 Ag9 Ag7 114.05(6)
Ag17 Ag9 Ag7 123.37(6)
C19 Ag10 C13 145.1(6)
C19 Ag10 O23 111.7(5)
C13 Ag10 O23 102.2(5)
C19 Ag10 C14 117.0(6)
C13 Ag10 C14 28.8(5)
O23 Ag10 C14 126.3(4)
C19 Ag10 Ag16 47.0(5)
C13 Ag10 Ag16 113.0(4)
O23 Ag10 Ag16 132.2(3)
C14 Ag10 Ag16 98.3(3)
C19 Ag10 Ag15 47.0(5)
C13 Ag10 Ag15 162.3(4)
O23 Ag10 Ag15 72.0(3)
C14 Ag10 Ag15 161.7(3)
Ag16 Ag10 Ag15 64.49(6)
C19 Ag10 Ag7 170.3(4)
C13 Ag10 Ag7 39.8(4)
O23 Ag10 Ag7 66.9(3)
C14 Ag10 Ag7 68.6(3)
Ag16 Ag10 Ag7 126.17(6)
Ag15 Ag10 Ag7 125.90(6)
C37 Ag11 C49 171.5(7)
C37 Ag11 Ag20 135.7(5)
C49 Ag11 Ag20 49.2(4)
C37 Ag11 Ag6 49.2(5)
C49 Ag11 Ag6 138.1(5)
Ag20 Ag11 Ag6 116.21(16)
C37 Ag11 A20 141.1(6)
C49 Ag11 A20 44.2(5)
Ag20 Ag11 A20 5.6(4)
Ag6 Ag11 A20 117.6(4)
C37 Ag11 Ag12 47.2(5)
C49 Ag11 Ag12 137.2(5)
Ag20 Ag11 Ag12 88.60(11)
Ag6 Ag11 Ag12 59.94(6)
A20 Ag11 Ag12 93.9(3)
C37 Ag11 Ag18 143.2(5)
C49 Ag11 Ag18 43.5(5)
Ag20 Ag11 Ag18 60.05(13)
Ag6 Ag11 Ag18 94.64(7)
A20 Ag11 Ag18 55.1(3)
Ag12 Ag11 Ag18 126.79(8)
C55 Ag12 C37 147.2(7)
C55 Ag12 Ag19 47.8(5)
C37 Ag12 Ag19 164.0(6)
C55 Ag12 Ag6 132.1(6)
C37 Ag12 Ag6 48.0(5)
Ag19 Ag12 Ag6 132.20(7)
C55 Ag12 Ag11 166.8(6)
C37 Ag12 Ag11 44.4(6)
Ag19 Ag12 Ag11 119.97(8)
Ag6 Ag12 Ag11 58.20(6)
C55 Ag12 Ag13 42.2(6)
C37 Ag12 Ag13 135.0(6)
Ag19 Ag12 Ag13 57.34(6)
Ag6 Ag12 Ag13 93.38(7)
Ag11 Ag12 Ag13 140.53(8)
C55 Ag13 C61 159.6(8)
C55 Ag13 Ag8 142.4(6)
C61 Ag13 Ag8 48.4(5)
C55 Ag13 Ag19 47.8(5)
C61 Ag13 Ag19 145.2(6)
Ag8 Ag13 Ag19 133.68(9)
C55 Ag13 Ag14 150.8(5)
C61 Ag13 Ag14 44.5(5)
Ag8 Ag13 Ag14 57.28(6)
Ag19 Ag13 Ag14 103.30(7)
C55 Ag13 Ag12 43.1(6)
C61 Ag13 Ag12 149.5(5)
Ag8 Ag13 Ag12 101.84(7)
Ag19 Ag13 Ag12 57.13(6)
Ag14 Ag13 Ag12 131.34(8)
C67 Ag14 C61 154.9(7)
C67 Ag14 Ag8 154.8(5)
C61 Ag14 Ag8 48.9(5)
C67 Ag14 Ag21 49.0(5)
C61 Ag14 Ag21 137.0(6)
Ag8 Ag14 Ag21 126.92(8)
C67 Ag14 Ag13 139.1(5)
C61 Ag14 Ag13 43.6(6)
Ag8 Ag14 Ag13 58.34(6)
Ag21 Ag14 Ag13 94.81(7)
C67 Ag14 Ag15 43.2(5)
C61 Ag14 Ag15 158.7(6)
Ag8 Ag14 Ag15 111.69(8)
Ag21 Ag14 Ag15 58.79(5)
Ag13 Ag14 Ag15 140.27(8)
C67 Ag15 C19 174.0(7)
C67 Ag15 Ag10 137.7(5)
C19 Ag15 Ag10 48.0(4)
C67 Ag15 Ag21 48.3(5)
C19 Ag15 Ag21 134.2(5)
Ag10 Ag15 Ag21 114.03(7)
C67 Ag15 Ag14 44.2(5)
C19 Ag15 Ag14 141.3(4)
Ag10 Ag15 Ag14 93.55(7)
Ag21 Ag15 Ag14 57.51(5)
C67 Ag15 Ag16 138.7(5)
C19 Ag15 Ag16 43.2(5)
Ag10 Ag15 Ag16 57.46(5)
Ag21 Ag15 Ag16 91.01(7)
Ag14 Ag15 Ag16 125.57(7)
C19 Ag16 C25 156.8(6)
C19 Ag16 Ag10 48.4(4)
C25 Ag16 Ag10 133.1(4)
C19 Ag16 Ag22 156.3(5)
C25 Ag16 Ag22 46.9(4)
Ag10 Ag16 Ag22 123.49(7)
C19 Ag16 Ag15 43.6(5)
C25 Ag16 Ag15 159.1(4)
Ag10 Ag16 Ag15 58.04(5)
Ag22 Ag16 Ag15 112.78(7)
C19 Ag16 Ag17 137.8(4)
C25 Ag16 Ag17 39.7(4)
Ag10 Ag16 Ag17 94.29(5)
Ag22 Ag16 Ag17 55.07(4)
Ag15 Ag16 Ag17 139.22(7)
C25 Ag17 C31 163.1(7)
C25 Ag17 Ag22 48.6(4)
C31 Ag17 Ag22 143.5(6)
C25 Ag17 Ag9 141.1(5)
C31 Ag17 Ag9 48.5(5)
Ag22 Ag17 Ag9 127.40(7)
C25 Ag17 Ag18 149.2(4)
C31 Ag17 Ag18 43.5(6)
Ag22 Ag17 Ag18 101.04(6)
Ag9 Ag17 Ag18 57.05(5)
C25 Ag17 Ag16 42.6(5)
C31 Ag17 Ag16 147.3(5)
Ag22 Ag17 Ag16 57.30(5)
Ag9 Ag17 Ag16 99.66(6)
Ag18 Ag17 Ag16 131.73(7)
C31 Ag18 C49 154.6(8)
C31 Ag18 A20 133.2(7)
C49 Ag18 A20 47.4(6)
C31 Ag18 Ag9 49.5(5)
C49 Ag18 Ag9 155.6(5)
A20 Ag18 Ag9 127.4(4)
C31 Ag18 Ag20 136.0(5)
C49 Ag18 Ag20 47.2(5)
A20 Ag18 Ag20 4.7(5)
Ag9 Ag18 Ag20 125.22(15)
C31 Ag18 Ag17 43.6(5)
C49 Ag18 Ag17 135.6(5)
A20 Ag18 Ag17 91.8(4)
Ag9 Ag18 Ag17 58.68(5)
Ag20 Ag18 Ag17 93.73(16)
C31 Ag18 Ag11 160.2(5)
C49 Ag18 Ag11 44.0(5)
A20 Ag18 Ag11 60.5(4)
Ag9 Ag18 Ag11 111.66(8)
Ag20 Ag18 Ag11 56.55(16)
Ag17 Ag18 Ag11 137.92(7)
C55 Ag19 C91 147.8(8)
C55 Ag19 O14 111.5(7)
C91 Ag19 O14 96.9(6)
C55 Ag19 C92 125.4(8)
C91 Ag19 C92 27.1(6)
O14 Ag19 C92 104.5(5)
C55 Ag19 Ag12 47.7(6)
C91 Ag19 Ag12 143.4(4)
O14 Ag19 Ag12 99.7(3)
C92 Ag19 Ag12 155.0(4)
C55 Ag19 Ag13 46.6(6)
C91 Ag19 Ag13 104.5(5)
O14 Ag19 Ag13 158.0(4)
C92 Ag19 Ag13 92.8(4)
Ag12 Ag19 Ag13 65.52(6)
C55 Ag19 Ag23 153.6(6)
C91 Ag19 Ag23 43.9(5)
O14 Ag19 Ag23 79.5(5)
C92 Ag19 Ag23 70.9(4)
Ag12 Ag19 Ag23 108.10(7)
Ag13 Ag19 Ag23 119.72(7)
C49 Ag20 C43 141.6(8)
C49 Ag20 O15 110.5(8)
C43 Ag20 O15 106.4(6)
C49 Ag20 Ag11 47.7(6)
C43 Ag20 Ag11 163.3(5)
O15 Ag20 Ag11 71.7(4)
C49 Ag20 Ag18 45.2(5)
C43 Ag20 Ag18 112.1(5)
O15 Ag20 Ag18 132.6(5)
Ag11 Ag20 Ag18 63.40(17)
C49 Ag20 Ag23 170.7(6)
C43 Ag20 Ag23 41.4(5)
O15 Ag20 Ag23 70.4(4)
Ag11 Ag20 Ag23 126.7(2)
Ag18 Ag20 Ag23 127.1(3)
C49 A20 C43 156.5(12)
C49 A20 C44 128.0(11)
C43 A20 C44 28.8(6)
C49 A20 Ag18 48.9(7)
C43 A20 Ag18 120.6(9)
C44 A20 Ag18 106.7(8)
C49 A20 Ag11 46.1(7)
C43 A20 Ag11 155.9(9)
C44 A20 Ag11 171.2(8)
Ag18 A20 Ag11 64.5(4)
C49 A20 Ag23 164.4(11)
C43 A20 Ag23 38.4(5)
C44 A20 Ag23 67.2(6)
Ag18 A20 Ag23 128.3(7)
Ag11 A20 Ag23 118.3(6)
C67 Ag21 C91 140.8(7)
C67 Ag21 O16 114.5(6)
C91 Ag21 O16 103.8(6)
C67 Ag21 C92 114.6(6)
C91 Ag21 C92 27.6(6)
O16 Ag21 C92 125.4(5)
C67 Ag21 Ag14 47.5(5)
C91 Ag21 Ag14 109.1(5)
O16 Ag21 Ag14 134.3(3)
C92 Ag21 Ag14 97.0(4)
C67 Ag21 Ag15 45.7(5)
C91 Ag21 Ag15 163.9(4)
O16 Ag21 Ag15 76.0(3)
C92 Ag21 Ag15 158.5(4)
Ag14 Ag21 Ag15 63.70(6)
C67 Ag21 Ag23 170.3(4)
C91 Ag21 Ag23 41.3(4)
O16 Ag21 Ag23 67.0(3)
C92 Ag21 Ag23 68.7(4)
Ag14 Ag21 Ag23 124.15(6)
Ag15 Ag21 Ag23 129.06(6)
C25 Ag22 C43 148.6(6)
C25 Ag22 O16 102.5(6)
C43 Ag22 O16 108.8(5)
C25 Ag22 C44 122.4(6)
C43 Ag22 C44 28.9(6)
O16 Ag22 C44 133.4(5)
C25 Ag22 Ag17 46.4(4)
C43 Ag22 Ag17 109.0(4)
O16 Ag22 Ag17 126.5(3)
C44 Ag22 Ag17 95.9(4)
C25 Ag22 Ag16 48.3(5)
C43 Ag22 Ag16 152.1(5)
O16 Ag22 Ag16 61.1(3)
C44 Ag22 Ag16 163.2(4)
Ag17 Ag22 Ag16 67.63(5)
C25 Ag22 Ag23 162.7(5)
C43 Ag22 Ag23 42.9(4)
O16 Ag22 Ag23 67.7(3)
C44 Ag22 Ag23 71.4(4)
Ag17 Ag22 Ag23 127.17(6)
Ag16 Ag22 Ag23 115.44(7)
C43 Ag23 C91 177.2(7)
C43 Ag23 Ag19 134.4(5)
C91 Ag23 Ag19 46.9(5)
C43 Ag23 Ag26 59.7(5)
C91 Ag23 Ag26 117.9(4)
Ag19 Ag23 Ag26 106.31(6)
C43 Ag23 Ag22 47.5(5)
C91 Ag23 Ag22 133.6(4)
Ag19 Ag23 Ag22 144.93(6)
Ag26 Ag23 Ag22 100.62(6)
C43 Ag23 Ag25 119.9(5)
C91 Ag23 Ag25 57.5(5)
Ag19 Ag23 Ag25 96.28(6)
Ag26 Ag23 Ag25 79.31(5)
Ag22 Ag23 Ag25 110.61(6)
C43 Ag23 Ag20 45.3(5)
C91 Ag23 Ag20 136.5(5)
Ag19 Ag23 Ag20 90.10(13)
Ag26 Ag23 Ag20 74.52(15)
Ag22 Ag23 Ag20 75.75(13)
Ag25 Ag23 Ag20 153.81(16)
C43 Ag23 Ag21 133.9(5)
C91 Ag23 Ag21 47.5(4)
Ag19 Ag23 Ag21 79.58(5)
Ag26 Ag23 Ag21 153.08(6)
Ag22 Ag23 Ag21 86.53(5)
Ag25 Ag23 Ag21 73.91(5)
Ag20 Ag23 Ag21 132.28(15)
C43 Ag23 A20 41.1(6)
C91 Ag23 A20 140.8(6)
Ag19 Ag23 A20 94.6(3)
Ag26 Ag23 A20 74.3(4)
Ag22 Ag23 A20 71.4(3)
Ag25 Ag23 A20 153.3(4)
Ag20 Ag23 A20 4.6(4)
Ag21 Ag23 A20 132.2(4)
C73 Ag24 O14 173.6(9)
C73 Ag24 Ag28 51.2(8)
O14 Ag24 Ag28 133.0(5)
C73 Ag24 Ag25 47.3(8)
O14 Ag24 Ag25 126.9(4)
Ag28 Ag24 Ag25 75.23(11)
C73 Ag24 Ag26 98.4(9)
O14 Ag24 Ag26 82.2(5)
Ag28 Ag24 Ag26 59.05(7)
Ag25 Ag24 Ag26 80.66(6)
O18 Ag25 C73 164.7(6)
O18 Ag25 C74 138.0(7)
C73 Ag25 C74 26.8(5)
O18 Ag25 C91 87.1(5)
C73 Ag25 C91 105.5(8)
C74 Ag25 C91 127.7(8)
O18 Ag25 Ag24 152.7(4)
C73 Ag25 Ag24 42.4(6)
C74 Ag25 Ag24 69.1(6)
C91 Ag25 Ag24 68.0(4)
O18 Ag25 Ag27 81.1(4)
C73 Ag25 Ag27 102.4(8)
C74 Ag25 Ag27 104.4(9)
C91 Ag25 Ag27 108.6(4)
Ag24 Ag25 Ag27 95.99(7)
O18 Ag25 Ag23 83.9(3)
C73 Ag25 Ag23 111.3(5)
C74 Ag25 Ag23 137.1(6)
C91 Ag25 Ag23 42.0(4)
Ag24 Ag25 Ag23 70.32(5)
Ag27 Ag25 Ag23 66.73(5)
O13 Ag26 C85 156.8(7)
O13 Ag26 Ag27 157.0(5)
C85 Ag26 Ag27 46.1(6)
O13 Ag26 Ag28 118.9(5)
C85 Ag26 Ag28 51.6(7)
Ag27 Ag26 Ag28 76.59(11)
O13 Ag26 Ag23 88.7(4)
C85 Ag26 Ag23 114.4(5)
Ag27 Ag26 Ag23 69.13(6)
Ag28 Ag26 Ag23 111.23(10)
O13 Ag26 Ag24 79.3(5)
C85 Ag26 Ag24 104.9(7)
Ag27 Ag26 Ag24 97.59(7)
Ag28 Ag26 Ag24 58.07(7)
Ag23 Ag26 Ag24 69.64(6)
C85 Ag27 O17 170.7(9)
C85 Ag27 Ag26 50.2(7)
O17 Ag27 Ag26 135.9(4)
C85 Ag27 Ag25 103.3(8)
O17 Ag27 Ag25 85.1(4)
Ag26 Ag27 Ag25 84.29(7)
OW17 Ag28 C73 86.5(9)
OW17 Ag28 C85 58.3(8)
C73 Ag28 C85 117.1(9)
OW17 Ag28 OW5 122.1(10)
C73 Ag28 OW5 96.1(11)
C85 Ag28 OW5 146.2(10)
OW17 Ag28 C86 67.5(8)
C73 Ag28 C86 144.2(9)
C85 Ag28 C86 27.9(4)
OW5 Ag28 C86 118.3(10)
OW17 Ag28 C74 70.6(9)
C73 Ag28 C74 25.4(5)
C85 Ag28 C74 119.0(10)
OW5 Ag28 C74 88.1(11)
C86 Ag28 C74 137.8(10)
OW17 Ag28 Ag24 116.2(6)
C73 Ag28 Ag24 43.3(6)
C85 Ag28 Ag24 105.4(5)
OW5 Ag28 Ag24 103.2(8)
C86 Ag28 Ag24 127.7(5)
C74 Ag28 Ag24 68.6(5)
OW17 Ag28 Ag26 95.8(5)
C73 Ag28 Ag26 95.4(5)
C85 Ag28 Ag26 47.1(6)
OW5 Ag28 Ag26 140.9(8)
C86 Ag28 Ag26 64.8(5)
C74 Ag28 Ag26 115.8(6)
Ag24 Ag28 Ag26 62.88(7)
C119 Ag29 OW13 138.0(7)
C119 Ag29 C113 105.6(7)
OW13 Ag29 C113 104.6(8)
C119 Ag29 C120 28.0(5)
OW13 Ag29 C120 111.7(7)
C113 Ag29 C120 131.0(7)
C119 Ag29 OW14 109.2(7)
OW13 Ag29 OW14 81.9(8)
C113 Ag29 OW14 116.5(8)
C120 Ag29 OW14 100.5(7)
C119 Ag29 Ag33 47.2(5)
OW13 Ag29 Ag33 160.2(6)
C113 Ag29 Ag33 88.6(5)
C120 Ag29 Ag33 67.5(4)
OW14 Ag29 Ag33 78.9(6)
C119 Ag29 Ag30 100.2(4)
OW13 Ag29 Ag30 121.7(6)
C113 Ag29 Ag30 42.0(4)
C120 Ag29 Ag30 126.0(4)
OW14 Ag29 Ag30 80.3(6)
Ag33 Ag29 Ag30 59.66(6)
C113 A29 C114 36.3(8)
C113 A29 C119 148.3(11)
C114 A29 C119 131.6(9)
C113 A29 Ag30 57.4(7)
C114 A29 Ag30 93.5(7)
C119 A29 Ag30 116.2(5)
C113 A29 Ag33 118.9(8)
C114 A29 Ag33 142.7(7)
C119 A29 Ag33 47.8(4)
Ag30 A29 Ag33 68.7(2)
C113 A29 Ag31 46.9(9)
C114 A29 Ag31 55.1(6)
C119 A29 Ag31 101.4(5)
Ag30 A29 Ag31 66.2(2)
Ag33 A29 Ag31 87.7(2)
C113 A29 Ag32 106.5(10)
C114 A29 Ag32 98.0(7)
C119 A29 Ag32 42.0(4)
Ag30 A29 Ag32 101.2(2)
Ag33 A29 Ag32 56.81(14)
Ag31 A29 Ag32 59.87(18)
C113 Ag30 O6 174.0(7)
C113 Ag30 A29 35.6(7)
O6 Ag30 A29 147.0(4)
C113 Ag30 Ag31 47.3(6)
O6 Ag30 Ag31 126.9(4)
A29 Ag30 Ag31 63.4(2)
C113 Ag30 Ag33 93.1(7)
O6 Ag30 Ag33 87.4(4)
A29 Ag30 Ag33 61.39(18)
Ag31 Ag30 Ag33 83.31(6)
C113 Ag30 Ag29 50.9(7)
O6 Ag30 Ag29 133.3(4)
A29 Ag30 Ag29 18.7(2)
Ag31 Ag30 Ag29 81.84(7)
Ag33 Ag30 Ag29 57.19(6)
O1 Ag31 C113 162.1(6)
O1 Ag31 C114 133.0(6)
C113 Ag31 C114 29.3(4)
O1 Ag31 C161 84.4(6)
C113 Ag31 C161 113.1(7)
C114 Ag31 C161 140.2(7)
O1 Ag31 A29 145.8(4)
C113 Ag31 A29 29.2(7)
C114 Ag31 A29 42.4(5)
C161 Ag31 A29 116.4(5)
O1 Ag31 Ag30 152.5(4)
C113 Ag31 Ag30 45.2(5)
C114 Ag31 Ag30 74.5(4)
C161 Ag31 Ag30 69.6(5)
A29 Ag31 Ag30 50.4(2)
O1 Ag31 Ag32 85.1(3)
C113 Ag31 Ag32 92.8(7)
C114 Ag31 Ag32 92.1(6)
C161 Ag31 Ag32 106.6(4)
A29 Ag31 Ag32 63.74(16)
Ag30 Ag31 Ag32 93.70(6)
O1 Ag31 Ag38 84.2(3)
C113 Ag31 Ag38 111.1(5)
C114 Ag31 Ag38 136.6(5)
C161 Ag31 Ag38 40.6(4)
A29 Ag31 Ag38 94.71(16)
Ag30 Ag31 Ag38 70.40(6)
Ag32 Ag31 Ag38 66.12(5)
O2 Ag32 C119 168.8(7)
O2 Ag32 Ag33 138.3(4)
C119 Ag32 Ag33 49.7(5)
O2 Ag32 Ag31 82.0(4)
C119 Ag32 Ag31 108.0(5)
Ag33 Ag32 Ag31 85.69(7)
O2 Ag32 A29 136.6(4)
C119 Ag32 A29 52.1(5)
Ag33 Ag32 A29 57.05(18)
Ag31 Ag32 A29 56.39(17)
O2 Ag32 Ag38 81.0(4)
C119 Ag32 Ag38 108.2(5)
Ag33 Ag32 Ag38 58.72(5)
Ag31 Ag32 Ag38 58.95(5)
A29 Ag32 Ag38 86.66(16)
O4 Ag33 C119 157.8(6)
O4 Ag33 C125 91.7(5)
C119 Ag33 C125 106.1(6)
O4 Ag33 Ag32 155.4(3)
C119 Ag33 Ag32 46.7(5)
C125 Ag33 Ag32 68.2(3)
O4 Ag33 A29 122.0(4)
C119 Ag33 A29 56.6(5)
C125 Ag33 A29 127.1(4)
Ag32 Ag33 A29 66.1(2)
O4 Ag33 Ag29 118.3(4)
C119 Ag33 Ag29 50.6(5)
C125 Ag33 Ag29 145.4(3)
Ag32 Ag33 Ag29 78.07(7)
A29 Ag33 Ag29 22.02(17)
O4 Ag33 Ag30 78.3(4)
C119 Ag33 Ag30 106.3(5)
C125 Ag33 Ag30 111.4(4)
Ag32 Ag33 Ag30 95.33(6)
A29 Ag33 Ag30 49.96(18)
Ag29 Ag33 Ag30 63.15(7)
O4 Ag33 Ag38 86.7(3)
C119 Ag33 Ag38 115.4(5)
C125 Ag33 Ag38 41.1(3)
Ag32 Ag33 Ag38 68.88(5)
A29 Ag33 Ag38 96.94(19)
Ag29 Ag33 Ag38 118.94(7)
Ag30 Ag33 Ag38 70.42(5)
C161 Ag34 C203 154.6(9)
C161 Ag34 C162 27.5(7)
C203 Ag34 C162 129.3(9)
C161 Ag34 Ag39 147.6(6)
C203 Ag34 Ag39 46.3(7)
C162 Ag34 Ag39 160.1(5)
C161 Ag34 Ag40 114.1(6)
C203 Ag34 Ag40 45.1(7)
C162 Ag34 Ag40 100.0(5)
Ag39 Ag34 Ag40 63.09(19)
C161 Ag34 Ag38 43.1(5)
C203 Ag34 Ag38 155.3(7)
C162 Ag34 Ag38 70.6(5)
Ag39 Ag34 Ag38 109.60(19)
Ag40 Ag34 Ag38 125.85(15)
C203 A34 Ag39 60.5(14)
C203 A34 O5 122(2)
Ag39 A34 O5 69.0(10)
C203 A34 A39 53.8(14)
Ag39 A34 A39 8.4(4)
O5 A34 A39 72.7(11)
C203 A34 Ag40 47.2(9)
Ag39 A34 Ag40 71.8(5)
O5 A34 Ag40 135.3(9)
A39 A34 Ag40 71.6(6)
C185 Ag35 O3 115.3(8)
C185 Ag35 C161 139.5(8)
O3 Ag35 C161 103.5(6)
C185 Ag35 C162 114.4(8)
O3 Ag35 C162 122.8(6)
C161 Ag35 C162 26.7(6)
C185 Ag35 Ag41 46.9(6)
O3 Ag35 Ag41 134.6(4)
C161 Ag35 Ag41 110.7(5)
C162 Ag35 Ag41 100.1(5)
C185 Ag35 Ag38 171.1(6)
O3 Ag35 Ag38 69.1(3)
C161 Ag35 Ag38 39.7(5)
C162 Ag35 Ag38 66.1(5)
Ag41 Ag35 Ag38 124.32(14)
C161 A35 C162 36.2(11)
C161 A35 C185 167.7(19)
C162 A35 C185 131.5(12)
C161 A35 Ag41 132.6(18)
C162 A35 Ag41 120.1(16)
C185 A35 Ag41 45.7(5)
C161 A35 Ag38 41.2(6)
C162 A35 Ag38 77.1(10)
C185 A35 Ag38 151.1(18)
Ag41 A35 Ag38 130.1(4)
C131 Ag36 C125 142.9(6)
C131 Ag36 O3 101.7(5)
C125 Ag36 O3 114.9(5)
C131 Ag36 C126 118.1(6)
C125 Ag36 C126 27.2(5)
O3 Ag36 C126 139.9(5)
C131 Ag36 Ag44 45.9(5)
C125 Ag36 Ag44 104.1(4)
O3 Ag36 Ag44 123.7(3)
C126 Ag36 Ag44 90.3(3)
C131 Ag36 Ag43 47.4(5)
C125 Ag36 Ag43 152.2(4)
O3 Ag36 Ag43 60.5(3)
C126 Ag36 Ag43 155.8(3)
Ag44 Ag36 Ag43 65.84(5)
C131 Ag36 Ag38 162.9(5)
C125 Ag36 Ag38 43.1(4)
O3 Ag36 Ag38 73.0(3)
C126 Ag36 Ag38 70.2(4)
Ag44 Ag36 Ag38 123.17(7)
Ag43 Ag36 Ag38 118.84(7)
C143 Ag37 C125 142.9(7)
C143 Ag37 O5 110.7(6)
C125 Ag37 O5 106.3(5)
C143 Ag37 C126 115.9(6)
C125 Ag37 C126 28.3(5)
O5 Ag37 C126 130.8(5)
C143 Ag37 Ag45 47.5(5)
C125 Ag37 Ag45 107.3(4)
O5 Ag37 Ag45 131.4(3)
C126 Ag37 Ag45 93.0(4)
C143 Ag37 Ag46 47.2(5)
C125 Ag37 Ag46 158.5(4)
O5 Ag37 Ag46 70.6(3)
C126 Ag37 Ag46 158.0(4)
Ag45 Ag37 Ag46 65.17(6)
C143 Ag37 Ag38 168.9(4)
C125 Ag37 Ag38 40.5(4)
O5 Ag37 Ag38 68.6(3)
C126 Ag37 Ag38 68.8(3)
Ag45 Ag37 Ag38 124.17(6)
Ag46 Ag37 Ag38 125.29(6)
C125 Ag38 C161 176.9(7)
C125 Ag38 Ag36 48.8(4)
C161 Ag38 Ag36 132.0(6)
C125 Ag38 Ag34 137.6(4)
C161 Ag38 Ag34 44.2(6)
Ag36 Ag38 Ag34 143.97(11)
C125 Ag38 A35 144.8(10)
C161 Ag38 A35 36.7(10)
Ag36 Ag38 A35 96.6(9)
Ag34 Ag38 A35 64.7(8)
C125 Ag38 Ag33 59.1(4)
C161 Ag38 Ag33 118.4(6)
Ag36 Ag38 Ag33 99.94(6)
Ag34 Ag38 Ag33 111.22(9)
A35 Ag38 Ag33 150.1(4)
C125 Ag38 Ag31 119.7(4)
C161 Ag38 Ag31 57.4(6)
Ag36 Ag38 Ag31 107.54(6)
Ag34 Ag38 Ag31 95.77(16)
A35 Ag38 Ag31 71.7(3)
Ag33 Ag38 Ag31 79.62(5)
C125 Ag38 Ag37 46.1(4)
C161 Ag38 Ag37 135.9(6)
Ag36 Ag38 Ag37 81.35(5)
Ag34 Ag38 Ag37 91.65(17)
A35 Ag38 Ag37 136.2(2)
Ag33 Ag38 Ag37 71.30(4)
Ag31 Ag38 Ag37 150.72(6)
C125 Ag38 Ag35 131.8(4)
C161 Ag38 Ag35 49.5(6)
Ag36 Ag38 Ag35 83.42(15)
Ag34 Ag38 Ag35 76.30(17)
A35 Ag38 Ag35 13.2(8)
Ag33 Ag38 Ag35 154.42(9)
Ag31 Ag38 Ag35 75.23(10)
Ag37 Ag38 Ag35 134.03(10)
C125 Ag38 Ag32 65.0(4)
C161 Ag38 Ag32 112.2(6)
Ag36 Ag38 Ag32 68.50(5)
Ag34 Ag38 Ag32 146.13(14)
A35 Ag38 Ag32 113.1(5)
Ag33 Ag38 Ag32 52.40(4)
Ag31 Ag38 Ag32 54.93(5)
Ag37 Ag38 Ag32 106.70(5)
Ag35 Ag38 Ag32 107.41(9)
A39 Ag39 C203 98.1(19)
A39 Ag39 C149 50.4(17)
C203 Ag39 C149 148.5(9)
A39 Ag39 A34 140.9(19)
C203 Ag39 A34 48.0(8)
C149 Ag39 A34 160.0(6)
A39 Ag39 Ag34 146.4(18)
C203 Ag39 Ag34 50.7(7)
C149 Ag39 Ag34 159.7(6)
A34 Ag39 Ag34 6.7(6)
A39 Ag39 Ag50 81.3(17)
C203 Ag39 Ag50 135.6(7)
C149 Ag39 Ag50 48.7(5)
A34 Ag39 Ag50 135.1(6)
Ag34 Ag39 Ag50 128.41(17)
A39 Ag39 Ag46 91.3(18)
C203 Ag39 Ag46 163.9(8)
C149 Ag39 Ag46 43.4(5)
A34 Ag39 Ag46 118.0(3)
Ag34 Ag39 Ag46 116.43(16)
Ag50 Ag39 Ag46 58.65(10)
A39 Ag39 Ag40 108.8(18)
C203 Ag39 Ag40 43.4(7)
C149 Ag39 Ag40 135.3(6)
A34 Ag39 Ag40 62.8(4)
Ag34 Ag39 Ag40 59.77(11)
Ag50 Ag39 Ag40 94.34(14)
Ag46 Ag39 Ag40 144.05(16)
Ag39 A39 C149 114(2)
Ag39 A39 C203 65.4(16)
C149 A39 C203 177.5(13)
Ag39 A39 C150 132(2)
C149 A39 C150 23.0(6)
C203 A39 C150 158.7(10)
Ag39 A39 A34 30.7(14)
C149 A39 A34 141.2(10)
C203 A39 A34 39.3(7)
C150 A39 A34 149.3(9)
Ag39 A39 Ag50 85.5(17)
C149 A39 Ag50 50.1(6)
C203 A39 Ag50 127.6(9)
C150 A39 Ag50 71.3(6)
A34 A39 Ag50 114.6(6)
Ag39 A39 Ag46 76.6(18)
C149 A39 Ag46 40.6(7)
C203 A39 Ag46 139.9(8)
C150 A39 Ag46 55.3(6)
A34 A39 Ag46 100.6(5)
Ag50 A39 Ag46 57.9(3)
Ag39 A39 Ag40 60.5(16)
C149 A39 Ag40 138.8(9)
C203 A39 Ag40 38.8(7)
C150 A39 Ag40 154.0(8)
A34 A39 Ag40 54.7(4)
Ag50 A39 Ag40 89.3(4)
Ag46 A39 Ag40 128.1(5)
C167 Ag40 C203 162.5(7)
C167 Ag40 A34 152.5(10)
C203 Ag40 A34 38.7(9)
C167 Ag40 Ag47 46.8(5)
C203 Ag40 Ag47 145.0(8)
A34 Ag40 Ag47 132.8(2)
C167 Ag40 Ag34 139.9(6)
C203 Ag40 Ag34 49.2(7)
A34 Ag40 Ag34 12.9(7)
Ag47 Ag40 Ag34 131.61(11)
C167 Ag40 Ag39 150.6(6)
C203 Ag40 Ag39 43.3(7)
A34 Ag40 Ag39 45.3(8)
Ag47 Ag40 Ag39 103.84(11)
Ag34 Ag40 Ag39 57.14(19)
C167 Ag40 Ag41 43.9(6)
C203 Ag40 Ag41 147.0(7)
A34 Ag40 Ag41 109.6(8)
Ag47 Ag40 Ag41 56.61(6)
Ag34 Ag40 Ag41 98.16(17)
Ag39 Ag40 Ag41 128.38(11)
C167 Ag40 A39 147.1(7)
C203 Ag40 A39 42.8(8)
A34 Ag40 A39 53.7(8)
Ag47 Ag40 A39 102.5(3)
Ag34 Ag40 A39 66.1(3)
Ag39 Ag40 A39 10.8(3)
Ag41 Ag40 A39 136.5(3)
C167 Ag41 C185 151.8(7)
C167 Ag41 O11 105.9(6)
C185 Ag41 O11 97.4(7)
C167 Ag41 A42 165.7(6)
C185 Ag41 A42 42.2(5)
O11 Ag41 A42 65.0(5)
C167 Ag41 Ag47 48.1(5)
C185 Ag41 Ag47 159.6(6)
O11 Ag41 Ag47 63.2(3)
A42 Ag41 Ag47 118.4(2)
C167 Ag41 Ag35 136.0(6)
C185 Ag41 Ag35 46.1(5)
O11 Ag41 Ag35 106.5(3)
A42 Ag41 Ag35 45.2(6)
Ag47 Ag41 Ag35 129.98(10)
C167 Ag41 A35 122.3(11)
C185 Ag41 A35 54.4(9)
O11 Ag41 A35 119.4(9)
A42 Ag41 A35 59.5(11)
Ag47 Ag41 A35 127.7(4)
Ag35 Ag41 A35 14.3(8)
C167 Ag41 Ag42 161.7(6)
C185 Ag41 Ag42 44.5(6)
O11 Ag41 Ag42 55.8(3)
A42 Ag41 Ag42 13.2(5)
Ag47 Ag41 Ag42 115.08(11)
Ag35 Ag41 Ag42 57.9(2)
A35 Ag41 Ag42 72.1(9)
C167 Ag41 Ag40 41.6(5)
C185 Ag41 Ag40 135.3(6)
O11 Ag41 Ag40 119.0(4)
A42 Ag41 Ag40 131.4(5)
Ag47 Ag41 Ag40 59.00(6)
Ag35 Ag41 Ag40 95.94(14)
A35 Ag41 Ag40 83.9(8)
Ag42 Ag41 Ag40 142.53(11)
C191 Ag42 C185 170.4(8)
C191 Ag42 Ag41 144.4(6)
C185 Ag42 Ag41 45.1(6)
C191 Ag42 Ag43 43.6(5)
C185 Ag42 Ag43 134.7(6)
Ag41 Ag42 Ag43 125.65(18)
C185 A42 C191 144.8(16)
C185 A42 Ag41 50.9(7)
C191 A42 Ag41 134.0(9)
C185 A42 Ag43 162.2(11)
C191 A42 Ag43 44.2(5)
Ag41 A42 Ag43 140.5(6)
C191 Ag43 C131 157.9(8)
C191 Ag43 Ag48 48.8(5)
C131 Ag43 Ag48 130.8(5)
C191 Ag43 Ag36 154.1(7)
C131 Ag43 Ag36 47.8(5)
Ag48 Ag43 Ag36 127.30(14)
C191 Ag43 A42 55.3(9)
C131 Ag43 A42 146.6(7)
Ag48 Ag43 A42 65.9(3)
Ag36 Ag43 A42 98.9(6)
C191 Ag43 A48 53.1(7)
C131 Ag43 A48 133.0(6)
Ag48 Ag43 A48 13.1(8)
Ag36 Ag43 A48 117.3(8)
A42 Ag43 A48 56.2(8)
C191 Ag43 Ag42 41.8(7)
C131 Ag43 Ag42 160.0(5)
Ag48 Ag43 Ag42 59.49(14)
Ag36 Ag43 Ag42 112.33(14)
A42 Ag43 Ag42 13.5(5)
A48 Ag43 Ag42 52.3(6)
C191 Ag43 Ag44 138.8(5)
C131 Ag43 Ag44 40.8(5)
Ag48 Ag43 Ag44 92.25(8)
Ag36 Ag43 Ag44 56.27(4)
A42 Ag43 Ag44 127.6(4)
A48 Ag43 Ag44 92.4(3)
Ag42 Ag43 Ag44 135.82(10)
C131 Ag44 C137 161.4(7)
C131 Ag44 Ag49 145.5(5)
C137 Ag44 Ag49 48.9(5)
C131 Ag44 Ag36 49.0(5)
C137 Ag44 Ag36 141.0(5)
Ag49 Ag44 Ag36 126.35(8)
C131 Ag44 Ag43 43.0(5)
C137 Ag44 Ag43 150.8(5)
Ag49 Ag44 Ag43 103.02(7)
Ag36 Ag44 Ag43 57.89(5)
C131 Ag44 Ag45 147.5(5)
C137 Ag44 Ag45 41.4(5)
Ag49 Ag44 Ag45 57.10(9)
Ag36 Ag44 Ag45 100.44(6)
Ag43 Ag44 Ag45 136.51(7)
C143 Ag45 C137 160.9(6)
C143 Ag45 A49 137.7(8)
C137 Ag45 A49 59.0(7)
C143 Ag45 Ag37 49.2(4)
C137 Ag45 Ag37 136.1(4)
A49 Ag45 Ag37 123.6(3)
C143 Ag45 Ag49 150.5(5)
C137 Ag45 Ag49 47.8(5)
A49 Ag45 Ag49 14.8(6)
Ag37 Ag45 Ag49 122.41(7)
C143 Ag45 Ag46 43.2(5)
C137 Ag45 Ag46 154.4(5)
A49 Ag45 Ag46 95.4(6)
Ag37 Ag45 Ag46 57.45(5)
Ag49 Ag45 Ag46 107.37(10)
C143 Ag45 Ag44 141.9(4)
C137 Ag45 Ag44 41.0(4)
A49 Ag45 Ag44 70.2(7)
Ag37 Ag45 Ag44 95.72(5)
Ag49 Ag45 Ag44 55.47(9)
Ag46 Ag45 Ag44 136.45(7)
C149 Ag46 C143 171.3(7)
C149 Ag46 Ag37 138.7(6)
C143 Ag46 Ag37 49.2(4)
C149 Ag46 Ag50 48.7(5)
C143 Ag46 Ag50 135.8(5)
Ag37 Ag46 Ag50 114.27(7)
C149 Ag46 Ag39 47.8(6)
C143 Ag46 Ag39 139.9(4)
Ag37 Ag46 Ag39 90.95(9)
Ag50 Ag46 Ag39 57.80(10)
C149 Ag46 Ag45 140.2(5)
C143 Ag46 Ag45 43.4(5)
Ag37 Ag46 Ag45 57.38(5)
Ag50 Ag46 Ag45 92.41(7)
Ag39 Ag46 Ag45 124.32(9)
C149 Ag46 A39 36.4(6)
C143 Ag46 A39 150.6(5)
Ag37 Ag46 A39 102.5(2)
Ag50 Ag46 A39 56.3(3)
Ag39 Ag46 A39 12.1(2)
Ag45 Ag46 A39 134.2(3)
C167 Ag47 C155 145.2(8)
C167 Ag47 O12 119.4(7)
C155 Ag47 O12 93.7(7)
C167 Ag47 C156 123.7(8)
C155 Ag47 C156 25.9(7)
O12 Ag47 C156 106.3(6)
C167 Ag47 Ag41 48.3(6)
C155 Ag47 Ag41 141.8(6)
O12 Ag47 Ag41 99.3(4)
C156 Ag47 Ag41 151.3(5)
C167 Ag47 Ag40 44.5(5)
C155 Ag47 Ag40 103.8(6)
O12 Ag47 Ag40 162.0(4)
C156 Ag47 Ag40 91.3(5)
Ag41 Ag47 Ag40 64.39(7)
C167 Ag47 Ag51 153.8(5)
C155 Ag47 Ag51 42.0(6)
O12 Ag47 Ag51 72.4(3)
C156 Ag47 Ag51 67.9(5)
Ag41 Ag47 Ag51 109.14(7)
Ag40 Ag47 Ag51 118.69(7)
C167 Ag47 A52 135.2(6)
C155 Ag47 A52 62.8(6)
O12 Ag47 A52 43.6(5)
C156 Ag47 A52 65.3(6)
Ag41 Ag47 A52 142.4(3)
Ag40 Ag47 A52 150.7(3)
Ag51 Ag47 A52 70.2(3)
C191 Ag48 C197 157.5(8)
C191 Ag48 C198 133.4(8)
C197 Ag48 C198 27.1(5)
C191 Ag48 O11 96.2(7)
C197 Ag48 O11 105.9(6)
C198 Ag48 O11 129.0(5)
C191 Ag48 Ag43 48.7(5)
C197 Ag48 Ag43 114.3(5)
C198 Ag48 Ag43 105.3(4)
O11 Ag48 Ag43 118.7(4)
O11 A48 C197 124.3(18)
O11 A48 C191 102.9(8)
C197 A48 C191 127(3)
O11 A48 P7 30.4(6)
C197 A48 P7 101.9(8)
C191 A48 P7 109.9(7)
O11 A48 Ag51 85.1(18)
C197 A48 Ag51 45.5(7)
C191 A48 Ag51 172.0(19)
P7 A48 Ag51 77.0(11)
O11 A48 Ag43 130.8(8)
C197 A48 Ag43 103.8(15)
C191 A48 Ag43 43.9(8)
P7 A48 Ag43 151.9(6)
Ag51 A48 Ag43 130.0(5)
C137 Ag49 C197 141.8(7)
C137 Ag49 O7 109.0(6)
C197 Ag49 O7 109.0(6)
C137 Ag49 C198 118.3(7)
C197 Ag49 C198 26.2(5)
O7 Ag49 C198 128.1(5)
C137 Ag49 Ag44 47.5(4)
C197 Ag49 Ag44 103.7(5)
O7 Ag49 Ag44 136.7(4)
C198 Ag49 Ag44 92.8(4)
C137 Ag49 Ag45 47.0(5)
C197 Ag49 Ag45 156.9(4)
O7 Ag49 Ag45 71.4(4)
C198 Ag49 Ag45 160.2(4)
Ag44 Ag49 Ag45 67.43(5)
C137 Ag49 Ag51 167.1(5)
C197 Ag49 Ag51 44.1(4)
O7 Ag49 Ag51 68.4(3)
C198 Ag49 Ag51 69.7(4)
Ag44 Ag49 Ag51 125.31(9)
Ag45 Ag49 Ag51 122.35(14)
O7 A49 C137 130.0(12)
O7 A49 O8 69.3(10)
C137 A49 O8 112.5(7)
O7 A49 P6 33.8(7)
C137 A49 P6 126.9(9)
O8 A49 P6 35.7(5)
O7 A49 C197 120.2(9)
C137 A49 C197 109.7(13)
O8 A49 C197 89.4(6)
P6 A49 C197 109.7(6)
O7 A49 Ag45 88.6(9)
C137 A49 Ag45 49.0(5)
O8 A49 Ag45 127.2(10)
P6 A49 Ag45 108.4(10)
C197 A49 Ag45 141.1(12)
O7 A49 Ag51 79.2(8)
C137 A49 Ag51 147.8(13)
O8 A49 Ag51 88.8(5)
P6 A49 Ag51 84.6(6)
C197 A49 Ag51 43.9(4)
Ag45 A49 Ag51 134.7(5)
C149 Ag50 C155 142.5(8)
C149 Ag50 O7 115.1(7)
C155 Ag50 O7 98.5(7)
C149 Ag50 C156 116.0(8)
C155 Ag50 C156 27.0(7)
O7 Ag50 C156 118.2(6)
C149 Ag50 A39 41.9(6)
C155 Ag50 A39 113.0(7)
O7 Ag50 A39 145.9(5)
C156 Ag50 A39 95.9(6)
C149 Ag50 Ag39 50.7(6)
C155 Ag50 Ag39 111.9(6)
O7 Ag50 Ag39 139.4(4)
C156 Ag50 Ag39 100.2(5)
A39 Ag50 Ag39 13.1(2)
C149 Ag50 Ag46 45.9(5)
C155 Ag50 Ag46 166.4(5)
O7 Ag50 Ag46 80.5(4)
C156 Ag50 Ag46 160.5(5)
A39 Ag50 Ag46 65.8(3)
Ag39 Ag50 Ag46 63.55(11)
C149 Ag50 Ag51 173.5(5)
C155 Ag50 Ag51 39.7(6)
O7 Ag50 Ag51 66.5(3)
C156 Ag50 Ag51 66.7(5)
A39 Ag50 Ag51 133.3(3)
Ag39 Ag50 Ag51 123.68(9)
Ag46 Ag50 Ag51 130.44(7)
C155 Ag51 C197 174.9(7)
C155 Ag51 A53 107.6(12)
C197 Ag51 A53 72.5(11)
C155 Ag51 A48 133.3(12)
C197 Ag51 A48 51.8(11)
A53 Ag51 A48 80.5(7)
C155 Ag51 A49 115.9(8)
C197 Ag51 A49 60.9(7)
A53 Ag51 A49 121.5(9)
A48 Ag51 A49 95.3(10)
C155 Ag51 Ag55 57.4(6)
C197 Ag51 Ag55 118.5(5)
A53 Ag51 Ag55 71.9(6)
A48 Ag51 Ag55 152.4(4)
A49 Ag51 Ag55 100.4(6)
C155 Ag51 Ag47 48.5(6)
C197 Ag51 Ag47 136.6(4)
A53 Ag51 Ag47 95.6(8)
A48 Ag51 Ag47 85.5(10)
A49 Ag51 Ag47 142.6(3)
Ag55 Ag51 Ag47 95.31(6)
C155 Ag51 Ag49 129.5(6)
C197 Ag51 Ag49 47.7(4)
A53 Ag51 Ag49 114.2(10)
A48 Ag51 Ag49 81.8(8)
A49 Ag51 Ag49 14.3(5)
Ag55 Ag51 Ag49 110.82(8)
Ag47 Ag51 Ag49 144.90(7)
C155 Ag51 A54 103.6(12)
C197 Ag51 A54 72.0(12)
A53 Ag51 A54 58.4(5)
A48 Ag51 A54 118.4(13)
A49 Ag51 A54 74.3(7)
Ag55 Ag51 A54 46.7(11)
Ag47 Ag51 A54 137.1(9)
Ag49 Ag51 A54 77.0(8)
C155 Ag51 Ag50 48.0(6)
C197 Ag51 Ag50 129.9(4)
A53 Ag51 Ag50 149.0(8)
A48 Ag51 Ag50 129.3(5)
A49 Ag51 Ag50 69.9(5)
Ag55 Ag51 Ag50 77.79(5)
Ag47 Ag51 Ag50 80.77(5)
Ag49 Ag51 Ag50 82.31(10)
A54 Ag51 Ag50 104.1(6)
C155 Ag51 Ag53 120.1(6)
C197 Ag51 Ag53 59.7(5)
A53 Ag51 Ag53 12.9(9)
A48 Ag51 Ag53 74.6(6)
A49 Ag51 Ag53 110.0(4)
Ag55 Ag51 Ag53 78.75(7)
Ag47 Ag51 Ag53 106.24(10)
Ag49 Ag51 Ag53 101.67(13)
A54 Ag51 Ag53 55.0(4)
Ag50 Ag51 Ag53 156.04(7)
A52 Ag52 O12 96.6(17)
A52 Ag52 C17A 86.3(19)
O12 Ag52 C17A 175.3(10)
A52 Ag52 A53 157.2(16)
O12 Ag52 A53 73.8(5)
C17A Ag52 A53 102.2(11)
A52 Ag52 C179 102.8(17)
O12 Ag52 C179 160.4(7)
C17A Ag52 C179 17.6(10)
A53 Ag52 C179 88.9(7)
A52 Ag52 Ag55 84.0(16)
O12 Ag52 Ag55 121.1(4)
C17A Ag52 Ag55 55.4(10)
A53 Ag52 Ag55 83.6(4)
C179 Ag52 Ag55 64.2(8)
A52 Ag52 Ag53 161.0(16)
O12 Ag52 Ag53 76.8(4)
C17A Ag52 Ag53 99.3(10)
A53 Ag52 Ag53 4.2(5)
C179 Ag52 Ag53 85.5(5)
Ag55 Ag52 Ag53 84.38(11)
Ag52 A52 C17A 76.6(19)
Ag52 A52 O12 66.4(16)
C17A A52 O12 142.8(13)
Ag52 A52 F22 124(2)
C17A A52 F22 125.8(12)
O12 A52 F22 80.8(8)
Ag52 A52 Ag55 82.3(16)
C17A A52 Ag55 54.8(10)
O12 A52 Ag55 114.2(6)
F22 A52 Ag55 153.3(10)
Ag52 A52 A53 17.7(13)
C17A A52 A53 83.9(11)
O12 A52 A53 59.5(6)
F22 A52 A53 132.3(9)
Ag55 A52 A53 73.2(5)
Ag52 A52 Ag47 103.1(16)
C17A A52 Ag47 147.0(11)
O12 A52 Ag47 47.2(5)
F22 A52 Ag47 82.2(7)
Ag55 A52 Ag47 92.2(4)
A53 A52 Ag47 88.2(5)
O10 Ag53 C173 170.0(7)
O10 Ag53 C174 142.2(6)
C173 Ag53 C174 28.8(4)
O10 Ag53 Ag52 88.4(5)
C173 Ag53 Ag52 96.9(6)
C174 Ag53 Ag52 96.6(5)
O10 Ag53 Ag51 82.3(4)
C173 Ag53 Ag51 107.6(5)
C174 Ag53 Ag51 134.0(4)
Ag52 Ag53 Ag51 67.26(14)
O10 A53 Ag52 111.0(16)
O10 A53 C173 135(3)
Ag52 A53 C173 110.7(11)
O10 A53 Ag51 91.2(6)
Ag52 A53 Ag51 83.9(14)
C173 A53 Ag51 110.2(6)
O10 A53 P7 31.9(6)
Ag52 A53 P7 80.9(12)
C173 A53 P7 166(2)
Ag51 A53 P7 77.7(6)
O10 A53 A52 110.4(16)
Ag52 A53 A52 5.2(4)
C173 A53 A52 112.8(12)
Ag51 A53 A52 78.7(13)
P7 A53 A52 79.4(12)
C173 Ag54 O8 176.8(10)
C173 Ag54 Ag56 51.8(5)
O8 Ag54 Ag56 128.4(4)
C173 Ag54 Ag55 93.3(7)
O8 Ag54 Ag55 89.1(5)
Ag56 Ag54 Ag55 58.81(16)
C173 A54 O8 142(3)
C173 A54 Ag55 112.3(18)
O8 A54 Ag55 104.9(16)
C173 A54 Ag56 57.1(6)
O8 A54 Ag56 137.1(8)
Ag55 A54 Ag56 70.6(13)
C173 A54 P6 172(3)
O8 A54 P6 30.0(6)
Ag55 A54 P6 74.9(11)
Ag56 A54 P6 124.9(15)
C173 A54 Ag51 111.7(8)
O8 A54 Ag51 88.9(7)
Ag55 A54 Ag51 63.3(10)
Ag56 A54 Ag51 122.0(18)
P6 A54 Ag51 74.3(6)
O9 Ag55 C17A 144.7(10)
O9 Ag55 A54 75.1(5)
C17A Ag55 A54 98.1(10)
O9 Ag55 C155 95.5(6)
C17A Ag55 C155 118.8(10)
A54 Ag55 C155 111.3(6)
O9 Ag55 Ag52 163.5(4)
C17A Ag55 Ag52 49.7(9)
A54 Ag55 Ag52 96.9(3)
C155 Ag55 Ag52 73.7(4)
O9 Ag55 A52 163.9(6)
C17A Ag55 A52 51.0(9)
A54 Ag55 A52 110.6(5)
C155 Ag55 A52 68.4(5)
Ag52 Ag55 A52 13.7(3)
O9 Ag55 Ag51 91.0(4)
C17A Ag55 Ag51 119.7(9)
A54 Ag55 Ag51 70.0(3)
C155 Ag55 Ag51 41.8(5)
Ag52 Ag55 Ag51 72.59(8)
A52 Ag55 Ag51 77.5(3)
O9 Ag55 Ag56 106.3(5)
C17A Ag55 Ag56 45.5(9)
A54 Ag55 Ag56 59.5(3)
C155 Ag55 Ag56 151.9(5)
Ag52 Ag55 Ag56 80.97(9)
A52 Ag55 Ag56 89.3(3)
Ag51 Ag55 Ag56 118.72(7)
O9 Ag55 Ag54 73.7(4)
C17A Ag55 Ag54 99.0(9)
A54 Ag55 Ag54 1.5(4)
C155 Ag55 Ag54 111.8(5)
Ag52 Ag55 Ag54 98.46(11)
A52 Ag55 Ag54 112.1(3)
Ag51 Ag55 Ag54 70.68(9)
Ag56 Ag55 Ag54 59.82(8)
C179 Ag56 C17A 19.2(15)
C179 Ag56 OW15 134.3(13)
C17A Ag56 OW15 143.6(11)
C179 Ag56 C180 27.1(8)
C17A Ag56 C180 22.8(10)
OW15 Ag56 C180 121.0(6)
C179 Ag56 C173 100.5(10)
C17A Ag56 C173 106.4(11)
OW15 Ag56 C173 104.2(7)
C180 Ag56 C173 126.9(7)
C179 Ag56 A54 105.6(15)
C17A Ag56 A54 95.7(15)
OW15 Ag56 A54 119.6(11)
C180 Ag56 A54 116.4(13)
C173 Ag56 A54 48.1(10)
C179 Ag56 Ag55 69.5(13)
C17A Ag56 Ag55 52.5(10)
OW15 Ag56 Ag55 147.8(4)
C180 Ag56 Ag55 68.6(5)
C173 Ag56 Ag55 88.4(5)
A54 Ag56 Ag55 49.9(12)
C179 Ag56 Ag54 114.6(11)
C17A Ag56 Ag54 106.5(10)
OW15 Ag56 Ag54 109.5(4)
C180 Ag56 Ag54 127.7(5)
C173 Ag56 Ag54 41.8(4)
A54 Ag56 Ag54 11.6(10)
Ag55 Ag56 Ag54 61.37(17)
O22 P1 O23 111.4(7)
O22 P1 O24 112.6(8)
O23 P1 O24 109.7(8)
O22 P1 C97 106.1(8)
O23 P1 C97 109.2(8)
O24 P1 C97 107.7(9)
O21 P2 O20 113.6(7)
O21 P2 O19 112.1(8)
O20 P2 O19 108.6(7)
O21 P2 C101 105.7(10)
O20 P2 C101 106.4(9)
O19 P2 C101 110.3(8)
O17 P3 O16 111.3(7)
O17 P3 O18 113.1(9)
O16 P3 O18 108.7(8)
O17 P3 C105 107.0(10)
O16 P3 C105 109.0(8)
O18 P3 C105 107.5(8)
O13 P4 O14 112.8(11)
O13 P4 O15 111.4(10)
O14 P4 O15 108.6(9)
O13 P4 C109 107.1(11)
O14 P4 C109 107.6(10)
O15 P4 C109 109.2(10)
O5 P5 O6 107.8(8)
O5 P5 O4 111.0(7)
O6 P5 O4 114.9(8)
O5 P5 C209 108.5(9)
O6 P5 C209 106.9(9)
O4 P5 C209 107.5(9)
O7 P6 O8 108.6(8)
O7 P6 O9 112.9(9)
O8 P6 O9 110.7(9)
O7 P6 C213 109.5(9)
O8 P6 C213 107.4(10)
O9 P6 C213 107.6(9)
O7 P6 A49 38.3(6)
O8 P6 A49 70.5(7)
O9 P6 A49 131.6(7)
C213 P6 A49 118.2(8)
O7 P6 A54 107.6(6)
O8 P6 A54 46.4(13)
O9 P6 A54 69.1(13)
C213 P6 A54 140.4(10)
A49 P6 A54 84.1(7)
O11 P7 O12 109.9(9)
O11 P7 O10 110.1(8)
O12 P7 O10 111.8(9)
O11 P7 C217 112.2(11)
O12 P7 C217 107.4(10)
O10 P7 C217 105.4(11)
O11 P7 A48 43.9(10)
O12 P7 A48 117.9(10)
O10 P7 A48 67.3(11)
C217 P7 A48 133.6(10)
O11 P7 A53 119.8(7)
O12 P7 A53 66.1(12)
O10 P7 A53 46.4(12)
C217 P7 A53 126.6(10)
A48 P7 A53 83.0(7)
O1 P8 O3 112.4(8)
O1 P8 O2 112.8(8)
O3 P8 O2 109.0(7)
O1 P8 C221 107.8(9)
O3 P8 C221 107.1(8)
O2 P8 C221 107.5(9)
C2 C1 A1 84(3)
C2 C1 Ag3 163(3)
A1 C1 Ag3 85.5(12)
C2 C1 Ag4 81(2)
A1 C1 Ag4 91.4(14)
Ag3 C1 Ag4 85.7(11)
C2 C1 Ag1 93(3)
A1 C1 Ag1 19.9(5)
Ag3 C1 Ag1 81.0(10)
Ag4 C1 Ag1 110.2(14)
C1 C2 C3 173(4)
C1 C2 A1 63(2)
C3 C2 A1 119.2(19)
C1 C2 Ag4 68(2)
C3 C2 Ag4 118.1(18)
A1 C2 Ag4 82.4(10)
C4 C3 C2 113.4(19)
C4 C3 C5 113(2)
C2 C3 C5 109.6(17)
C4 C3 C6 105.0(18)
C2 C3 C6 108.9(18)
C5 C3 C6 106.5(18)
C3 C4 H4A 109.5
C3 C4 H4B 109.5
H4A C4 H4B 109.5
C3 C4 H4C 109.5
H4A C4 H4C 109.5
H4B C4 H4C 109.5
C3 C5 H5A 109.5
C3 C5 H5B 109.5
H5A C5 H5B 109.5
C3 C5 H5C 109.5
H5A C5 H5C 109.5
H5B C5 H5C 109.5
C3 C6 H6A 109.5
C3 C6 H6B 109.5
H6A C6 H6B 109.5
C3 C6 H6C 109.5
H6A C6 H6C 109.5
H6B C6 H6C 109.5
C8 C7 Ag5 155(2)
C8 C7 A1 110.4(18)
Ag5 C7 A1 88.0(8)
C8 C7 Ag2 115.0(17)
Ag5 C7 Ag2 83.6(6)
A1 C7 Ag2 81.9(8)
C8 C7 Ag1 89.0(17)
Ag5 C7 Ag1 111.2(9)
A1 C7 Ag1 23.4(3)
Ag2 C7 Ag1 82.1(7)
C7 C8 C9 173(2)
C7 C8 Ag1 64.9(16)
C9 C8 Ag1 118.1(16)
C11 C9 C8 115(2)
C11 C9 C12 111(2)
C8 C9 C12 110.8(19)
C11 C9 C10 114(2)
C8 C9 C10 103.4(19)
C12 C9 C10 102(2)
C9 C10 H10A 109.5
C9 C10 H10B 109.5
H10A C10 H10B 109.5
C9 C10 H10C 109.5
H10A C10 H10C 109.5
H10B C10 H10C 109.5
C9 C11 H11A 109.5
C9 C11 H11B 109.5
H11A C11 H11B 109.5
C9 C11 H11C 109.5
H11A C11 H11C 109.5
H11B C11 H11C 109.5
C9 C12 H12A 109.5
C9 C12 H12B 109.5
H12A C12 H12B 109.5
C9 C12 H12C 109.5
H12A C12 H12C 109.5
H12B C12 H12C 109.5
C14 C13 Ag7 177.0(14)
C14 C13 Ag9 91.0(11)
Ag7 C13 Ag9 90.9(6)
C14 C13 Ag10 87.1(10)
Ag7 C13 Ag10 94.1(6)
Ag9 C13 Ag10 119.5(7)
C14 C13 Ag2 95.7(11)
Ag7 C13 Ag2 81.3(5)
Ag9 C13 Ag2 141.2(6)
Ag10 C13 Ag2 99.1(5)
C13 C14 C15 171.4(16)
C13 C14 Ag10 64.1(9)
C15 C14 Ag10 121.0(10)
C13 C14 Ag9 60.7(9)
C15 C14 Ag9 122.2(11)
Ag10 C14 Ag9 99.9(5)
C14 C15 C17 109.1(14)
C14 C15 C16 108.4(14)
C17 C15 C16 113.1(17)
C14 C15 C18 107.6(15)
C17 C15 C18 108.5(15)
C16 C15 C18 109.9(15)
C15 C16 H16A 109.5
C15 C16 H16B 109.5
H16A C16 H16B 109.5
C15 C16 H16C 109.5
H16A C16 H16C 109.5
H16B C16 H16C 109.5
C15 C17 H17A 109.5
C15 C17 H17B 109.5
H17A C17 H17B 109.5
C15 C17 H17C 109.5
H17A C17 H17C 109.5
H17B C17 H17C 109.5
C15 C18 H18A 109.5
C15 C18 H18B 109.5
H18A C18 H18B 109.5
C15 C18 H18C 109.5
H18A C18 H18C 109.5
H18B C18 H18C 109.5
C20 C19 Ag16 129.3(15)
C20 C19 Ag15 108.3(13)
Ag16 C19 Ag15 93.2(7)
C20 C19 Ag10 140.8(14)
Ag16 C19 Ag10 84.6(6)
Ag15 C19 Ag10 85.0(6)
C19 C20 C21 179(2)
C20 C21 C23 113(2)
C20 C21 C24 108.2(17)
C23 C21 C24 112(2)
C20 C21 C22 106.9(17)
C23 C21 C22 106.6(19)
C24 C21 C22 110(2)
C21 C22 H22A 109.5
C21 C22 H22B 109.5
H22A C22 H22B 109.5
C21 C22 H22C 109.5
H22A C22 H22C 109.5
H22B C22 H22C 109.5
C21 C23 H23A 109.5
C21 C23 H23B 109.5
H23A C23 H23B 109.5
C21 C23 H23C 109.5
H23A C23 H23C 109.5
H23B C23 H23C 109.5
C21 C24 H24A 109.5
C21 C24 H24B 109.5
H24A C24 H24B 109.5
C21 C24 H24C 109.5
H24A C24 H24C 109.5
H24B C24 H24C 109.5
C26 C25 Ag17 124.0(14)
C26 C25 Ag22 145.8(14)
Ag17 C25 Ag22 85.0(5)
C26 C25 Ag16 106.1(13)
Ag17 C25 Ag16 97.7(6)
Ag22 C25 Ag16 84.8(6)
C25 C26 C27 177.3(17)
C28 C27 C26 109.1(12)
C28 C27 C29 111.9(13)
C26 C27 C29 109.6(12)
C28 C27 C30 109.9(13)
C26 C27 C30 107.7(12)
C29 C27 C30 108.6(13)
C27 C28 H28A 109.5
C27 C28 H28B 109.5
H28A C28 H28B 109.5
C27 C28 H28C 109.5
H28A C28 H28C 109.5
H28B C28 H28C 109.5
C27 C29 H29A 109.5
C27 C29 H29B 109.5
H29A C29 H29B 109.5
C27 C29 H29C 109.5
H29A C29 H29C 109.5
H29B C29 H29C 109.5
C27 C30 H30A 109.5
C27 C30 H30B 109.5
H30A C30 H30B 109.5
C27 C30 H30C 109.5
H30A C30 H30C 109.5
H30B C30 H30C 109.5
C32 C31 Ag18 131.7(17)
C32 C31 Ag17 116.1(17)
Ag18 C31 Ag17 92.9(7)
C32 C31 Ag9 133.9(18)
Ag18 C31 Ag9 83.2(7)
Ag17 C31 Ag9 85.0(6)
C31 C32 C33 174(3)
C34 C33 C36 108(3)
C34 C33 C32 108(2)
C36 C33 C32 116(2)
C34 C33 C35 103(3)
C36 C33 C35 113(3)
C32 C33 C35 108(2)
C33 C34 H34A 109.5
C33 C34 H34B 109.5
H34A C34 H34B 109.5
C33 C34 H34C 109.5
H34A C34 H34C 109.5
H34B C34 H34C 109.5
C33 C35 H35A 109.5
C33 C35 H35B 109.5
H35A C35 H35B 109.5
C33 C35 H35C 109.5
H35A C35 H35C 109.5
H35B C35 H35C 109.5
C33 C36 H36A 109.5
C33 C36 H36B 109.5
H36A C36 H36B 109.5
C33 C36 H36C 109.5
H36A C36 H36C 109.5
H36B C36 H36C 109.5
C38 C37 Ag11 125(2)
C38 C37 Ag6 134.9(18)
Ag11 C37 Ag6 84.5(6)
C38 C37 Ag12 125.4(17)
Ag11 C37 Ag12 88.4(6)
Ag6 C37 Ag12 84.0(6)
C37 C38 C39 177(2)
C40 C39 C41 116.8(18)
C40 C39 C38 111.3(15)
C41 C39 C38 110.3(15)
C40 C39 C42 107.5(17)
C41 C39 C42 104.7(17)
C38 C39 C42 105.3(16)
C39 C40 H40A 109.5
C39 C40 H40B 109.5
H40A C40 H40B 109.5
C39 C40 H40C 109.5
H40A C40 H40C 109.5
H40B C40 H40C 109.5
C39 C41 H41A 109.5
C39 C41 H41B 109.5
H41A C41 H41B 109.5
C39 C41 H41C 109.5
H41A C41 H41C 109.5
H41B C41 H41C 109.5
C39 C42 H42A 109.5
C39 C42 H42B 109.5
H42A C42 H42B 109.5
C39 C42 H42C 109.5
H42A C42 H42C 109.5
H42B C42 H42C 109.5
C44 C43 Ag23 168.7(16)
C44 C43 A20 90.6(14)
Ag23 C43 A20 100.6(9)
C44 C43 Ag20 97.7(13)
Ag23 C43 Ag20 93.4(7)
A20 C43 Ag20 7.7(6)
C44 C43 Ag22 87.7(14)
Ag23 C43 Ag22 89.7(6)
A20 C43 Ag22 112.8(9)
Ag20 C43 Ag22 116.0(8)
C43 C44 C45 175(2)
C43 C44 Ag22 63.4(12)
C45 C44 Ag22 122.0(16)
C43 C44 A20 60.5(13)
C45 C44 A20 117.0(14)
Ag22 C44 A20 94.7(8)
C44 C45 C47 106.4(19)
C44 C45 C46 115.6(17)
C47 C45 C46 113(2)
C44 C45 C48 102.7(19)
C47 C45 C48 111(2)
C46 C45 C48 107.9(19)
C45 C46 H46A 109.5
C45 C46 H46B 109.5
H46A C46 H46B 109.5
C45 C46 H46C 109.5
H46A C46 H46C 109.5
H46B C46 H46C 109.5
C45 C47 H47A 109.5
C45 C47 H47B 109.5
H47A C47 H47B 109.5
C45 C47 H47C 109.5
H47A C47 H47C 109.5
H47B C47 H47C 109.5
C45 C48 H48A 109.5
C45 C48 H48B 109.5
H48A C48 H48B 109.5
C45 C48 H48C 109.5
H48A C48 H48C 109.5
H48B C48 H48C 109.5
C50 C49 A20 140.8(18)
C50 C49 Ag18 119.4(19)
A20 C49 Ag18 83.7(8)
C50 C49 Ag11 117.9(18)
A20 C49 Ag11 89.7(9)
Ag18 C49 Ag11 92.6(7)
C50 C49 Ag20 142.6(17)
A20 C49 Ag20 7.4(7)
Ag18 C49 Ag20 87.6(6)
Ag11 C49 Ag20 83.1(6)
C49 C50 C51 175(2)
C52 C51 C50 112.7(15)
C52 C51 C53 112.8(17)
C50 C51 C53 112.2(16)
C52 C51 C54 108.9(18)
C50 C51 C54 106.7(15)
C53 C51 C54 102.9(16)
C51 C52 H52A 109.5
C51 C52 H52B 109.5
H52A C52 H52B 109.5
C51 C52 H52C 109.5
H52A C52 H52C 109.5
H52B C52 H52C 109.5
C51 C53 H53A 109.5
C51 C53 H53B 109.5
H53A C53 H53B 109.5
C51 C53 H53C 109.5
H53A C53 H53C 109.5
H53B C53 H53C 109.5
C51 C54 H54A 109.5
C51 C54 H54B 109.5
H54A C54 H54B 109.5
C51 C54 H54C 109.5
H54A C54 H54C 109.5
H54B C54 H54C 109.5
C56 C55 Ag13 119(2)
C56 C55 Ag12 129.0(18)
Ag13 C55 Ag12 94.7(8)
C56 C55 Ag19 131.0(19)
Ag13 C55 Ag19 85.6(7)
Ag12 C55 Ag19 84.5(8)
C55 C56 C57 178(3)
C58 C57 C60 106(3)
C58 C57 C56 110(3)
C60 C57 C56 113(3)
C58 C57 C59 117(3)
C60 C57 C59 103(3)
C56 C57 C59 108(2)
C57 C58 H58A 109.5
C57 C58 H58B 109.5
H58A C58 H58B 109.5
C57 C58 H58C 109.5
H58A C58 H58C 109.5
H58B C58 H58C 109.5
C57 C59 H59A 109.5
C57 C59 H59B 109.5
H59A C59 H59B 109.5
C57 C59 H59C 109.5
H59A C59 H59C 109.5
H59B C59 H59C 109.5
C57 C60 H60A 109.5
C57 C60 H60B 109.5
H60A C60 H60B 109.5
C57 C60 H60C 109.5
H60A C60 H60C 109.5
H60B C60 H60C 109.5
C62 C61 Ag13 121.5(18)
C62 C61 Ag14 124.0(18)
Ag13 C61 Ag14 91.8(8)
C62 C61 Ag8 137.8(18)
Ag13 C61 Ag8 84.9(7)
Ag14 C61 Ag8 82.9(7)
C61 C62 C63 177(3)
C65 C63 C62 112(2)
C65 C63 C66 110(2)
C62 C63 C66 116(2)
C65 C63 C64 108(2)
C62 C63 C64 103(2)
C66 C63 C64 107(2)
C63 C64 H64A 109.5
C63 C64 H64B 109.5
H64A C64 H64B 109.5
C63 C64 H64C 109.5
H64A C64 H64C 109.5
H64B C64 H64C 109.5
C63 C65 H65A 109.5
C63 C65 H65B 109.5
H65A C65 H65B 109.5
C63 C65 H65C 109.5
H65A C65 H65C 109.5
H65B C65 H65C 109.5
C63 C66 H66A 109.5
C63 C66 H66B 109.5
H66A C66 H66B 109.5
C63 C66 H66C 109.5
H66A C66 H66C 109.5
H66B C66 H66C 109.5
C68 C67 Ag15 115.7(17)
C68 C67 Ag14 124.1(16)
Ag15 C67 Ag14 92.6(6)
C68 C67 Ag21 141.3(15)
Ag15 C67 Ag21 85.9(6)
Ag14 C67 Ag21 83.5(6)
C67 C68 C69 176(2)
C71 C69 C68 115(2)
C71 C69 C70 116(2)
C68 C69 C70 106.4(17)
C71 C69 C72 107(2)
C68 C69 C72 105(2)
C70 C69 C72 106(2)
C69 C70 H70A 109.5
C69 C70 H70B 109.5
H70A C70 H70B 109.5
C69 C70 H70C 109.5
H70A C70 H70C 109.5
H70B C70 H70C 109.5
C69 C71 H71A 109.5
C69 C71 H71B 109.5
H71A C71 H71B 109.5
C69 C71 H71C 109.5
H71A C71 H71C 109.5
H71B C71 H71C 109.5
C69 C72 H72A 109.5
C69 C72 H72B 109.5
H72A C72 H72B 109.5
C69 C72 H72C 109.5
H72A C72 H72C 109.5
H72B C72 H72C 109.5
C74 C73 Ag24 175(3)
C74 C73 Ag25 94(2)
Ag24 C73 Ag25 90.3(9)
C74 C73 Ag28 96(3)
Ag24 C73 Ag28 85.6(9)
Ag25 C73 Ag28 107.2(13)
C73 C74 C75 171(4)
C73 C74 Ag25 59(2)
C75 C74 Ag25 118.3(18)
C73 C74 Ag28 59(2)
C75 C74 Ag28 113.1(18)
Ag25 C74 Ag28 87.8(10)
C77 C75 C74 109.7(18)
C77 C75 C76 115(2)
C74 C75 C76 110.2(19)
C77 C75 C78 106.8(18)
C74 C75 C78 103.1(17)
C76 C75 C78 111(2)
C75 C76 H76A 109.5
C75 C76 H76B 109.5
H76A C76 H76B 109.5
C75 C76 H76C 109.5
H76A C76 H76C 109.5
H76B C76 H76C 109.5
C75 C77 H77A 109.5
C75 C77 H77B 109.5
H77A C77 H77B 109.5
C75 C77 H77C 109.5
H77A C77 H77C 109.5
H77B C77 H77C 109.5
C75 C78 H78A 109.5
C75 C78 H78B 109.5
H78A C78 H78B 109.5
C75 C78 H78C 109.5
H78A C78 H78C 109.5
H78B C78 H78C 109.5
C80 C79 Ag7 174.9(18)
C80 C79 Ag6 91.9(14)
Ag7 C79 Ag6 92.6(8)
C80 C79 Ag8 90.6(15)
Ag7 C79 Ag8 89.3(6)
Ag6 C79 Ag8 120.0(7)
C79 C80 C81 171(2)
C79 C80 Ag8 61.9(12)
C81 C80 Ag8 119.0(15)
C79 C80 Ag6 60.7(13)
C81 C80 Ag6 125.9(15)
Ag8 C80 Ag6 98.9(7)
C84 C81 C80 107(2)
C84 C81 C82 110(2)
C80 C81 C82 107.1(19)
C84 C81 C83 115(2)
C80 C81 C83 103(2)
C82 C81 C83 115(2)
C81 C82 H82A 109.5
C81 C82 H82B 109.5
H82A C82 H82B 109.5
C81 C82 H82C 109.5
H82A C82 H82C 109.5
H82B C82 H82C 109.5
C81 C83 H83A 109.5
C81 C83 H83B 109.5
H83A C83 H83B 109.5
C81 C83 H83C 109.5
H83A C83 H83C 109.5
H83B C83 H83C 109.5
C81 C84 H84A 109.5
C81 C84 H84B 109.5
H84A C84 H84B 109.5
C81 C84 H84C 109.5
H84A C84 H84C 109.5
H84B C84 H84C 109.5
C86 C85 Ag27 157(2)
C86 C85 Ag26 118(2)
Ag27 C85 Ag26 83.7(7)
C86 C85 Ag28 81(2)
Ag27 C85 Ag28 109.2(10)
Ag26 C85 Ag28 81.3(9)
C85 C86 C87 167(3)
C85 C86 Ag28 71.3(19)
C87 C86 Ag28 122.0(16)
C89 C87 C88 114.4(19)
C89 C87 C86 111.7(17)
C88 C87 C86 107.6(16)
C89 C87 C90 107.2(17)
C88 C87 C90 108.2(18)
C86 C87 C90 107.4(17)
C87 C88 H88A 109.5
C87 C88 H88B 109.5
H88A C88 H88B 109.5
C87 C88 H88C 109.5
H88A C88 H88C 109.5
H88B C88 H88C 109.5
C87 C89 H89A 109.5
C87 C89 H89B 109.5
H89A C89 H89B 109.5
C87 C89 H89C 109.5
H89A C89 H89C 109.5
H89B C89 H89C 109.5
C87 C90 H90A 109.5
C87 C90 H90B 109.5
H90A C90 H90B 109.5
C87 C90 H90C 109.5
H90A C90 H90C 109.5
H90B C90 H90C 109.5
C92 C91 Ag23 172.1(16)
C92 C91 Ag19 97.2(14)
Ag23 C91 Ag19 89.2(6)
C92 C91 Ag21 89.4(12)
Ag23 C91 Ag21 91.2(6)
Ag19 C91 Ag21 121.5(8)
C92 C91 Ag25 91.7(13)
Ag23 C91 Ag25 80.5(6)
Ag19 C91 Ag25 139.5(7)
Ag21 C91 Ag25 98.0(6)
C91 C92 C93 174(2)
C91 C92 Ag21 63.0(11)
C93 C92 Ag21 121.2(13)
C91 C92 Ag19 55.7(11)
C93 C92 Ag19 125.6(13)
Ag21 C92 Ag19 97.6(6)
C96 C93 C95 109.1(18)
C96 C93 C94 110(2)
C95 C93 C94 116.0(19)
C96 C93 C92 109.1(16)
C95 C93 C92 105.8(17)
C94 C93 C92 106.2(16)
C93 C94 H94A 109.5
C93 C94 H94B 109.5
H94A C94 H94B 109.5
C93 C94 H94C 109.5
H94A C94 H94C 109.5
H94B C94 H94C 109.5
C93 C95 H95A 109.5
C93 C95 H95B 109.5
H95A C95 H95B 109.5
C93 C95 H95C 109.5
H95A C95 H95C 109.5
H95B C95 H95C 109.5
C93 C96 H96A 109.5
C93 C96 H96B 109.5
H96A C96 H96B 109.5
C93 C96 H96C 109.5
H96A C96 H96C 109.5
H96B C96 H96C 109.5
C99 C97 C98 116.0(19)
C99 C97 C100 109.7(19)
C98 C97 C100 108.5(16)
C99 C97 P1 110.0(14)
C98 C97 P1 106.1(14)
C100 C97 P1 106.0(13)
C97 C98 H98A 109.5
C97 C98 H98B 109.5
H98A C98 H98B 109.5
C97 C98 H98C 109.5
H98A C98 H98C 109.5
H98B C98 H98C 109.5
C97 C99 H99A 109.5
C97 C99 H99B 109.5
H99A C99 H99B 109.5
C97 C99 H99C 109.5
H99A C99 H99C 109.5
H99B C99 H99C 109.5
C97 C100 H10D 109.5
C97 C100 H10E 109.5
H10D C100 H10E 109.5
C97 C100 H10F 109.5
H10D C100 H10F 109.5
H10E C100 H10F 109.5
C102 C101 C104 109.8(17)
C102 C101 C103 110(2)
C104 C101 C103 110(2)
C102 C101 P2 110.2(15)
C104 C101 P2 108.0(15)
C103 C101 P2 108.5(13)
C101 C102 H10G 109.5
C101 C102 H10H 109.5
H10G C102 H10H 109.5
C101 C102 H10I 109.5
H10G C102 H10I 109.5
H10H C102 H10I 109.5
C101 C103 H10J 109.5
C101 C103 H10K 109.5
H10J C103 H10K 109.5
C101 C103 H10L 109.5
H10J C103 H10L 109.5
H10K C103 H10L 109.5
C101 C104 H10M 109.5
C101 C104 H10N 109.5
H10M C104 H10N 109.5
C101 C104 H10O 109.5
H10M C104 H10O 109.5
H10N C104 H10O 109.5
C106 C105 C107 112(2)
C106 C105 C108 108.7(19)
C107 C105 C108 107.4(18)
C106 C105 P3 111.8(14)
C107 C105 P3 109.2(16)
C108 C105 P3 107.5(15)
C105 C106 H10P 109.5
C105 C106 H10Q 109.5
H10P C106 H10Q 109.5
C105 C106 H10R 109.5
H10P C106 H10R 109.5
H10Q C106 H10R 109.5
C105 C107 H10S 109.5
C105 C107 H10T 109.5
H10S C107 H10T 109.5
C105 C107 H10U 109.5
H10S C107 H10U 109.5
H10T C107 H10U 109.5
C105 C108 H10V 109.5
C105 C108 H10W 109.5
H10V C108 H10W 109.5
C105 C108 H10$ 109.5
H10V C108 H10$ 109.5
H10W C108 H10$ 109.5
C112 C109 C111 110(2)
C112 C109 C110 111(2)
C111 C109 C110 107(2)
C112 C109 P4 111.0(18)
C111 C109 P4 108.3(16)
C110 C109 P4 110.4(16)
C109 C110 H11D 109.5
C109 C110 H11E 109.5
H11D C110 H11E 109.5
C109 C110 H11F 109.5
H11D C110 H11F 109.5
H11E C110 H11F 109.5
C109 C111 H11G 109.5
C109 C111 H11H 109.5
H11G C111 H11H 109.5
C109 C111 H11I 109.5
H11G C111 H11I 109.5
H11H C111 H11I 109.5
C109 C112 H11J 109.5
C109 C112 H11K 109.5
H11J C112 H11K 109.5
C109 C112 H11L 109.5
H11J C112 H11L 109.5
H11K C112 H11L 109.5
C114 C113 A29 96(2)
C114 C113 Ag30 173(2)
A29 C113 Ag30 87.0(9)
C114 C113 Ag31 85.6(16)
A29 C113 Ag31 103.9(14)
Ag30 C113 Ag31 87.5(7)
C114 C113 Ag29 97.9(19)
A29 C113 Ag29 15.9(5)
Ag30 C113 Ag29 87.0(7)
Ag31 C113 Ag29 119.8(11)
C113 C114 C115 174(2)
C113 C114 A29 47.3(16)
C115 C114 A29 131.1(15)
C113 C114 Ag31 65.1(14)
C115 C114 Ag31 121.2(13)
A29 C114 Ag31 82.5(7)
C117 C115 C116 114.7(16)
C117 C115 C114 110.5(15)
C116 C115 C114 109.7(15)
C117 C115 C118 107.7(15)
C116 C115 C118 107.4(16)
C114 C115 C118 106.5(15)
C115 C116 H11M 109.5
C115 C116 H11N 109.5
H11M C116 H11N 109.5
C115 C116 H11O 109.5
H11M C116 H11O 109.5
H11N C116 H11O 109.5
C115 C117 H11P 109.5
C115 C117 H11Q 109.5
H11P C117 H11Q 109.5
C115 C117 H11R 109.5
H11P C117 H11R 109.5
H11Q C117 H11R 109.5
C115 C118 H11S 109.5
C115 C118 H11T 109.5
H11S C118 H11T 109.5
C115 C118 H11U 109.5
H11S C118 H11U 109.5
H11T C118 H11U 109.5
C120 C119 Ag32 145.9(17)
C120 C119 Ag33 128.1(15)
Ag32 C119 Ag33 83.6(6)
C120 C119 Ag29 87.2(14)
Ag32 C119 Ag29 112.5(8)
Ag33 C119 Ag29 82.1(7)
C120 C119 A29 111.8(15)
Ag32 C119 A29 85.9(7)
Ag33 C119 A29 75.6(6)
Ag29 C119 A29 26.7(3)
C119 C120 C121 172(2)
C119 C120 Ag29 64.8(13)
C121 C120 Ag29 123.2(14)
C120 C121 C123 108(2)
C120 C121 C124 111.1(17)
C123 C121 C124 106(2)
C120 C121 C122 107.8(18)
C123 C121 C122 113(2)
C124 C121 C122 110(2)
C121 C122 H12D 109.5
C121 C122 H12E 109.5
H12D C122 H12E 109.5
C121 C122 H12F 109.5
H12D C122 H12F 109.5
H12E C122 H12F 109.5
C121 C123 H12G 109.5
C121 C123 H12H 109.5
H12G C123 H12H 109.5
C121 C123 H12I 109.5
H12G C123 H12I 109.5
H12H C123 H12I 109.5
C121 C124 H12J 109.5
C121 C124 H12K 109.5
H12J C124 H12K 109.5
C121 C124 H12L 109.5
H12J C124 H12L 109.5
H12K C124 H12L 109.5
C126 C125 Ag38 174.1(13)
C126 C125 Ag36 94.6(12)
Ag38 C125 Ag36 88.1(5)
C126 C125 Ag37 89.3(10)
Ag38 C125 Ag37 93.4(6)
Ag36 C125 Ag37 124.5(7)
C126 C125 Ag33 94.9(11)
Ag38 C125 Ag33 79.8(5)
Ag36 C125 Ag33 140.5(6)
Ag37 C125 Ag33 93.8(5)
C125 C126 C127 171.4(16)
C125 C126 Ag37 62.4(10)
C127 C126 Ag37 124.7(10)
C125 C126 Ag36 58.1(9)
C127 C126 Ag36 121.2(12)
Ag37 C126 Ag36 100.5(5)
C129 C127 C126 109.2(14)
C129 C127 C130 112.4(16)
C126 C127 C130 106.3(15)
C129 C127 C128 110.3(17)
C126 C127 C128 107.6(14)
C130 C127 C128 110.8(16)
C127 C128 H12M 109.5
C127 C128 H12N 109.5
H12M C128 H12N 109.5
C127 C128 H12O 109.5
H12M C128 H12O 109.5
H12N C128 H12O 109.5
C127 C129 H12P 109.5
C127 C129 H12Q 109.5
H12P C129 H12Q 109.5
C127 C129 H12R 109.5
H12P C129 H12R 109.5
H12Q C129 H12R 109.5
C127 C130 H13A 109.5
C127 C130 H13B 109.5
H13A C130 H13B 109.5
C127 C130 H13C 109.5
H13A C130 H13C 109.5
H13B C130 H13C 109.5
C132 C131 Ag44 127.9(15)
C132 C131 Ag43 110.8(14)
Ag44 C131 Ag43 96.2(8)
C132 C131 Ag36 139.0(16)
Ag44 C131 Ag36 85.1(7)
Ag43 C131 Ag36 84.8(7)
C131 C132 C133 175(2)
C132 C133 C135 111(2)
C132 C133 C136 110(2)
C135 C133 C136 111(3)
C132 C133 C134 113(2)
C135 C133 C134 109(3)
C136 C133 C134 102(3)
C133 C134 H13D 109.5
C133 C134 H13E 109.5
H13D C134 H13E 109.5
C133 C134 H13F 109.5
H13D C134 H13F 109.5
H13E C134 H13F 109.5
C133 C135 H13G 109.5
C133 C135 H13H 109.5
H13G C135 H13H 109.5
C133 C135 H13I 109.5
H13G C135 H13I 109.5
H13H C135 H13I 109.5
C133 C136 H13J 109.5
C133 C136 H13K 109.5
H13J C136 H13K 109.5
C133 C136 H13L 109.5
H13J C136 H13L 109.5
H13K C136 H13L 109.5
C138 C137 Ag44 119.0(14)
C138 C137 Ag45 116.8(14)
Ag44 C137 Ag45 97.6(7)
C138 C137 Ag49 143.3(14)
Ag44 C137 Ag49 83.6(6)
Ag45 C137 Ag49 85.2(7)
C138 C137 A49 139.6(14)
Ag44 C137 A49 97.0(9)
Ag45 C137 A49 72.0(7)
Ag49 C137 A49 17.7(6)
C137 C138 C139 179(2)
C141 C139 C138 109.4(16)
C141 C139 C140 111.5(19)
C138 C139 C140 111.4(17)
C141 C139 C142 105.7(19)
C138 C139 C142 107.5(16)
C140 C139 C142 111.2(18)
C139 C140 H14A 109.5
C139 C140 H14B 109.5
H14A C140 H14B 109.5
C139 C140 H14C 109.5
H14A C140 H14C 109.5
H14B C140 H14C 109.5
C139 C141 H14D 109.5
C139 C141 H14E 109.5
H14D C141 H14E 109.5
C139 C141 H14F 109.5
H14D C141 H14F 109.5
H14E C141 H14F 109.5
C139 C142 H14G 109.5
C139 C142 H14H 109.5
H14G C142 H14H 109.5
C139 C142 H14I 109.5
H14G C142 H14I 109.5
H14H C142 H14I 109.5
C144 C143 Ag46 117.0(16)
C144 C143 Ag45 123.9(16)
Ag46 C143 Ag45 93.4(6)
C144 C143 Ag37 141.7(16)
Ag46 C143 Ag37 83.6(5)
Ag45 C143 Ag37 83.3(5)
C143 C144 C145 178(2)
C147 C145 C144 111.6(15)
C147 C145 C148 112.5(17)
C144 C145 C148 106.4(14)
C147 C145 C146 109.1(17)
C144 C145 C146 109.9(15)
C148 C145 C146 107.3(17)
C145 C146 H14J 109.5
C145 C146 H14K 109.5
H14J C146 H14K 109.5
C145 C146 H14L 109.5
H14J C146 H14L 109.5
H14K C146 H14L 109.5
C145 C147 H14M 109.5
C145 C147 H14N 109.5
H14M C147 H14N 109.5
C145 C147 H14O 109.5
H14M C147 H14O 109.5
H14N C147 H14O 109.5
C145 C148 H14P 109.5
C145 C148 H14Q 109.5
H14P C148 H14Q 109.5
C145 C148 H14R 109.5
H14P C148 H14R 109.5
H14Q C148 H14R 109.5
C150 C149 A39 117(2)
C150 C149 Ag46 110.1(19)
A39 C149 Ag46 102.9(9)
C150 C149 Ag50 145.2(19)
A39 C149 Ag50 88.0(9)
Ag46 C149 Ag50 85.4(6)
C150 C149 Ag39 129(2)
A39 C149 Ag39 15.3(5)
Ag46 C149 Ag39 88.8(7)
Ag50 C149 Ag39 80.7(6)
C149 C150 C151 176(3)
C149 C150 A39 40.2(15)
C151 C150 A39 138.2(16)
C153 C151 C150 113.0(16)
C153 C151 C152 109.9(18)
C150 C151 C152 110.7(17)
C153 C151 C154 109.3(17)
C150 C151 C154 109.9(16)
C152 C151 C154 103.6(17)
C151 C152 H15A 109.5
C151 C152 H15B 109.5
H15A C152 H15B 109.5
C151 C152 H15C 109.5
H15A C152 H15C 109.5
H15B C152 H15C 109.5
C151 C153 H15D 109.5
C151 C153 H15E 109.5
H15D C153 H15E 109.5
C151 C153 H15F 109.5
H15D C153 H15F 109.5
H15E C153 H15F 109.5
C151 C154 H15G 109.5
C151 C154 H15H 109.5
H15G C154 H15H 109.5
C151 C154 H15I 109.5
H15G C154 H15I 109.5
H15H C154 H15I 109.5
C156 C155 Ag51 175(2)
C156 C155 Ag47 95.9(19)
Ag51 C155 Ag47 89.5(8)
C156 C155 Ag50 85.8(16)
Ag51 C155 Ag50 92.3(8)
Ag47 C155 Ag50 120.6(10)
C156 C155 Ag55 94.7(18)
Ag51 C155 Ag55 80.8(8)
Ag47 C155 Ag55 134.7(9)
Ag50 C155 Ag55 104.0(7)
C155 C156 C157 169(3)
C155 C156 Ag50 67.2(15)
C157 C156 Ag50 121.1(16)
C155 C156 Ag47 58.2(16)
C157 C156 Ag47 123.4(17)
Ag50 C156 Ag47 101.1(9)
C158 C157 C160 113(3)
C158 C157 C156 114(2)
C160 C157 C156 111(2)
C158 C157 C159 106(3)
C160 C157 C159 105(2)
C156 C157 C159 107(2)
C157 C158 H15J 109.5
C157 C158 H15K 109.5
H15J C158 H15K 109.5
C157 C158 H15L 109.5
H15J C158 H15L 109.5
H15K C158 H15L 109.5
C157 C159 H15M 109.5
C157 C159 H15N 109.5
H15M C159 H15N 109.5
C157 C159 H15O 109.5
H15M C159 H15O 109.5
H15N C159 H15O 109.5
C157 C160 H16D 109.5
C157 C160 H16E 109.5
H16D C160 H16E 109.5
C157 C160 H16F 109.5
H16D C160 H16F 109.5
H16E C160 H16F 109.5
C162 C161 A35 75.2(18)
C162 C161 Ag38 170(2)
A35 C161 Ag38 102.0(13)
C162 C161 Ag34 97.8(18)
A35 C161 Ag34 109.5(12)
Ag38 C161 Ag34 92.7(8)
C162 C161 Ag35 85.4(17)
A35 C161 Ag35 12.3(10)
Ag38 C161 Ag35 90.8(8)
Ag34 C161 Ag35 115.5(9)
C162 C161 Ag31 89.0(16)
A35 C161 Ag31 104.8(12)
Ag38 C161 Ag31 82.0(7)
Ag34 C161 Ag31 145.7(10)
Ag35 C161 Ag31 98.5(8)
C161 C162 C163 169(3)
C161 C162 A35 68.6(15)
C163 C162 A35 122.3(19)
C161 C162 Ag34 54.7(15)
C163 C162 Ag34 118.3(19)
A35 C162 Ag34 91.5(10)
C161 C162 Ag35 68.0(15)
C163 C162 Ag35 123.2(18)
A35 C162 Ag35 6.5(8)
Ag34 C162 Ag35 96.0(7)
C166 C163 C162 113(3)
C166 C163 C164 107(3)
C162 C163 C164 111(2)
C166 C163 C165 109(3)
C162 C163 C165 101(2)
C164 C163 C165 117(3)
C163 C164 H16G 109.5
C163 C164 H16H 109.5
H16G C164 H16H 109.5
C163 C164 H16I 109.5
H16G C164 H16I 109.5
H16H C164 H16I 109.5
C163 C165 H16J 109.5
C163 C165 H16K 109.5
H16J C165 H16K 109.5
C163 C165 H16L 109.5
H16J C165 H16L 109.5
H16K C165 H16L 109.5
C163 C166 H16M 109.5
C163 C166 H16N 109.5
H16M C166 H16N 109.5
C163 C166 H16O 109.5
H16M C166 H16O 109.5
H16N C166 H16O 109.5
C168 C167 Ag40 115.4(19)
C168 C167 Ag47 131(2)
Ag40 C167 Ag47 88.7(7)
C168 C167 Ag41 132(2)
Ag40 C167 Ag41 94.4(7)
Ag47 C167 Ag41 83.6(6)
C167 C168 C169 176(3)
C170 C169 C171 116.1(19)
C170 C169 C168 108.2(16)
C171 C169 C168 110.9(16)
C170 C169 C172 106.0(18)
C171 C169 C172 106.7(17)
C168 C169 C172 108.6(17)
C169 C170 H17D 109.5
C169 C170 H17E 109.5
H17D C170 H17E 109.5
C169 C170 H17F 109.5
H17D C170 H17F 109.5
H17E C170 H17F 109.5
C169 C171 H17G 109.5
C169 C171 H17H 109.5
H17G C171 H17H 109.5
C169 C171 H17I 109.5
H17G C171 H17I 109.5
H17H C171 H17I 109.5
C169 C172 H17J 109.5
C169 C172 H17K 109.5
H17J C172 H17K 109.5
C169 C172 H17L 109.5
H17J C172 H17L 109.5
H17K C172 H17L 109.5
C174 C173 Ag54 177.6(19)
C174 C173 A54 163(3)
Ag54 C173 A54 17.9(13)
C174 C173 Ag53 86.3(17)
Ag54 C173 Ag53 91.7(8)
A54 C173 Ag53 85.4(9)
C174 C173 Ag56 95.7(15)
Ag54 C173 Ag56 86.4(7)
A54 C173 Ag56 74.8(13)
Ag53 C173 Ag56 117.8(10)
C174 C173 A53 89.7(18)
Ag54 C173 A53 88.9(8)
A54 C173 A53 78.1(12)
Ag53 C173 A53 17.1(10)
Ag56 C173 A53 100.8(14)
C173 C174 C175 170(2)
C173 C174 Ag53 64.9(15)
C175 C174 Ag53 125.5(14)
C176 C175 C174 108.9(15)
C176 C175 C177 116.2(17)
C174 C175 C177 108.2(16)
C176 C175 C178 107.9(17)
C174 C175 C178 107.8(15)
C177 C175 C178 107.6(17)
C175 C176 H17M 109.5
C175 C176 H17N 109.5
H17M C176 H17N 109.5
C175 C176 H17O 109.5
H17M C176 H17O 109.5
H17N C176 H17O 109.5
C175 C177 H17P 109.5
C175 C177 H17Q 109.5
H17P C177 H17Q 109.5
C175 C177 H17R 109.5
H17P C177 H17R 109.5
H17Q C177 H17R 109.5
C175 C178 H17S 109.5
C175 C178 H17T 109.5
H17S C178 H17T 109.5
C175 C178 H17U 109.5
H17S C178 H17U 109.5
H17T C178 H17U 109.5
C179 C17A C180 84(4)
C179 C17A Ag56 42(4)
C180 C17A Ag56 89(3)
C179 C17A Ag52 106(4)
C180 C17A Ag52 147(4)
Ag56 C17A Ag52 119.1(17)
C179 C17A A52 122(4)
C180 C17A A52 135(4)
Ag56 C17A A52 134.6(19)
Ag52 C17A A52 17.1(5)
C179 C17A Ag55 118(4)
C180 C17A Ag55 129(3)
Ag56 C17A Ag55 82.0(12)
Ag52 C17A Ag55 74.9(11)
A52 C17A Ag55 74.2(11)
C17A C179 C180 52(3)
C17A C179 Ag56 119(5)
C180 C179 Ag56 112(3)
C17A C179 Ag52 56(4)
C180 C179 Ag52 102(2)
Ag56 C179 Ag52 125.9(15)
C17A C180 C179 45(3)
C17A C180 C181 171(3)
C179 C180 C181 138(2)
C17A C180 Ag56 68(3)
C179 C180 Ag56 41(2)
C181 C180 Ag56 120.5(12)
C183 C181 C182 114.9(19)
C183 C181 C184 108.5(16)
C182 C181 C184 107.9(18)
C183 C181 C180 111.7(15)
C182 C181 C180 105.2(15)
C184 C181 C180 108.3(15)
C181 C182 H18D 109.5
C181 C182 H18E 109.5
H18D C182 H18E 109.5
C181 C182 H18F 109.5
H18D C182 H18F 109.5
H18E C182 H18F 109.5
C181 C183 H18G 109.5
C181 C183 H18H 109.5
H18G C183 H18H 109.5
C181 C183 H18I 109.5
H18G C183 H18I 109.5
H18H C183 H18I 109.5
C181 C184 H18J 109.5
C181 C184 H18K 109.5
H18J C184 H18K 109.5
C181 C184 H18L 109.5
H18J C184 H18L 109.5
H18K C184 H18L 109.5
C186 C185 A42 137(2)
C186 C185 Ag35 142(2)
A42 C185 Ag35 66.7(10)
C186 C185 Ag42 119(2)
A42 C185 Ag42 19.3(8)
Ag35 C185 Ag42 85.8(6)
C186 C185 Ag41 118.2(19)
A42 C185 Ag41 86.9(8)
Ag35 C185 Ag41 87.0(7)
Ag42 C185 Ag41 90.4(7)
C186 C185 A35 134(2)
A42 C185 A35 81.5(13)
Ag35 C185 A35 16.6(8)
Ag42 C185 A35 100.8(10)
Ag41 C185 A35 79.9(8)
C185 C186 C187 175(3)
C188 C187 C186 111.5(15)
C188 C187 C189 111.6(18)
C186 C187 C189 113.5(16)
C188 C187 C190 108.8(17)
C186 C187 C190 105.6(16)
C189 C187 C190 105.3(17)
C187 C188 H18M 109.5
C187 C188 H18N 109.5
H18M C188 H18N 109.5
C187 C188 H18O 109.5
H18M C188 H18O 109.5
H18N C188 H18O 109.5
C187 C189 H18P 109.5
C187 C189 H18Q 109.5
H18P C189 H18Q 109.5
C187 C189 H18R 109.5
H18P C189 H18R 109.5
H18Q C189 H18R 109.5
C187 C190 H19A 109.5
C187 C190 H19B 109.5
H19A C190 H19B 109.5
C187 C190 H19C 109.5
H19A C190 H19C 109.5
H19B C190 H19C 109.5
C192 C191 Ag42 106.6(16)
C192 C191 Ag43 124.7(17)
Ag42 C191 Ag43 94.6(9)
C192 C191 Ag48 146.1(17)
Ag42 C191 Ag48 88.7(9)
Ag43 C191 Ag48 82.5(7)
C192 C191 A48 151.7(16)
Ag42 C191 A48 72.9(14)
Ag43 C191 A48 83.0(8)
Ag48 C191 A48 15.8(10)
C192 C191 A42 116.0(17)
Ag42 C191 A42 14.2(4)
Ag43 C191 A42 80.5(9)
Ag48 C191 A42 85.7(9)
A48 C191 A42 70.1(13)
C191 C192 C193 177(2)
C192 C193 C196 110(2)
C192 C193 C194 111(2)
C196 C193 C194 115(3)
C192 C193 C195 110(2)
C196 C193 C195 104(2)
C194 C193 C195 106(2)
C193 C194 H19D 109.5
C193 C194 H19E 109.5
H19D C194 H19E 109.5
C193 C194 H19F 109.5
H19D C194 H19F 109.5
H19E C194 H19F 109.5
C193 C195 H19G 109.5
C193 C195 H19H 109.5
H19G C195 H19H 109.5
C193 C195 H19I 109.5
H19G C195 H19I 109.5
H19H C195 H19I 109.5
C193 C196 H19J 109.5
C193 C196 H19K 109.5
H19J C196 H19K 109.5
C193 C196 H19L 109.5
H19J C196 H19L 109.5
H19K C196 H19L 109.5
C198 C197 Ag51 165.2(16)
C198 C197 Ag48 90.7(13)
Ag51 C197 Ag48 100.2(7)
C198 C197 Ag49 94.7(12)
Ag51 C197 Ag49 88.2(6)
Ag48 C197 Ag49 121.2(8)
C198 C197 A48 109(2)
Ag51 C197 A48 82.8(16)
Ag48 C197 A48 17.8(13)
Ag49 C197 A48 117.6(8)
C198 C197 A49 105.4(13)
Ag51 C197 A49 75.2(7)
Ag48 C197 A49 129.4(9)
Ag49 C197 A49 14.6(5)
A48 C197 A49 121.2(10)
C197 C198 C199 176.6(18)
C197 C198 Ag48 62.1(11)
C199 C198 Ag48 119.1(12)
C197 C198 Ag49 59.1(10)
C199 C198 Ag49 117.6(11)
Ag48 C198 Ag49 99.0(6)
C200 C199 C201 114(2)
C200 C199 C202 114(2)
C201 C199 C202 107.8(19)
C200 C199 C198 107.5(16)
C201 C199 C198 102.9(17)
C202 C199 C198 110.8(17)
C199 C200 H20A 109.5
C199 C200 H20B 109.5
H20A C200 H20B 109.5
C199 C200 H20C 109.5
H20A C200 H20C 109.5
H20B C200 H20C 109.5
C199 C201 H20D 109.5
C199 C201 H20E 109.5
H20D C201 H20E 109.5
C199 C201 H20F 109.5
H20D C201 H20F 109.5
H20E C201 H20F 109.5
C199 C202 H20G 109.5
C199 C202 H20H 109.5
H20G C202 H20H 109.5
C199 C202 H20I 109.5
H20G C202 H20I 109.5
H20H C202 H20I 109.5
C204 C203 A34 142(3)
C204 C203 Ag39 126(3)
A34 C203 Ag39 71.5(12)
C204 C203 Ag40 115(2)
A34 C203 Ag40 94.2(13)
Ag39 C203 Ag40 93.3(9)
C204 C203 Ag34 140(3)
A34 C203 Ag34 13.8(11)
Ag39 C203 Ag34 82.9(7)
Ag40 C203 Ag34 85.7(9)
C204 C203 A39 110(3)
A34 C203 A39 86.9(14)
Ag39 C203 A39 16.5(4)
Ag40 C203 A39 98.4(11)
Ag34 C203 A39 98.9(9)
C203 C204 C205 177(3)
C207 C205 C206 115.8(19)
C207 C205 C204 110.8(16)
C206 C205 C204 110.2(17)
C207 C205 C208 107.2(18)
C206 C205 C208 104.5(18)
C204 C205 C208 107.9(18)
C205 C206 H20J 109.5
C205 C206 H20K 109.5
H20J C206 H20K 109.5
C205 C206 H20L 109.5
H20J C206 H20L 109.5
H20K C206 H20L 109.5
C205 C207 H20M 109.5
C205 C207 H20N 109.5
H20M C207 H20N 109.5
C205 C207 H20O 109.5
H20M C207 H20O 109.5
H20N C207 H20O 109.5
C205 C208 H20P 109.5
C205 C208 H20Q 109.5
H20P C208 H20Q 109.5
C205 C208 H20R 109.5
H20P C208 H20R 109.5
H20Q C208 H20R 109.5
C212 C209 C211 111(2)
C212 C209 C210 113(2)
C211 C209 C210 105(2)
C212 C209 P5 109.6(15)
C211 C209 P5 109.8(16)
C210 C209 P5 108.6(16)
C209 C210 H21A 109.5
C209 C210 H21B 109.5
H21A C210 H21B 109.5
C209 C210 H21C 109.5
H21A C210 H21C 109.5
H21B C210 H21C 109.5
C209 C211 H21D 109.5
C209 C211 H21E 109.5
H21D C211 H21E 109.5
C209 C211 H21F 109.5
H21D C211 H21F 109.5
H21E C211 H21F 109.5
C209 C212 H21G 109.5
C209 C212 H21H 109.5
H21G C212 H21H 109.5
C209 C212 H21I 109.5
H21G C212 H21I 109.5
H21H C212 H21I 109.5
C215 C213 C214 107(2)
C215 C213 C216 107.8(19)
C214 C213 C216 109(2)
C215 C213 P6 113.8(18)
C214 C213 P6 111.8(14)
C216 C213 P6 107.6(17)
C213 C214 H21J 109.5
C213 C214 H21K 109.5
H21J C214 H21K 109.5
C213 C214 H21L 109.5
H21J C214 H21L 109.5
H21K C214 H21L 109.5
C213 C215 H21M 109.5
C213 C215 H21N 109.5
H21M C215 H21N 109.5
C213 C215 H21O 109.5
H21M C215 H21O 109.5
H21N C215 H21O 109.5
C213 C216 H21P 109.5
C213 C216 H21Q 109.5
H21P C216 H21Q 109.5
C213 C216 H21R 109.5
H21P C216 H21R 109.5
H21Q C216 H21R 109.5
C220 C217 C218 114(2)
C220 C217 C219 108(2)
C218 C217 C219 107(2)
C220 C217 P7 110.7(18)
C218 C217 P7 108.5(15)
C219 C217 P7 108.4(17)
C217 C218 H21S 109.5
C217 C218 H21T 109.5
H21S C218 H21T 109.5
C217 C218 H21U 109.5
H21S C218 H21U 109.5
H21T C218 H21U 109.5
C217 C219 H21V 109.5
C217 C219 H21W 109.5
H21V C219 H21W 109.5
C217 C219 H21$ 109.5
H21V C219 H21$ 109.5
H21W C219 H21$ 109.5
C217 C220 H22D 109.5
C217 C220 H22E 109.5
H22D C220 H22E 109.5
C217 C220 H22F 109.5
H22D C220 H22F 109.5
H22E C220 H22F 109.5
C224 C221 C223 111.5(19)
C224 C221 C222 111(2)
C223 C221 C222 104.8(16)
C224 C221 P8 110.6(13)
C223 C221 P8 109.0(15)
C222 C221 P8 110.2(16)
C221 C222 H22G 109.5
C221 C222 H22H 109.5
H22G C222 H22H 109.5
C221 C222 H22I 109.5
H22G C222 H22I 109.5
H22H C222 H22I 109.5
C221 C223 H22J 109.5
C221 C223 H22K 109.5
H22J C223 H22K 109.5
C221 C223 H22L 109.5
H22J C223 H22L 109.5
H22K C223 H22L 109.5
C221 C224 H22M 109.5
C221 C224 H22N 109.5
H22M C224 H22N 109.5
C221 C224 H22O 109.5
H22M C224 H22O 109.5
H22N C224 H22O 109.5
P8 O1 Ag31 123.6(7)
P8 O2 Ag32 130.4(9)
P8 O3 Ag35 104.6(6)
P8 O3 Ag36 105.0(5)
Ag35 O3 Ag36 122.3(5)
P5 O4 Ag33 126.2(8)
P5 O5 A34 102.3(7)
P5 O5 Ag37 107.7(7)
A34 O5 Ag37 132.2(8)
P5 O6 Ag30 122.1(8)
P6 O7 A49 107.9(9)
P6 O7 Ag50 119.8(8)
A49 O7 Ag50 121.5(8)
P6 O7 Ag49 108.5(7)
A49 O7 Ag49 3.6(5)
Ag50 O7 Ag49 118.9(4)
P6 O8 Ag54 120.6(8)
P6 O8 A54 103.6(17)
Ag54 O8 A54 17.1(13)
P6 O8 A49 73.9(9)
Ag54 O8 A49 107.8(7)
A54 O8 A49 103.9(8)
P6 O9 Ag55 126.6(8)
P7 O10 Ag53 122.6(9)
P7 O10 A53 101.7(16)
Ag53 O10 A53 21.0(13)
P7 O11 A48 105.7(11)
P7 O11 Ag41 135.4(8)
A48 O11 Ag41 116.8(10)
P7 O11 Ag48 98.9(8)
A48 O11 Ag48 11.4(11)
Ag41 O11 Ag48 125.2(6)
P7 O12 Ag52 137.5(10)
P7 O12 A52 154.4(11)
Ag52 O12 A52 17.1(4)
P7 O12 Ag47 107.0(8)
Ag52 O12 Ag47 101.9(6)
A52 O12 Ag47 89.3(7)
P4 O13 Ag26 125.2(9)
P4 O14 Ag24 128.6(12)
P4 O14 Ag19 102.9(8)
Ag24 O14 Ag19 100.2(5)
P4 O15 Ag20 115.5(8)
P3 O16 Ag21 109.0(6)
P3 O16 Ag22 103.0(6)
Ag21 O16 Ag22 125.7(5)
P3 O17 Ag27 126.5(8)
P3 O18 Ag25 126.9(8)
P2 O19 Ag6 102.8(6)
P2 O19 Ag9 98.7(6)
Ag6 O19 Ag9 121.4(4)
P2 O20 Ag5 128.1(8)
P2 O21 Ag4 126.9(7)
P1 O22 Ag2 125.8(7)
P1 O23 Ag10 112.0(7)
P1 O23 Ag8 98.7(6)
Ag10 O23 Ag8 126.3(5)
P1 O24 Ag3 127.7(9)
O02B N1 O01B 123(3)
O02B N1 O03A 141(3)
O01B N1 O03A 62(3)
O02B N1 O02A 75(3)
O01B N1 O02A 150(3)
O03A N1 O02A 122(3)
O02B N1 O01A 57(3)
O01B N1 O01A 68(2)
O03A N1 O01A 123(3)
O02A N1 O01A 115(2)
O02B N1 O03B 119(3)
O01B N1 O03B 117(3)
O03A N1 O03B 65(2)
O02A N1 O03B 56(2)
O01A N1 O03B 171(3)
O02B O01A N1 60(2)
O02B O01A O01B 113(3)
N1 O01A O01B 54.8(17)
O03B O02A N1 64.7(19)
O03B O02A O02B 106(3)
N1 O02A O02B 51.0(18)
N1 O03A O01B 58.5(17)
N1 O03A O03B 59.8(19)
O01B O03A O03B 110(2)
N1 O01B O03A 60.0(19)
N1 O01B O01A 56.7(16)
O03A O01B O01A 111(3)
O01A O02B N1 64(2)
O01A O02B O02A 104(4)
N1 O02B O02A 54(2)
O02A O03B N1 59(2)
O02A O03B O03A 114(3)
N1 O03B O03A 54.8(16)
O004 N2 O005 119.9(7)
O004 N2 O006 120.5(7)
O005 N2 O006 119.4(7)
F3 Si1 F2 90.6(4)
F3 Si1 F1 90.2(4)
F2 Si1 F1 90.1(4)
F3 Si1 F6 90.2(4)
F2 Si1 F6 90.1(4)
F1 Si1 F6 179.5(5)
F3 Si1 F4 90.1(4)
F2 Si1 F4 179.3(5)
F1 Si1 F4 90.0(4)
F6 Si1 F4 89.8(4)
F3 Si1 F5 179.7(6)
F2 Si1 F5 89.7(4)
F1 Si1 F5 89.9(4)
F6 Si1 F5 89.6(4)
F4 Si1 F5 89.6(4)
F9 Si2 F7 91.8(12)
F9 Si2 F12 89.9(12)
F7 Si2 F12 178.1(13)
F9 Si2 F8 91.6(9)
F7 Si2 F8 89.6(10)
F12 Si2 F8 89.6(10)
F9 Si2 F10 90.5(9)
F7 Si2 F10 90.6(12)
F12 Si2 F10 90.2(12)
F8 Si2 F10 177.8(10)
F9 Si2 F11 175.1(13)
F7 Si2 F11 92.9(11)
F12 Si2 F11 85.4(11)
F8 Si2 F11 87.2(9)
F10 Si2 F11 90.7(9)
F13 Si3 F15 89.1(13)
F13 Si3 F14 87.8(14)
F15 Si3 F14 94.3(14)
F13 Si3 F18 176.6(16)
F15 Si3 F18 89.7(14)
F14 Si3 F18 89.2(15)
F13 Si3 F17 95.8(13)
F15 Si3 F17 174.1(15)
F14 Si3 F17 89.1(14)
F18 Si3 F17 85.5(13)
F13 Si3 F16 90.5(15)
F15 Si3 F16 85.9(15)
F14 Si3 F16 178.3(19)
F18 Si3 F16 92.6(15)
F17 Si3 F16 90.8(15)
F24 Si4 F20 92.0(15)
F24 Si4 F21 93.1(14)
F20 Si4 F21 93.8(13)
F24 Si4 F23 88.9(14)
F20 Si4 F23 87.8(14)
F21 Si4 F23 177.4(15)
F24 Si4 F19 179.8(16)
F20 Si4 F19 87.8(13)
F21 Si4 F19 86.9(11)
F23 Si4 F19 91.1(13)
F24 Si4 F22 89.7(14)
F20 Si4 F22 177.5(16)
F21 Si4 F22 88.0(12)
F23 Si4 F22 90.3(14)
F19 Si4 F22 90.6(13)
Si4 F22 A52 124.7(15)
F26 Si5 F27 91.7(15)
F26 Si5 F28 93.4(16)
F27 Si5 F28 92.0(16)
F26 Si5 F25 177.1(18)
F27 Si5 F25 89.1(15)
F28 Si5 F25 89.3(15)
F26 Si5 F30 89.9(15)
F27 Si5 F30 178.4(18)
F28 Si5 F30 87.4(15)
F25 Si5 F30 89.4(14)
F26 Si5 F29 87.3(16)
F27 Si5 F29 89.8(16)
F28 Si5 F29 178(2)
F25 Si5 F29 90.0(16)
F30 Si5 F29 90.8(16)
F36 Si6 F33 91.2(16)
F36 Si6 F32 90.5(16)
F33 Si6 F32 92.6(16)
F36 Si6 F34 92.0(16)
F33 Si6 F34 88.8(16)
F32 Si6 F34 177.1(19)
F36 Si6 F31 177.5(18)
F33 Si6 F31 89.6(16)
F32 Si6 F31 87.1(15)
F34 Si6 F31 90.3(15)
F36 Si6 F35 87.7(16)
F33 Si6 F35 179(2)
F32 Si6 F35 87.4(15)
F34 Si6 F35 91.3(16)
F31 Si6 F35 91.5(15)

loop_
_geom_bond_atom_site_label_1
_geom_bond_atom_site_label_2
_geom_bond_distance
Ag1 OW7 2.36(3)
Ag1 C7 2.37(2)
Ag1 C1 2.50(3)
Ag1 OW8 2.57(3)
Ag1 C8 2.62(2)
Ag1 Ag2 3.034(4)
Ag1 Ag3 3.039(6)
A1 C1 1.94(3)
A1 C2 2.17(3)
A1 C7 2.21(2)
A1 Ag3 2.792(7)
A1 Ag2 2.923(5)
A1 Ag4 2.971(10)
A1 Ag5 2.988(11)
Ag2 O22 2.188(13)
Ag2 C7 2.25(2)
Ag2 C13 2.668(16)
Ag2 Ag5 2.891(2)
Ag2 Ag3 3.089(2)
Ag2 Ag7 3.1180(19)
Ag3 O24 2.098(13)
Ag3 C1 2.16(2)
Ag3 Ag4 2.970(3)
Ag4 O21 2.136(15)
Ag4 C1 2.20(3)
Ag4 C2 2.34(3)
Ag4 Ag5 3.044(2)
Ag4 Ag7 3.1333(19)
Ag5 O20 2.081(12)
Ag5 C7 2.088(19)
Ag6 C37 2.211(17)
Ag6 C79 2.263(19)
Ag6 O19 2.490(12)
Ag6 C80 2.59(2)
Ag6 Ag11 2.905(3)
Ag6 Ag12 2.959(2)
Ag6 Ag7 3.1686(18)
Ag7 C13 2.064(16)
Ag7 C79 2.118(18)
Ag7 Ag8 3.096(2)
Ag7 Ag9 3.104(2)
Ag7 Ag10 3.2177(17)
Ag8 C61 2.19(2)
Ag8 C79 2.282(18)
Ag8 O23 2.506(12)
Ag8 C80 2.59(2)
Ag8 Ag14 2.880(2)
Ag8 Ag13 2.914(2)
Ag9 C31 2.21(2)
Ag9 C13 2.288(15)
Ag9 O19 2.578(12)
Ag9 C14 2.624(15)
Ag9 Ag18 2.891(2)
Ag9 Ag17 2.943(2)
Ag10 C19 2.181(16)
Ag10 C13 2.326(14)
Ag10 O23 2.365(11)
Ag10 C14 2.582(15)
Ag10 Ag16 2.906(2)
Ag10 Ag15 2.924(2)
Ag11 C37 2.11(2)
Ag11 C49 2.16(2)
Ag11 Ag20 2.904(9)
Ag11 A20 3.00(2)
Ag11 Ag12 3.014(3)
Ag11 Ag18 3.112(3)
Ag12 C55 2.16(2)
Ag12 C37 2.212(19)
Ag12 Ag19 2.912(2)
Ag12 Ag13 3.155(3)
Ag13 C55 2.13(2)
Ag13 C61 2.13(2)
Ag13 Ag19 2.919(3)
Ag13 Ag14 3.087(2)
Ag14 C67 2.155(18)
Ag14 C61 2.17(2)
Ag14 Ag21 2.906(2)
Ag14 Ag15 3.088(3)
Ag15 C67 2.115(18)
Ag15 C19 2.148(17)
Ag15 Ag21 2.947(2)
Ag15 Ag16 3.111(2)
Ag16 C19 2.134(17)
Ag16 C25 2.234(18)
Ag16 Ag22 2.979(2)
Ag16 Ag17 3.274(2)
Ag17 C25 2.110(16)
Ag17 C31 2.141(18)
Ag17 Ag22 2.9022(19)
Ag17 Ag18 3.104(2)
Ag18 C31 2.14(2)
Ag18 C49 2.14(2)
Ag18 A20 2.827(18)
Ag18 Ag20 3.016(7)
Ag19 C55 2.17(2)
Ag19 C91 2.227(18)
Ag19 O14 2.450(16)
Ag19 C92 2.674(18)
Ag19 Ag23 3.051(2)
Ag20 C49 2.213(17)
Ag20 C43 2.267(19)
Ag20 O15 2.322(15)
Ag20 Ag23 3.186(7)
A20 C49 2.09(2)
A20 C43 2.23(3)
A20 C44 2.56(3)
A20 Ag23 3.338(18)
Ag21 C67 2.207(18)
Ag21 C91 2.363(16)
Ag21 O16 2.370(12)
Ag21 C92 2.650(17)
Ag21 Ag23 3.2045(19)
Ag22 C25 2.184(15)
Ag22 C43 2.285(18)
Ag22 O16 2.488(11)
Ag22 C44 2.55(2)
Ag22 Ag23 3.100(2)
Ag23 C43 2.109(17)
Ag23 C91 2.116(18)
Ag23 Ag26 3.088(2)
Ag23 Ag25 3.120(2)
Ag24 C73 2.03(2)
Ag24 O14 2.120(14)
Ag24 Ag28 2.959(3)
Ag24 Ag25 3.018(2)
Ag24 Ag26 3.103(3)
Ag25 O18 2.122(13)
Ag25 C73 2.22(3)
Ag25 C74 2.57(3)
Ag25 C91 2.669(19)
Ag25 Ag27 3.033(2)
Ag26 O13 2.164(15)
Ag26 C85 2.22(2)
Ag26 Ag27 2.869(2)
Ag26 Ag28 2.990(3)
Ag27 C85 2.08(2)
Ag27 O17 2.091(14)
Ag28 OW17 1.648(15)
Ag28 C73 2.31(3)
Ag28 C85 2.37(3)
Ag28 OW5 2.44(4)
Ag28 C86 2.47(3)
Ag28 C74 2.69(3)
Ag29 C119 2.317(19)
Ag29 OW13 2.34(2)
Ag29 C113 2.45(3)
Ag29 C120 2.56(2)
Ag29 OW14 2.59(3)
Ag29 Ag33 2.969(2)
Ag29 Ag30 3.151(3)
A29 C113 1.46(3)
A29 C114 1.98(2)
A29 C119 2.48(2)
A29 Ag30 2.506(9)
A29 Ag33 2.873(8)
A29 Ag31 2.908(9)
A29 Ag32 3.131(9)
Ag30 C113 2.114(17)
Ag30 O6 2.148(14)
Ag30 Ag31 2.975(3)
Ag30 Ag33 3.048(2)
Ag31 O1 2.140(14)
Ag31 C113 2.19(2)
Ag31 C114 2.40(2)
Ag31 C161 2.69(2)
Ag31 Ag32 3.020(2)
Ag31 Ag38 3.161(2)
Ag32 O2 2.054(13)
Ag32 C119 2.100(18)
Ag32 Ag33 2.866(2)
Ag32 Ag38 3.374(2)
Ag33 O4 2.169(14)
Ag33 C119 2.200(19)
Ag33 C125 2.696(15)
Ag33 Ag38 3.0913(19)
Ag34 C161 2.12(2)
Ag34 C203 2.28(3)
Ag34 C162 2.57(3)
Ag34 Ag39 2.922(10)
Ag34 Ag40 3.006(5)
Ag34 Ag38 3.036(7)
A34 C203 1.82(3)
A34 Ag39 2.32(4)
A34 O5 2.33(2)
A34 A39 2.87(4)
A34 Ag40 2.905(10)
Ag35 C185 2.166(19)
Ag35 O3 2.360(14)
Ag35 C161 2.47(2)
Ag35 C162 2.66(3)
Ag35 Ag41 3.003(4)
Ag35 Ag38 3.253(4)
A35 C161 1.89(4)
A35 C162 1.96(5)
A35 C185 2.49(4)
A35 Ag41 3.019(12)
A35 Ag38 3.085(12)
Ag36 C131 2.188(18)
Ag36 C125 2.273(15)
Ag36 O3 2.408(10)
Ag36 C126 2.668(14)
Ag36 Ag44 2.891(2)
Ag36 Ag43 2.944(2)
Ag36 Ag38 3.020(2)
Ag37 C143 2.208(14)
Ag37 C125 2.288(15)
Ag37 O5 2.412(11)
Ag37 C126 2.581(16)
Ag37 Ag45 2.895(2)
Ag37 Ag46 2.897(2)
Ag37 Ag38 3.1713(17)
Ag38 C125 2.064(17)
Ag38 C161 2.08(2)
Ag39 A39 0.665(13)
Ag39 C203 2.13(3)
Ag39 C149 2.29(2)
Ag39 Ag50 2.924(5)
Ag39 Ag46 3.094(5)
Ag39 Ag40 3.102(5)
A39 C149 1.94(3)
A39 C203 2.32(3)
A39 C150 2.68(2)
A39 Ag50 2.900(15)
A39 Ag46 3.180(17)
A39 Ag40 3.376(14)
Ag40 C167 2.10(2)
Ag40 C203 2.14(3)
Ag40 Ag47 2.995(2)
Ag40 Ag41 3.150(3)
Ag41 C167 2.19(2)
Ag41 C185 2.20(2)
Ag41 O11 2.580(15)
Ag41 A42 2.826(16)
Ag41 Ag47 2.917(3)
Ag41 Ag42 3.098(5)
Ag42 C191 2.09(3)
Ag42 C185 2.17(2)
Ag42 Ag43 3.130(4)
A42 C185 1.90(2)
A42 C191 2.55(3)
A42 Ag43 3.061(13)
Ag43 C191 2.164(18)
Ag43 C131 2.176(18)
Ag43 Ag48 2.857(4)
Ag43 A48 3.10(4)
Ag43 Ag44 3.171(2)
Ag44 C131 2.084(19)
Ag44 C137 2.134(17)
Ag44 Ag49 2.876(4)
Ag44 Ag45 3.224(2)
Ag45 C143 2.147(18)
Ag45 C137 2.152(19)
Ag45 A49 2.714(11)
Ag45 Ag49 2.931(3)
Ag45 Ag46 3.119(2)
Ag46 C149 2.13(2)
Ag46 C143 2.138(18)
Ag46 Ag50 2.951(2)
Ag47 C167 2.185(19)
Ag47 C155 2.28(2)
Ag47 O12 2.452(16)
Ag47 C156 2.67(3)
Ag47 Ag51 3.045(2)
Ag47 A52 3.343(16)
Ag48 C191 2.17(2)
Ag48 C197 2.271(17)
Ag48 C198 2.569(17)
Ag48 O11 2.584(15)
A48 O11 2.03(5)
A48 C197 2.36(3)
A48 C191 2.50(5)
A48 P7 2.81(3)
A48 Ag51 2.98(4)
Ag49 C137 2.180(17)
Ag49 C197 2.273(16)
Ag49 O7 2.405(12)
Ag49 C198 2.640(14)
Ag49 Ag51 3.072(2)
A49 O7 1.66(3)
A49 C137 2.45(3)
A49 O8 2.49(3)
A49 P6 2.54(3)
A49 C197 2.70(3)
A49 Ag51 2.983(12)
Ag50 C149 2.225(18)
Ag50 C155 2.37(2)
Ag50 O7 2.380(12)
Ag50 C156 2.57(2)
Ag50 Ag51 3.189(2)
Ag51 C155 2.04(2)
Ag51 C197 2.140(18)
Ag51 A53 2.87(2)
Ag51 Ag55 3.021(2)
Ag51 A54 3.18(3)
Ag51 Ag53 3.226(4)
Ag52 A52 0.681(16)
Ag52 O12 2.125(17)
Ag52 C17A 2.25(4)
Ag52 A53 2.30(5)
Ag52 C179 2.60(4)
Ag52 Ag55 2.852(4)
Ag52 Ag53 3.050(7)
A52 C17A 2.31(4)
A52 O12 2.30(2)
A52 F22 2.52(3)
A52 Ag55 2.862(16)
A52 A53 2.94(6)
Ag53 O10 2.111(14)
Ag53 C173 2.22(2)
Ag53 C174 2.45(2)
A53 O10 2.14(2)
A53 C173 2.54(4)
A53 P7 2.89(2)
Ag54 C173 2.046(17)
Ag54 O8 2.092(15)
Ag54 Ag56 3.065(6)
Ag54 Ag55 3.112(10)
A54 C173 2.14(3)
A54 O8 2.23(3)
A54 Ag55 2.46(6)
A54 Ag56 2.77(3)
A54 P6 3.00(2)
Ag55 O9 2.183(14)
Ag55 C17A 2.43(4)
Ag55 C155 2.58(2)
Ag55 Ag56 3.034(2)
Ag56 C179 1.67(4)
Ag56 C17A 2.18(4)
Ag56 OW15 2.311(16)
Ag56 C180 2.359(18)
Ag56 C173 2.413(18)
P1 O22 1.501(15)
P1 O23 1.512(13)
P1 O24 1.530(14)
P1 C97 1.837(18)
P2 O21 1.496(16)
P2 O20 1.534(13)
P2 O19 1.539(12)
P2 C101 1.812(18)
P3 O17 1.500(15)
P3 O16 1.524(13)
P3 O18 1.539(14)
P3 C105 1.80(2)
P4 O13 1.498(18)
P4 O14 1.512(17)
P4 O15 1.513(15)
P4 C109 1.82(2)
P5 O5 1.523(14)
P5 O6 1.525(15)
P5 O4 1.552(14)
P5 C209 1.82(2)
P6 O7 1.486(14)
P6 O8 1.543(16)
P6 O9 1.547(15)
P6 C213 1.79(2)
P7 O11 1.480(15)
P7 O12 1.511(16)
P7 O10 1.557(16)
P7 C217 1.75(2)
P8 O1 1.511(15)
P8 O3 1.548(12)
P8 O2 1.554(12)
P8 C221 1.77(2)
C1 C2 1.196(15)
C2 C3 1.498(15)
C3 C4 1.497(17)
C3 C5 1.501(17)
C3 C6 1.518(17)
C4 H4A 0.9600
C4 H4B 0.9600
C4 H4C 0.9600
C5 H5A 0.9600
C5 H5B 0.9600
C5 H5C 0.9600
C6 H6A 0.9600
C6 H6B 0.9600
C6 H6C 0.9600
C7 C8 1.15(2)
C8 C9 1.47(3)
C9 C11 1.45(3)
C9 C12 1.56(3)
C9 C10 1.70(4)
C10 H10A 0.9600
C10 H10B 0.9600
C10 H10C 0.9600
C11 H11A 0.9600
C11 H11B 0.9600
C11 H11C 0.9600
C12 H12A 0.9600
C12 H12B 0.9600
C12 H12C 0.9600
C13 C14 1.25(2)
C14 C15 1.50(2)
C15 C17 1.51(2)
C15 C16 1.53(2)
C15 C18 1.57(2)
C16 H16A 0.9600
C16 H16B 0.9600
C16 H16C 0.9600
C17 H17A 0.9600
C17 H17B 0.9600
C17 H17C 0.9600
C18 H18A 0.9600
C18 H18B 0.9600
C18 H18C 0.9600
C19 C20 1.23(2)
C20 C21 1.46(2)
C21 C23 1.52(3)
C21 C24 1.53(3)
C21 C22 1.57(3)
C22 H22A 0.9600
C22 H22B 0.9600
C22 H22C 0.9600
C23 H23A 0.9600
C23 H23B 0.9600
C23 H23C 0.9600
C24 H24A 0.9600
C24 H24B 0.9600
C24 H24C 0.9600
C25 C26 1.181(13)
C26 C27 1.494(13)
C27 C28 1.488(15)
C27 C29 1.501(15)
C27 C30 1.513(15)
C28 H28A 0.9600
C28 H28B 0.9600
C28 H28C 0.9600
C29 H29A 0.9600
C29 H29B 0.9600
C29 H29C 0.9600
C30 H30A 0.9600
C30 H30B 0.9600
C30 H30C 0.9600
C31 C32 1.23(3)
C32 C33 1.45(3)
C33 C34 1.36(4)
C33 C36 1.41(4)
C33 C35 1.59(4)
C34 H34A 0.9600
C34 H34B 0.9600
C34 H34C 0.9600
C35 H35A 0.9600
C35 H35B 0.9600
C35 H35C 0.9600
C36 H36A 0.9600
C36 H36B 0.9600
C36 H36C 0.9600
C37 C38 1.169(13)
C38 C39 1.497(14)
C39 C40 1.477(16)
C39 C41 1.481(16)
C39 C42 1.525(17)
C40 H40A 0.9600
C40 H40B 0.9600
C40 H40C 0.9600
C41 H41A 0.9600
C41 H41B 0.9600
C41 H41C 0.9600
C42 H42A 0.9600
C42 H42B 0.9600
C42 H42C 0.9600
C43 C44 1.23(2)
C44 C45 1.48(3)
C45 C47 1.51(3)
C45 C46 1.53(3)
C45 C48 1.69(3)
C46 H46A 0.9600
C46 H46B 0.9600
C46 H46C 0.9600
C47 H47A 0.9600
C47 H47B 0.9600
C47 H47C 0.9600
C48 H48A 0.9600
C48 H48B 0.9600
C48 H48C 0.9600
C49 C50 1.174(13)
C50 C51 1.490(14)
C51 C52 1.476(16)
C51 C53 1.507(17)
C51 C54 1.521(17)
C52 H52A 0.9600
C52 H52B 0.9600
C52 H52C 0.9600
C53 H53A 0.9600
C53 H53B 0.9600
C53 H53C 0.9600
C54 H54A 0.9600
C54 H54B 0.9600
C54 H54C 0.9600
C55 C56 1.24(3)
C56 C57 1.46(3)
C57 C58 1.40(4)
C57 C60 1.43(4)
C57 C59 1.58(4)
C58 H58A 0.9600
C58 H58B 0.9600
C58 H58C 0.9600
C59 H59A 0.9600
C59 H59B 0.9600
C59 H59C 0.9600
C60 H60A 0.9600
C60 H60B 0.9600
C60 H60C 0.9600
C61 C62 1.22(3)
C62 C63 1.45(3)
C63 C65 1.44(3)
C63 C66 1.47(3)
C63 C64 1.61(4)
C64 H64A 0.9600
C64 H64B 0.9600
C64 H64C 0.9600
C65 H65A 0.9600
C65 H65B 0.9600
C65 H65C 0.9600
C66 H66A 0.9600
C66 H66B 0.9600
C66 H66C 0.9600
C67 C68 1.21(2)
C68 C69 1.46(2)
C69 C71 1.37(3)
C69 C70 1.53(3)
C69 C72 1.59(4)
C70 H70A 0.9600
C70 H70B 0.9600
C70 H70C 0.9600
C71 H71A 0.9600
C71 H71B 0.9600
C71 H71C 0.9600
C72 H72A 0.9600
C72 H72B 0.9600
C72 H72C 0.9600
C73 C74 1.160(15)
C74 C75 1.495(15)
C75 C77 1.494(17)
C75 C76 1.499(17)
C75 C78 1.519(18)
C76 H76A 0.9600
C76 H76B 0.9600
C76 H76C 0.9600
C77 H77A 0.9600
C77 H77B 0.9600
C77 H77C 0.9600
C78 H78A 0.9600
C78 H78B 0.9600
C78 H78C 0.9600
C79 C80 1.20(2)
C80 C81 1.52(3)
C81 C84 1.48(3)
C81 C82 1.57(4)
C81 C83 1.59(4)
C82 H82A 0.9600
C82 H82B 0.9600
C82 H82C 0.9600
C83 H83A 0.9600
C83 H83B 0.9600
C83 H83C 0.9600
C84 H84A 0.9600
C84 H84B 0.9600
C84 H84C 0.9600
C85 C86 1.173(14)
C86 C87 1.497(15)
C87 C89 1.485(17)
C87 C88 1.490(17)
C87 C90 1.512(17)
C88 H88A 0.9600
C88 H88B 0.9600
C88 H88C 0.9600
C89 H89A 0.9600
C89 H89B 0.9600
C89 H89C 0.9600
C90 H90A 0.9600
C90 H90B 0.9600
C90 H90C 0.9600
C91 C92 1.23(2)
C92 C93 1.52(3)
C93 C96 1.47(3)
C93 C95 1.51(3)
C93 C94 1.52(3)
C94 H94A 0.9600
C94 H94B 0.9600
C94 H94C 0.9600
C95 H95A 0.9600
C95 H95B 0.9600
C95 H95C 0.9600
C96 H96A 0.9600
C96 H96B 0.9600
C96 H96C 0.9600
C97 C99 1.45(3)
C97 C98 1.53(3)
C97 C100 1.56(3)
C98 H98A 0.9600
C98 H98B 0.9600
C98 H98C 0.9600
C99 H99A 0.9600
C99 H99B 0.9600
C99 H99C 0.9600
C100 H10D 0.9600
C100 H10E 0.9600
C100 H10F 0.9600
C101 C102 1.52(2)
C101 C104 1.52(3)
C101 C103 1.55(3)
C102 H10G 0.9600
C102 H10H 0.9600
C102 H10I 0.9600
C103 H10J 0.9600
C103 H10K 0.9600
C103 H10L 0.9600
C104 H10M 0.9600
C104 H10N 0.9600
C104 H10O 0.9600
C105 C106 1.51(3)
C105 C107 1.53(3)
C105 C108 1.61(3)
C106 H10P 0.9600
C106 H10Q 0.9600
C106 H10R 0.9600
C107 H10S 0.9600
C107 H10T 0.9600
C107 H10U 0.9600
C108 H10V 0.9600
C108 H10W 0.9600
C108 H10$ 0.9600
C109 C112 1.50(3)
C109 C111 1.51(3)
C109 C110 1.60(4)
C110 H11D 0.9600
C110 H11E 0.9600
C110 H11F 0.9600
C111 H11G 0.9600
C111 H11H 0.9600
C111 H11I 0.9600
C112 H11J 0.9600
C112 H11K 0.9600
C112 H11L 0.9600
C113 C114 1.179(14)
C114 C115 1.499(14)
C115 C117 1.493(16)
C115 C116 1.495(17)
C115 C118 1.521(17)
C116 H11M 0.9600
C116 H11N 0.9600
C116 H11O 0.9600
C117 H11P 0.9600
C117 H11Q 0.9600
C117 H11R 0.9600
C118 H11S 0.9600
C118 H11T 0.9600
C118 H11U 0.9600
C119 C120 1.20(2)
C120 C121 1.44(3)
C121 C123 1.51(3)
C121 C124 1.51(3)
C121 C122 1.52(3)
C122 H12D 0.9600
C122 H12E 0.9600
C122 H12F 0.9600
C123 H12G 0.9600
C123 H12H 0.9600
C123 H12I 0.9600
C124 H12J 0.9600
C124 H12K 0.9600
C124 H12L 0.9600
C125 C126 1.22(2)
C126 C127 1.52(2)
C127 C129 1.50(3)
C127 C130 1.52(3)
C127 C128 1.58(3)
C128 H12M 0.9600
C128 H12N 0.9600
C128 H12O 0.9600
C129 H12P 0.9600
C129 H12Q 0.9600
C129 H12R 0.9600
C130 H13A 0.9600
C130 H13B 0.9600
C130 H13C 0.9600
C131 C132 1.26(3)
C132 C133 1.39(3)
C133 C135 1.50(4)
C133 C136 1.50(4)
C133 C134 1.51(3)
C134 H13D 0.9600
C134 H13E 0.9600
C134 H13F 0.9600
C135 H13G 0.9600
C135 H13H 0.9600
C135 H13I 0.9600
C136 H13J 0.9600
C136 H13K 0.9600
C136 H13L 0.9600
C137 C138 1.21(2)
C138 C139 1.47(2)
C139 C141 1.46(3)
C139 C140 1.48(3)
C139 C142 1.53(3)
C140 H14A 0.9600
C140 H14B 0.9600
C140 H14C 0.9600
C141 H14D 0.9600
C141 H14E 0.9600
C141 H14F 0.9600
C142 H14G 0.9600
C142 H14H 0.9600
C142 H14I 0.9600
C143 C144 1.180(13)
C144 C145 1.493(14)
C145 C147 1.475(16)
C145 C148 1.500(17)
C145 C146 1.503(17)
C146 H14J 0.9600
C146 H14K 0.9600
C146 H14L 0.9600
C147 H14M 0.9600
C147 H14N 0.9600
C147 H14O 0.9600
C148 H14P 0.9600
C148 H14Q 0.9600
C148 H14R 0.9600
C149 C150 1.171(14)
C150 C151 1.489(15)
C151 C153 1.489(16)
C151 C152 1.507(17)
C151 C154 1.510(17)
C152 H15A 0.9600
C152 H15B 0.9600
C152 H15C 0.9600
C153 H15D 0.9600
C153 H15E 0.9600
C153 H15F 0.9600
C154 H15G 0.9600
C154 H15H 0.9600
C154 H15I 0.9600
C155 C156 1.17(3)
C156 C157 1.53(3)
C157 C158 1.38(3)
C157 C160 1.47(3)
C157 C159 1.74(4)
C158 H15J 0.9600
C158 H15K 0.9600
C158 H15L 0.9600
C159 H15M 0.9600
C159 H15N 0.9600
C159 H15O 0.9600
C160 H16D 0.9600
C160 H16E 0.9600
C160 H16F 0.9600
C161 C162 1.20(3)
C162 C163 1.50(3)
C163 C166 1.36(4)
C163 C164 1.59(4)
C163 C165 1.69(5)
C164 H16G 0.9600
C164 H16H 0.9600
C164 H16I 0.9600
C165 H16J 0.9600
C165 H16K 0.9600
C165 H16L 0.9600
C166 H16M 0.9600
C166 H16N 0.9600
C166 H16O 0.9600
C167 C168 1.169(14)
C168 C169 1.498(15)
C169 C170 1.475(17)
C169 C171 1.486(17)
C169 C172 1.523(18)
C170 H17D 0.9600
C170 H17E 0.9600
C170 H17F 0.9600
C171 H17G 0.9600
C171 H17H 0.9600
C171 H17I 0.9600
C172 H17J 0.9600
C172 H17K 0.9600
C172 H17L 0.9600
C173 C174 1.183(14)
C174 C175 1.492(15)
C175 C176 1.491(16)
C175 C177 1.497(17)
C175 C178 1.504(17)
C176 H17M 0.9600
C176 H17N 0.9600
C176 H17O 0.9600
C177 H17P 0.9600
C177 H17Q 0.9600
C177 H17R 0.9600
C178 H17S 0.9600
C178 H17T 0.9600
C178 H17U 0.9600
C17A C179 0.82(4)
C17A C180 0.92(4)
C179 C180 1.160(15)
C180 C181 1.541(15)
C181 C183 1.490(17)
C181 C182 1.503(17)
C181 C184 1.504(17)
C182 H18D 0.9600
C182 H18E 0.9600
C182 H18F 0.9600
C183 H18G 0.9600
C183 H18H 0.9600
C183 H18I 0.9600
C184 H18J 0.9600
C184 H18K 0.9600
C184 H18L 0.9600
C185 C186 1.179(14)
C186 C187 1.500(14)
C187 C188 1.485(17)
C187 C189 1.503(17)
C187 C190 1.510(17)
C188 H18M 0.9600
C188 H18N 0.9600
C188 H18O 0.9600
C189 H18P 0.9600
C189 H18Q 0.9600
C189 H18R 0.9600
C190 H19A 0.9600
C190 H19B 0.9600
C190 H19C 0.9600
C191 C192 1.23(3)
C192 C193 1.40(3)
C193 C196 1.45(3)
C193 C194 1.47(3)
C193 C195 1.54(4)
C194 H19D 0.9600
C194 H19E 0.9600
C194 H19F 0.9600
C195 H19G 0.9600
C195 H19H 0.9600
C195 H19I 0.9600
C196 H19J 0.9600
C196 H19K 0.9600
C196 H19L 0.9600
C197 C198 1.17(2)
C198 C199 1.58(2)
C199 C200 1.47(3)
C199 C201 1.48(3)
C199 C202 1.52(3)
C200 H20A 0.9600
C200 H20B 0.9600
C200 H20C 0.9600
C201 H20D 0.9600
C201 H20E 0.9600
C201 H20F 0.9600
C202 H20G 0.9600
C202 H20H 0.9600
C202 H20I 0.9600
C203 C204 1.174(15)
C204 C205 1.497(15)
C205 C207 1.488(17)
C205 C206 1.495(17)
C205 C208 1.526(18)
C206 H20J 0.9600
C206 H20K 0.9600
C206 H20L 0.9600
C207 H20M 0.9600
C207 H20N 0.9600
C207 H20O 0.9600
C208 H20P 0.9600
C208 H20Q 0.9600
C208 H20R 0.9600
C209 C212 1.47(3)
C209 C211 1.50(3)
C209 C210 1.51(3)
C210 H21A 0.9600
C210 H21B 0.9600
C210 H21C 0.9600
C211 H21D 0.9600
C211 H21E 0.9600
C211 H21F 0.9600
C212 H21G 0.9600
C212 H21H 0.9600
C212 H21I 0.9600
C213 C215 1.50(3)
C213 C214 1.54(3)
C213 C216 1.56(3)
C214 H21J 0.9600
C214 H21K 0.9600
C214 H21L 0.9600
C215 H21M 0.9600
C215 H21N 0.9600
C215 H21O 0.9600
C216 H21P 0.9600
C216 H21Q 0.9600
C216 H21R 0.9600
C217 C220 1.53(3)
C217 C218 1.57(3)
C217 C219 1.60(3)
C218 H21S 0.9600
C218 H21T 0.9600
C218 H21U 0.9600
C219 H21V 0.9600
C219 H21W 0.9600
C219 H21$ 0.9600
C220 H22D 0.9600
C220 H22E 0.9600
C220 H22F 0.9600
C221 C224 1.51(3)
C221 C223 1.56(2)
C221 C222 1.61(3)
C222 H22G 0.9600
C222 H22H 0.9600
C222 H22I 0.9600
C223 H22J 0.9600
C223 H22K 0.9600
C223 H22L 0.9600
C224 H22M 0.9600
C224 H22N 0.9600
C224 H22O 0.9600
N1 O02B 1.17(4)
N1 O01B 1.19(3)
N1 O03A 1.210(17)
N1 O02A 1.214(18)
N1 O01A 1.218(18)
N1 O03B 1.28(3)
O01A O02B 1.13(5)
O01A O01B 1.35(4)
O02A O03B 1.18(5)
O02A O02B 1.46(6)
O03A O01B 1.23(5)
O03A O03B 1.35(5)
N2 O004 1.196(10)
N2 O005 1.203(10)
N2 O006 1.205(10)
C01 O01 1.46(5)
C02 O02 1.422(19)
C03 O03 1.434(19)
C04 O04 1.46(5)
C06 O06 1.33(5)
C07 O07 1.44(2)
C08 O08 1.42(2)
Si1 F3 1.518(9)
Si1 F2 1.522(9)
Si1 F1 1.524(9)
Si1 F6 1.525(9)
Si1 F4 1.527(9)
Si1 F5 1.531(9)
Si2 F9 1.511(14)
Si2 F7 1.516(14)
Si2 F12 1.530(16)
Si2 F8 1.543(13)
Si2 F10 1.550(13)
Si2 F11 1.561(13)
Si3 F13 1.516(15)
Si3 F15 1.516(16)
Si3 F14 1.516(16)
Si3 F18 1.521(17)
Si3 F17 1.532(15)
Si3 F16 1.539(16)
Si4 F24 1.498(17)
Si4 F20 1.508(16)
Si4 F21 1.530(14)
Si4 F23 1.534(16)
Si4 F19 1.540(15)
Si4 F22 1.544(16)
Si5 F26 1.504(17)
Si5 F27 1.506(16)
Si5 F28 1.508(17)
Si5 F25 1.529(16)
Si5 F30 1.537(16)
Si5 F29 1.539(17)
Si6 F36 1.515(17)
Si6 F33 1.516(17)
Si6 F32 1.524(17)
Si6 F34 1.537(17)
Si6 F31 1.538(16)
Si6 F35 1.541(17)
